data_1511849
loop_
_publ_author_name
'Chouhan, Gagan'
'James, Keith'

_publ_section_title
;
 Efficient construction of proline-containing \b-turn mimetic cyclic
 tetrapeptides via CuAAC macrocyclization.
;
_journal_issue 6
_journal_name_full 'Organic letters'
_journal_page_first 1206
_journal_page_last 1209
_journal_paper_doi 10.1021/ol303572t
_journal_volume 15
_journal_year 2013
_chemical_absolute_configuration rm
_chemical_formula_moiety 'C31 H44 N8 O5, 0.3125(H2 O), 0.375(C4 H8 O)'
_chemical_formula_sum 'C32.5 H47.625 N8 O5.6875'
_chemical_formula_weight 641.41
_chemical_name_systematic
; 
 ? 
;
_space_group_IT_number 4
_symmetry_cell_setting monoclinic
_symmetry_space_group_name_Hall 'P 2yb'
_symmetry_space_group_name_H-M 'P 1 21 1'
_atom_sites_solution_hydrogens geom
_atom_sites_solution_primary direct
_atom_sites_solution_secondary difmap
_audit_creation_method SHELXL-97
_cell_angle_alpha 90.00
_cell_angle_beta 94.636(3)
_cell_angle_gamma 90.00
_cell_formula_units_Z 16
_cell_length_a 15.6976(7)
_cell_length_b 25.2314(10)
_cell_length_c 35.5709(17)
_cell_measurement_reflns_used 9842
_cell_measurement_temperature 100(2)
_cell_measurement_theta_max 58.96
_cell_measurement_theta_min 2.99
_cell_volume 14042.6(11)
_computing_cell_refinement 'Bruker SAINT'
_computing_data_collection 'Bruker APEX2'
_computing_data_reduction 'Bruker SAINT'
_computing_molecular_graphics 'Bruker SHELXTL'
_computing_publication_material 'Bruker SHELXTL'
_computing_structure_refinement 'SHELXL-97 (Sheldrick, 2008)'
_computing_structure_solution 'SHELXS-97 (Sheldrick, 2008)'
_diffrn_ambient_temperature 100(2)
_diffrn_measured_fraction_theta_full 0.984
_diffrn_measured_fraction_theta_max 0.888
_diffrn_measurement_device_type 'Bruker APEX CCD'
_diffrn_measurement_method '\f and \w scans'
_diffrn_radiation_monochromator 'Double Bounce Multilayer Mirror'
_diffrn_radiation_source 'Rotating Anode'
_diffrn_radiation_type CuK\a
_diffrn_radiation_wavelength 1.54178
_diffrn_reflns_av_R_equivalents 0.0491
_diffrn_reflns_av_sigmaI/netI 0.0765
_diffrn_reflns_limit_h_max 17
_diffrn_reflns_limit_h_min -17
_diffrn_reflns_limit_k_max 28
_diffrn_reflns_limit_k_min -18
_diffrn_reflns_limit_l_max 40
_diffrn_reflns_limit_l_min -39
_diffrn_reflns_number 61030
_diffrn_reflns_theta_full 60.00
_diffrn_reflns_theta_max 66.48
_diffrn_reflns_theta_min 2.15
_exptl_absorpt_coefficient_mu 0.691
_exptl_absorpt_correction_T_max 0.9796
_exptl_absorpt_correction_T_min 0.8684
_exptl_absorpt_correction_type multi-scan
_exptl_absorpt_process_details SADABS
_exptl_crystal_colour colourless
_exptl_crystal_density_diffrn 1.214
_exptl_crystal_density_meas ?
_exptl_crystal_density_method 'not measured'
_exptl_crystal_description Blade
_exptl_crystal_F_000 5506
_exptl_crystal_size_max 0.21
_exptl_crystal_size_mid 0.11
_exptl_crystal_size_min 0.03
_refine_diff_density_max 0.714
_refine_diff_density_min -0.389
_refine_diff_density_rms 0.071
_refine_ls_abs_structure_details 'Flack H D (1983), Acta Cryst. A39, 876-881'
_refine_ls_abs_structure_Flack -0.2(3)
_refine_ls_extinction_coef 'not measured'
_refine_ls_extinction_method none
_refine_ls_goodness_of_fit_ref 1.020
_refine_ls_hydrogen_treatment constr
_refine_ls_matrix_type full
_refine_ls_number_parameters 3179
_refine_ls_number_reflns 29234
_refine_ls_number_restraints 32
_refine_ls_restrained_S_all 1.020
_refine_ls_R_factor_all 0.1237
_refine_ls_R_factor_gt 0.0875
_refine_ls_shift/su_max 0.000
_refine_ls_shift/su_mean 0.000
_refine_ls_structure_factor_coef Fsqd
_refine_ls_weighting_details 'calc w=1/[\s^2^(Fo^2^)+(0.1650P)^2^+12.6402P] where P=(Fo^2^+2Fc^2^)/3'
_refine_ls_weighting_scheme calc
_refine_ls_wR_factor_gt 0.2341
_refine_ls_wR_factor_ref 0.2691
_reflns_number_gt 20103
_reflns_number_total 29234
_reflns_threshold_expression >2sigma(I)
_cod_data_source_file ol303572t_si_002.cif
_cod_data_source_block pflj233
_cod_depositor_comments
;
The following automatic conversions were performed:

'_chemical_absolute_configuration' value 'RM' changed to 'rm'
according to /home/saulius/struct/CIF-dictionaries/cif_core.dic
dictionary named 'cif_core.dic' version 2.4.2 from
2011-04-26.

'_symmetry_cell_setting' value 'Monoclinic' changed to
'monoclinic' according to
/home/saulius/struct/CIF-dictionaries/cif_core.dic dictionary named
'cif_core.dic' version 2.4.2 from 2011-04-26.

Automatic conversion script
Id: cif_fix_values 1891 2012-01-12 08:04:46Z andrius 

The following automatic conversions were performed:

'_exptl_crystal_density_meas' value 'not measured' was changed to '?'
- the value is perceived as not measured.

Automatic conversion script
Id: cif_fix_values 3008 2015-01-20 13:52:24Z robertas 
;
_cod_original_sg_symbol_H-M P2(1)
_cod_original_formula_sum 'C32.50 H47.625 N8 O5.6875'
_cod_database_code 1511849

loop_
_symmetry_equiv_pos_as_xyz
'x, y, z'
'-x, y+1/2, -z'

loop_
_atom_site_label
_atom_site_type_symbol
_atom_site_fract_x
_atom_site_fract_y
_atom_site_fract_z
_atom_site_U_iso_or_equiv
_atom_site_adp_type
_atom_site_occupancy
_atom_site_symmetry_multiplicity
_atom_site_calc_flag
_atom_site_refinement_flags
_atom_site_disorder_assembly
_atom_site_disorder_group
O1 O 0.1470(4) 0.3630(2) 0.48018(15) 0.0539(16) Uani 1 1 d . . .
O2 O -0.0049(4) 0.4533(3) 0.5355(2) 0.0637(18) Uani 1 1 d . . .
O3 O 0.1454(4) 0.6461(3) 0.56269(19) 0.0585(17) Uani 1 1 d . . .
O4 O 0.2780(3) 0.5469(2) 0.55534(15) 0.0389(13) Uani 1 1 d . . .
O5 O 0.5801(4) 0.5433(3) 0.57324(17) 0.0596(18) Uani 1 1 d . . .
N1 N 0.4370(5) 0.3227(3) 0.5449(2) 0.0462(18) Uani 1 1 d . . .
N2 N 0.4262(5) 0.2900(3) 0.5738(2) 0.055(2) Uani 1 1 d . . .
N3 N 0.3441(5) 0.2904(3) 0.5793(2) 0.0478(18) Uani 1 1 d . . .
N4 N 0.1858(4) 0.3854(3) 0.54024(18) 0.0391(16) Uani 1 1 d . . .
H4 H 0.1906 0.4107 0.5573 0.047 Uiso 1 1 calc R . .
N5 N 0.1253(4) 0.4871(3) 0.52876(18) 0.0372(15) Uani 1 1 d . . .
H5 H 0.1657 0.5095 0.5368 0.045 Uiso 1 1 calc R . .
N6 N 0.0644(4) 0.5739(3) 0.5696(2) 0.0514(19) Uani 1 1 d . . .
N7 N 0.2835(5) 0.6005(3) 0.60666(19) 0.0432(17) Uani 1 1 d . . .
N8 N 0.4432(4) 0.5445(3) 0.54883(17) 0.0398(16) Uani 1 1 d . . .
H8 H 0.4056 0.5326 0.5311 0.048 Uiso 1 1 calc R . .
C1 C 0.3627(5) 0.3443(3) 0.5311(2) 0.045(2) Uani 1 1 d . . .
H1 H 0.3536 0.3687 0.5108 0.053 Uiso 1 1 calc R . .
C2 C 0.3036(6) 0.3233(3) 0.5527(2) 0.043(2) Uani 1 1 d . . .
C3 C 0.2104(5) 0.3327(4) 0.5514(2) 0.047(2) Uani 1 1 d . . .
H3A H 0.1811 0.3073 0.5335 0.057 Uiso 1 1 calc R . .
H3B H 0.1907 0.3257 0.5767 0.057 Uiso 1 1 calc R . .
C4 C 0.1560(5) 0.3977(3) 0.5054(2) 0.0356(18) Uani 1 1 d . . .
C5 C 0.1350(5) 0.4538(3) 0.4961(2) 0.041(2) Uani 1 1 d . . .
H5B H 0.1808 0.4687 0.4817 0.049 Uiso 1 1 calc R . .
H5C H 0.0812 0.4548 0.4795 0.049 Uiso 1 1 calc R . .
C6 C 0.0516(5) 0.4827(4) 0.5468(2) 0.046(2) Uani 1 1 d . . .
C7 C 0.0518(6) 0.5199(4) 0.5813(3) 0.057(2) Uani 1 1 d . . .
H7 H 0.1012 0.5098 0.5994 0.068 Uiso 1 1 calc R . .
C8 C -0.0301(7) 0.5128(5) 0.6014(4) 0.078(3) Uani 1 1 d . . .
H8B H -0.0758 0.4994 0.5830 0.094 Uiso 1 1 calc R . .
H8C H -0.0485 0.5478 0.6103 0.094 Uiso 1 1 calc R . .
C9 C -0.0194(9) 0.4738(6) 0.6358(5) 0.102(5) Uani 1 1 d . . .
H9 H 0.0267 0.4861 0.6548 0.122 Uiso 1 1 calc R . .
C10 C -0.0007(10) 0.4179(7) 0.6219(5) 0.117(5) Uani 1 1 d . . .
H10J H -0.0464 0.4068 0.6031 0.175 Uiso 1 1 calc R . .
H10K H 0.0022 0.3932 0.6433 0.175 Uiso 1 1 calc R . .
H10L H 0.0540 0.4178 0.6105 0.175 Uiso 1 1 calc R . .
C11 C -0.1096(14) 0.4762(8) 0.6522(6) 0.174(10) Uani 1 1 d . . .
H11M H -0.1137 0.5087 0.6671 0.261 Uiso 1 1 calc R . .
H11N H -0.1165 0.4454 0.6684 0.261 Uiso 1 1 calc R . .
H11O H -0.1545 0.4761 0.6315 0.261 Uiso 1 1 calc R . .
C12 C 0.0036(6) 0.5940(4) 0.5395(3) 0.064(3) Uani 1 1 d . . .
H12J H -0.0108 0.6309 0.5449 0.096 Uiso 1 1 calc R . .
H12K H -0.0484 0.5724 0.5382 0.096 Uiso 1 1 calc R . .
H12L H 0.0294 0.5921 0.5154 0.096 Uiso 1 1 calc R . .
C13 C 0.1347(6) 0.6033(4) 0.5788(2) 0.045(2) Uani 1 1 d . . .
C14 C 0.1963(6) 0.5874(3) 0.6123(2) 0.044(2) Uani 1 1 d . . .
H14 H 0.1912 0.5486 0.6172 0.052 Uiso 1 1 calc R . .
C15 C 0.1767(7) 0.6189(4) 0.6478(3) 0.065(3) Uani 1 1 d . . .
H15G H 0.1517 0.6540 0.6412 0.078 Uiso 1 1 calc R . .
H15H H 0.1377 0.5991 0.6632 0.078 Uiso 1 1 calc R . .
C16 C 0.2667(7) 0.6241(4) 0.6682(3) 0.059(3) Uani 1 1 d . . .
H16G H 0.2696 0.6551 0.6854 0.070 Uiso 1 1 calc R . .
H16H H 0.2817 0.5919 0.6832 0.070 Uiso 1 1 calc R . .
C17 C 0.3263(7) 0.6312(4) 0.6377(3) 0.055(2) Uani 1 1 d . . .
H17G H 0.3315 0.6690 0.6308 0.066 Uiso 1 1 calc R . .
H17H H 0.3837 0.6168 0.6454 0.066 Uiso 1 1 calc R . .
C18 C 0.3210(5) 0.5755(3) 0.5785(2) 0.0351(18) Uani 1 1 d . . .
C19 C 0.4166(5) 0.5827(3) 0.5765(2) 0.0396(19) Uani 1 1 d . . .
H19 H 0.4453 0.5727 0.6017 0.048 Uiso 1 1 calc R . .
C20 C 0.4441(6) 0.6397(3) 0.5676(2) 0.051(2) Uani 1 1 d . . .
H20G H 0.4299 0.6629 0.5886 0.061 Uiso 1 1 calc R . .
H20H H 0.5070 0.6401 0.5669 0.061 Uiso 1 1 calc R . .
C21 C 0.4054(5) 0.6630(3) 0.5317(2) 0.044(2) Uani 1 1 d . . .
C22 C 0.3252(6) 0.6846(4) 0.5300(3) 0.051(2) Uani 1 1 d . . .
H22 H 0.2926 0.6826 0.5513 0.061 Uiso 1 1 calc R . .
C23 C 0.2911(6) 0.7093(4) 0.4971(3) 0.061(3) Uani 1 1 d . . .
H23 H 0.2357 0.7246 0.4963 0.073 Uiso 1 1 calc R . .
C24 C 0.3369(7) 0.7119(4) 0.4662(3) 0.059(3) Uani 1 1 d . . .
H24 H 0.3138 0.7293 0.4440 0.071 Uiso 1 1 calc R . .
C25 C 0.4154(6) 0.6894(4) 0.4672(3) 0.055(2) Uani 1 1 d . . .
H25 H 0.4468 0.6902 0.4455 0.066 Uiso 1 1 calc R . .
C26 C 0.4497(5) 0.6654(4) 0.4995(2) 0.048(2) Uani 1 1 d . . .
H26 H 0.5050 0.6500 0.4999 0.058 Uiso 1 1 calc R . .
C27 C 0.5250(5) 0.5272(3) 0.5501(2) 0.041(2) Uani 1 1 d . . .
C28 C 0.5411(5) 0.4835(4) 0.5234(2) 0.045(2) Uani 1 1 d . . .
H28I H 0.6002 0.4864 0.5158 0.054 Uiso 1 1 calc R . .
H28J H 0.5015 0.4871 0.5004 0.054 Uiso 1 1 calc R . .
C29 C 0.5292(6) 0.4297(4) 0.5406(2) 0.050(2) Uani 1 1 d . . .
H29I H 0.4724 0.4288 0.5508 0.061 Uiso 1 1 calc R . .
H29J H 0.5727 0.4253 0.5621 0.061 Uiso 1 1 calc R . .
C30 C 0.5354(6) 0.3831(4) 0.5143(3) 0.053(2) Uani 1 1 d . . .
H30I H 0.4919 0.3875 0.4928 0.063 Uiso 1 1 calc R . .
H30J H 0.5922 0.3840 0.5041 0.063 Uiso 1 1 calc R . .
C31 C 0.5238(6) 0.3302(4) 0.5311(3) 0.061(3) Uani 1 1 d . . .
H31I H 0.5675 0.3251 0.5524 0.074 Uiso 1 1 calc R . .
H31J H 0.5330 0.3027 0.5120 0.074 Uiso 1 1 calc R . .
O1A O 0.2188(4) 0.4356(2) 0.61031(14) 0.0451(14) Uani 1 1 d . . .
O2A O 0.3951(4) 0.5208(2) 0.65942(15) 0.0472(14) Uani 1 1 d . . .
O3A O 0.7135(4) 0.4146(3) 0.68633(18) 0.0579(16) Uani 1 1 d . . .
O4A O 0.5327(5) 0.3427(2) 0.6510(2) 0.072(2) Uani 1 1 d . . .
O5A O 0.4909(11) 0.1903(8) 0.7024(5) 0.088(4) Uani 0.501(13) 1 d P A 1
O5AB O 0.5095(11) 0.1538(8) 0.6812(5) 0.088(4) Uani 0.499(13) 1 d P A 2
N1A N 0.1686(5) 0.2567(3) 0.6647(2) 0.057(2) Uani 1 1 d . A .
N2A N 0.1167(5) 0.2667(4) 0.6933(3) 0.067(2) Uani 1 1 d . . .
N3A N 0.1268(5) 0.3165(3) 0.7025(2) 0.056(2) Uani 1 1 d . . .
N4A N 0.2825(4) 0.4078(3) 0.66569(19) 0.0429(17) Uani 1 1 d . . .
H4A H 0.3313 0.4016 0.6790 0.052 Uiso 1 1 calc R . .
N5A N 0.4413(4) 0.4395(3) 0.64480(17) 0.0386(16) Uani 1 1 d . . .
H5A H 0.4808 0.4148 0.6482 0.046 Uiso 1 1 calc R . .
N6A N 0.5985(4) 0.4690(3) 0.68529(18) 0.0410(16) Uani 1 1 d . . .
N7A N 0.6127(4) 0.3294(3) 0.7058(2) 0.0478(18) Uani 1 1 d . . .
N8A N 0.4960(6) 0.2350(3) 0.6523(3) 0.073(3) Uani 1 1 d . A .
H8A H 0.4653 0.2520 0.6343 0.088 Uiso 1 1 calc R . .
C1A C 0.2094(7) 0.3015(4) 0.6567(2) 0.057(3) Uani 1 1 d . . .
H1A H 0.2488 0.3060 0.6380 0.068 Uiso 1 1 calc R . .
C2A C 0.1833(6) 0.3394(4) 0.6804(2) 0.049(2) Uani 1 1 d . . .
C3A C 0.2048(6) 0.3970(4) 0.6822(2) 0.050(2) Uani 1 1 d . . .
H3AA H 0.1579 0.4175 0.6688 0.060 Uiso 1 1 calc R . .
H3AB H 0.2101 0.4085 0.7089 0.060 Uiso 1 1 calc R . .
C4A C 0.2840(5) 0.4270(3) 0.6306(2) 0.0351(18) Uani 1 1 d . . .
C5A C 0.3693(5) 0.4339(3) 0.6160(2) 0.0369(18) Uani 1 1 d . . .
H5AA H 0.3804 0.4029 0.6000 0.044 Uiso 1 1 calc R . .
H5AB H 0.3675 0.4657 0.5997 0.044 Uiso 1 1 calc R . .
C6A C 0.4445(5) 0.4836(3) 0.6656(2) 0.0365(18) Uani 1 1 d . . .
C7A C 0.5174(5) 0.4859(3) 0.6978(2) 0.042(2) Uani 1 1 d . . .
H7A H 0.5022 0.4594 0.7170 0.050 Uiso 1 1 calc R . .
C8A C 0.5206(5) 0.5391(4) 0.7175(2) 0.048(2) Uani 1 1 d . . .
H8AA H 0.5121 0.5674 0.6983 0.057 Uiso 1 1 calc R . .
H8AB H 0.5781 0.5439 0.7306 0.057 Uiso 1 1 calc R . .
C9A C 0.4538(6) 0.5452(4) 0.7459(3) 0.058(3) Uani 1 1 d . . .
H9A H 0.3988 0.5295 0.7349 0.070 Uiso 1 1 calc R . .
C10A C 0.4825(8) 0.5149(4) 0.7823(3) 0.073(3) Uani 1 1 d . . .
H10G H 0.4902 0.4774 0.7764 0.110 Uiso 1 1 calc R . .
H10H H 0.4389 0.5185 0.8004 0.110 Uiso 1 1 calc R . .
H10I H 0.5367 0.5296 0.7933 0.110 Uiso 1 1 calc R . .
C11A C 0.4387(7) 0.6037(4) 0.7545(4) 0.077(3) Uani 1 1 d . . .
H11J H 0.4911 0.6191 0.7667 0.115 Uiso 1 1 calc R . .
H11K H 0.3926 0.6068 0.7714 0.115 Uiso 1 1 calc R . .
H11L H 0.4225 0.6226 0.7309 0.115 Uiso 1 1 calc R . .
C12A C 0.6400(7) 0.5056(4) 0.6610(3) 0.060(3) Uani 1 1 d . . .
H12G H 0.5967 0.5232 0.6439 0.090 Uiso 1 1 calc R . .
H12H H 0.6796 0.4860 0.6462 0.090 Uiso 1 1 calc R . .
H12I H 0.6718 0.5322 0.6765 0.090 Uiso 1 1 calc R . .
C13A C 0.6395(6) 0.4229(4) 0.6956(2) 0.046(2) Uani 1 1 d . . .
C14A C 0.5972(5) 0.3819(3) 0.7186(2) 0.044(2) Uani 1 1 d . . .
H14A H 0.5343 0.3886 0.7170 0.052 Uiso 1 1 calc R . .
C15A C 0.6322(6) 0.3824(4) 0.7597(3) 0.051(2) Uani 1 1 d . . .
H15E H 0.5883 0.3714 0.7765 0.061 Uiso 1 1 calc R . .
H15F H 0.6541 0.4179 0.7674 0.061 Uiso 1 1 calc R . .
C16A C 0.7055(6) 0.3413(4) 0.7598(3) 0.056(2) Uani 1 1 d . . .
H16E H 0.7575 0.3572 0.7504 0.067 Uiso 1 1 calc R . .
H16F H 0.7198 0.3270 0.7854 0.067 Uiso 1 1 calc R . .
C17A C 0.6692(6) 0.2985(4) 0.7333(2) 0.051(2) Uani 1 1 d . . .
H17E H 0.7149 0.2802 0.7207 0.061 Uiso 1 1 calc R . .
H17F H 0.6363 0.2721 0.7468 0.061 Uiso 1 1 calc R . .
C18A C 0.5749(6) 0.3121(4) 0.6734(3) 0.054(2) Uani 1 1 d . . .
C19A C 0.5826(6) 0.2535(4) 0.6622(3) 0.057(3) Uani 1 1 d . . .
H19A H 0.6081 0.2329 0.6843 0.069 Uiso 1 1 calc R . .
C20A C 0.6368(7) 0.2459(4) 0.6292(3) 0.071(3) Uani 1 1 d . . .
H20E H 0.6332 0.2083 0.6212 0.085 Uiso 1 1 calc R . .
H20F H 0.6125 0.2677 0.6078 0.085 Uiso 1 1 calc R . .
C21A C 0.7270(8) 0.2600(5) 0.6371(3) 0.067(3) Uani 1 1 d . . .
C22A C 0.7527(9) 0.3109(6) 0.6342(3) 0.084(4) Uani 1 1 d . . .
H22A H 0.7122 0.3377 0.6268 0.100 Uiso 1 1 calc R . .
C23A C 0.8369(10) 0.3238(6) 0.6420(4) 0.094(4) Uani 1 1 d . . .
H23A H 0.8540 0.3598 0.6406 0.113 Uiso 1 1 calc R . .
C24A C 0.8962(8) 0.2866(7) 0.6515(3) 0.082(4) Uani 1 1 d . . .
H24A H 0.9548 0.2961 0.6555 0.098 Uiso 1 1 calc R . .
C25A C 0.8725(9) 0.2368(7) 0.6552(3) 0.092(5) Uani 1 1 d . . .
H25A H 0.9142 0.2109 0.6630 0.110 Uiso 1 1 calc R . .
C26A C 0.7888(8) 0.2216(5) 0.6481(3) 0.074(3) Uani 1 1 d . . .
H26A H 0.7728 0.1856 0.6506 0.089 Uiso 1 1 calc R . .
C27A C 0.4615(8) 0.1956(6) 0.6680(4) 0.086(4) Uani 1 1 d . . .
C28A C 0.3711(9) 0.1802(6) 0.6529(4) 0.090(4) Uani 1 1 d . A .
H28G H 0.3490 0.2061 0.6337 0.108 Uiso 1 1 calc R . .
H28H H 0.3719 0.1448 0.6409 0.108 Uiso 1 1 calc R . .
C29A C 0.3152(8) 0.1790(5) 0.6844(4) 0.078(3) Uani 1 1 d . . .
H29G H 0.3180 0.2139 0.6971 0.094 Uiso 1 1 calc R A .
H29H H 0.3373 0.1521 0.7029 0.094 Uiso 1 1 calc R . .
C30A C 0.2206(7) 0.1662(5) 0.6722(4) 0.078(3) Uani 1 1 d . A .
H30G H 0.2186 0.1315 0.6592 0.094 Uiso 1 1 calc R . .
H30H H 0.1900 0.1622 0.6953 0.094 Uiso 1 1 calc R . .
C31A C 0.1718(8) 0.2057(5) 0.6467(4) 0.083(4) Uani 1 1 d . . .
H31G H 0.2000 0.2093 0.6229 0.099 Uiso 1 1 calc R A .
H31H H 0.1130 0.1926 0.6404 0.099 Uiso 1 1 calc R . .
O1B O 0.3846(4) 0.3958(2) 0.73370(15) 0.0466(14) Uani 1 1 d . . .
O2B O 0.5077(5) 0.2953(3) 0.7981(3) 0.082(2) Uani 1 1 d . . .
O3B O 0.3502(4) 0.0967(2) 0.80064(19) 0.0545(16) Uani 1 1 d . . .
O4B O 0.2143(4) 0.1927(3) 0.76914(19) 0.0578(17) Uani 1 1 d . . .
O5B O -0.0713(5) 0.1969(4) 0.7976(2) 0.096(3) Uani 1 1 d . . .
N1B N 0.0791(6) 0.4228(4) 0.8009(3) 0.086(3) Uani 1 1 d . . .
N2B N 0.1047(6) 0.4496(5) 0.8305(3) 0.083(3) Uani 1 1 d . . .
N3B N 0.1887(5) 0.4505(3) 0.8344(2) 0.057(2) Uani 1 1 d . . .
N4B N 0.3329(5) 0.3657(3) 0.78713(19) 0.0495(18) Uani 1 1 d . . .
H4B H 0.3220 0.3374 0.8004 0.059 Uiso 1 1 calc R . .
N5B N 0.3822(5) 0.2635(3) 0.77282(19) 0.0430(16) Uani 1 1 d . . .
H5BA H 0.3396 0.2413 0.7745 0.052 Uiso 1 1 calc R . .
N6B N 0.4282(5) 0.1696(3) 0.8132(2) 0.0467(18) Uani 1 1 d . . .
N7B N 0.2023(5) 0.1460(3) 0.8223(2) 0.0509(19) Uani 1 1 d . . .
N8B N 0.0401(5) 0.2009(3) 0.7609(3) 0.063(2) Uani 1 1 d . . .
H8BA H 0.0653 0.2175 0.7431 0.076 Uiso 1 1 calc R . .
C1B C 0.1485(8) 0.4030(4) 0.7846(3) 0.072(3) Uani 1 1 d . . .
H1B H 0.1485 0.3806 0.7632 0.087 Uiso 1 1 calc R . .
C2B C 0.2180(6) 0.4226(4) 0.8061(2) 0.053(2) Uani 1 1 d . . .
C3B C 0.3110(6) 0.4179(4) 0.8022(3) 0.049(2) Uani 1 1 d . . .
H3BA H 0.3290 0.4461 0.7852 0.059 Uiso 1 1 calc R . .
H3BB H 0.3426 0.4231 0.8272 0.059 Uiso 1 1 calc R . .
C4B C 0.3683(5) 0.3587(3) 0.7547(2) 0.0382(19) Uani 1 1 d . . .
C5B C 0.3804(7) 0.3024(3) 0.7427(2) 0.053(2) Uani 1 1 d . . .
H5BB H 0.3336 0.2930 0.7235 0.064 Uiso 1 1 calc R . .
H5BC H 0.4348 0.3000 0.7305 0.064 Uiso 1 1 calc R . .
C6B C 0.4510(6) 0.2624(3) 0.7982(3) 0.051(2) Uani 1 1 d . . .
C7B C 0.4474(6) 0.2212(4) 0.8294(3) 0.051(2) Uani 1 1 d . . .
H7B H 0.3978 0.2310 0.8439 0.061 Uiso 1 1 calc R . .
C8B C 0.5276(10) 0.2228(5) 0.8579(4) 0.110(3) Uani 1 1 d . . .
H8BB H 0.5372 0.1871 0.8691 0.132 Uiso 1 1 calc R . .
H8BC H 0.5782 0.2320 0.8444 0.132 Uiso 1 1 calc R . .
C9B C 0.5184(10) 0.2633(5) 0.8898(5) 0.110(3) Uani 1 1 d . . .
H9B H 0.4987 0.2978 0.8783 0.132 Uiso 1 1 calc R . .
C10B C 0.4528(10) 0.2446(5) 0.9166(4) 0.110(3) Uani 1 1 d . . .
H10M H 0.3968 0.2407 0.9025 0.165 Uiso 1 1 calc R . .
H10N H 0.4487 0.2708 0.9367 0.165 Uiso 1 1 calc R . .
H10O H 0.4708 0.2105 0.9276 0.165 Uiso 1 1 calc R . .
C11B C 0.5996(10) 0.2725(5) 0.9135(4) 0.110(3) Uani 1 1 d . . .
H11P H 0.5891 0.2967 0.9342 0.165 Uiso 1 1 calc R . .
H11Q H 0.6420 0.2881 0.8980 0.165 Uiso 1 1 calc R . .
H11R H 0.6212 0.2386 0.9239 0.165 Uiso 1 1 calc R . .
C12B C 0.4974(6) 0.1469(4) 0.7910(3) 0.061(3) Uani 1 1 d . . .
H12M H 0.5302 0.1759 0.7808 0.092 Uiso 1 1 calc R . .
H12N H 0.4715 0.1253 0.7702 0.092 Uiso 1 1 calc R . .
H12O H 0.5356 0.1248 0.8075 0.092 Uiso 1 1 calc R . .
C13B C 0.3580(6) 0.1406(3) 0.8149(3) 0.044(2) Uani 1 1 d . . .
C14B C 0.2878(6) 0.1636(4) 0.8377(3) 0.053(2) Uani 1 1 d . . .
H14B H 0.2909 0.2032 0.8380 0.064 Uiso 1 1 calc R . .
C15B C 0.2943(7) 0.1420(4) 0.8783(3) 0.064(3) Uani 1 1 d . . .
H15I H 0.2733 0.1683 0.8960 0.076 Uiso 1 1 calc R . .
H15J H 0.3540 0.1325 0.8867 0.076 Uiso 1 1 calc R . .
C16B C 0.2363(8) 0.0921(5) 0.8757(3) 0.075(3) Uani 1 1 d . . .
H16I H 0.2660 0.0614 0.8653 0.090 Uiso 1 1 calc R . .
H16J H 0.2170 0.0825 0.9006 0.090 Uiso 1 1 calc R . .
C17B C 0.1615(7) 0.1108(4) 0.8485(3) 0.066(3) Uani 1 1 d . . .
H17I H 0.1332 0.0804 0.8349 0.080 Uiso 1 1 calc R . .
H17J H 0.1186 0.1302 0.8621 0.080 Uiso 1 1 calc R . .
C18B C 0.1714(6) 0.1653(4) 0.7892(3) 0.051(2) Uani 1 1 d . . .
C19B C 0.0783(6) 0.1524(4) 0.7766(3) 0.060(3) Uani 1 1 d . . .
H19B H 0.0481 0.1417 0.7991 0.072 Uiso 1 1 calc R . .
C20B C 0.0666(6) 0.1086(5) 0.7463(4) 0.072(3) Uani 1 1 d . . .
H20I H 0.0052 0.1055 0.7378 0.087 Uiso 1 1 calc R . .
H20J H 0.0976 0.1189 0.7242 0.087 Uiso 1 1 calc R . .
C21B C 0.0991(6) 0.0553(4) 0.7607(3) 0.059(3) Uani 1 1 d . . .
C22B C 0.1860(6) 0.0422(4) 0.7593(3) 0.066(3) Uani 1 1 d . . .
H22B H 0.2232 0.0656 0.7476 0.079 Uiso 1 1 calc R . .
C23B C 0.2173(7) -0.0046(5) 0.7751(3) 0.069(3) Uani 1 1 d . . .
H23B H 0.2766 -0.0120 0.7751 0.083 Uiso 1 1 calc R . .
C24B C 0.1648(7) -0.0406(5) 0.7908(3) 0.067(3) Uani 1 1 d . . .
H24B H 0.1878 -0.0728 0.8012 0.081 Uiso 1 1 calc R . .
C25B C 0.0786(7) -0.0299(5) 0.7914(3) 0.069(3) Uani 1 1 d . . .
H25B H 0.0415 -0.0548 0.8017 0.083 Uiso 1 1 calc R . .
C26B C 0.0461(6) 0.0193(4) 0.7761(3) 0.063(3) Uani 1 1 d . . .
H26B H -0.0130 0.0271 0.7766 0.076 Uiso 1 1 calc R . .
C27B C -0.0334(6) 0.2214(5) 0.7727(3) 0.067(3) Uani 1 1 d . . .
C28B C -0.0585(7) 0.2725(5) 0.7559(3) 0.070(3) Uani 1 1 d . . .
H28K H -0.1216 0.2747 0.7524 0.084 Uiso 1 1 calc R . .
H28L H -0.0359 0.2757 0.7308 0.084 Uiso 1 1 calc R . .
C29B C -0.0227(8) 0.3192(6) 0.7822(4) 0.087(4) Uani 1 1 d . . .
H29K H -0.0523 0.3191 0.8057 0.105 Uiso 1 1 calc R . .
H29L H 0.0390 0.3133 0.7891 0.105 Uiso 1 1 calc R . .
C30B C -0.0347(9) 0.3723(6) 0.7634(5) 0.114(6) Uani 1 1 d . . .
H30K H -0.0952 0.3754 0.7534 0.137 Uiso 1 1 calc R . .
H30L H 0.0005 0.3731 0.7415 0.137 Uiso 1 1 calc R . .
C31B C -0.0123(8) 0.4211(7) 0.7876(6) 0.142(8) Uani 1 1 d . . .
H31K H -0.0272 0.4534 0.7728 0.170 Uiso 1 1 calc R . .
H31L H -0.0469 0.4209 0.8097 0.170 Uiso 1 1 calc R . .
O1C O 0.7647(5) 0.8333(3) 0.64640(17) 0.070(2) Uani 1 1 d . . .
O2C O 0.9158(6) 0.7528(3) 0.57561(19) 0.075(2) Uani 1 1 d . . .
O3C O 1.2312(5) 0.8494(3) 0.5727(3) 0.103(3) Uani 1 1 d . . .
O4C O 1.0659(4) 0.9260(3) 0.5826(2) 0.0630(18) Uani 1 1 d . . .
O5C O 1.0865(4) 1.1155(3) 0.5880(2) 0.0652(18) Uani 1 1 d . . .
N1C N 0.7033(4) 1.0201(3) 0.55520(17) 0.0358(15) Uani 1 1 d . . .
N2C N 0.6587(4) 0.9985(3) 0.52470(18) 0.0406(16) Uani 1 1 d . . .
N3C N 0.6530(4) 0.9475(3) 0.53106(18) 0.0417(16) Uani 1 1 d . . .
N4C N 0.7888(5) 0.8661(3) 0.5894(2) 0.0514(19) Uani 1 1 d . . .
H4C H 0.8268 0.8727 0.5731 0.062 Uiso 1 1 calc R . .
N5C N 0.9578(5) 0.8335(3) 0.59642(19) 0.054(2) Uani 1 1 d . . .
H5CA H 0.9870 0.8624 0.5924 0.064 Uiso 1 1 calc R . .
N6C N 1.1074(6) 0.8035(3) 0.5587(2) 0.066(3) Uani 1 1 d . . .
N7C N 1.1561(5) 0.9391(4) 0.5377(2) 0.065(2) Uani 1 1 d . . .
N8C N 1.0561(5) 1.0298(3) 0.5961(2) 0.059(2) Uani 1 1 d . . .
H8CA H 1.0188 1.0068 0.6036 0.071 Uiso 1 1 calc R . .
C1C C 0.7256(5) 0.9827(3) 0.5806(2) 0.0341(17) Uani 1 1 d . . .
H1C H 0.7566 0.9873 0.6044 0.041 Uiso 1 1 calc R . .
C2C C 0.6944(5) 0.9365(4) 0.5652(2) 0.042(2) Uani 1 1 d . . .
C3C C 0.7011(6) 0.8814(3) 0.5798(3) 0.051(2) Uani 1 1 d . . .
H3CA H 0.6686 0.8784 0.6024 0.061 Uiso 1 1 calc R . .
H3CB H 0.6750 0.8569 0.5604 0.061 Uiso 1 1 calc R . .
C4C C 0.8147(7) 0.8425(3) 0.6216(2) 0.049(2) Uani 1 1 d . . .
C5C C 0.9067(7) 0.8302(4) 0.6287(2) 0.061(3) Uani 1 1 d . . .
H5CB H 0.9315 0.8548 0.6483 0.074 Uiso 1 1 calc R . .
H5CC H 0.9122 0.7939 0.6392 0.074 Uiso 1 1 calc R . .
C6C C 0.9604(7) 0.7915(4) 0.5723(3) 0.055(3) Uani 1 1 d . . .
C7C C 1.0205(6) 0.7981(4) 0.5415(3) 0.053(2) Uani 1 1 d . . .
H7C H 1.0051 0.8317 0.5276 0.064 Uiso 1 1 calc R . .
C8C C 1.0136(7) 0.7524(4) 0.5130(3) 0.059(3) Uani 1 1 d . . .
H8CB H 1.0375 0.7201 0.5257 0.071 Uiso 1 1 calc R . .
H8CC H 0.9523 0.7456 0.5059 0.071 Uiso 1 1 calc R . .
C9C C 1.0573(6) 0.7606(4) 0.4778(3) 0.059(3) Uani 1 1 d . . .
H9C H 1.1152 0.7752 0.4857 0.070 Uiso 1 1 calc R . .
C10C C 1.0147(7) 0.8000(5) 0.4503(3) 0.069(3) Uani 1 1 d . . .
H10P H 1.0112 0.8346 0.4627 0.104 Uiso 1 1 calc R . .
H10Q H 0.9570 0.7877 0.4421 0.104 Uiso 1 1 calc R . .
H10R H 1.0483 0.8034 0.4284 0.104 Uiso 1 1 calc R . .
C11C C 1.0715(7) 0.7098(4) 0.4566(3) 0.076(3) Uani 1 1 d . . .
H11S H 1.1049 0.6851 0.4732 0.114 Uiso 1 1 calc R . .
H11T H 1.1026 0.7176 0.4345 0.114 Uiso 1 1 calc R . .
H11U H 1.0162 0.6938 0.4485 0.114 Uiso 1 1 calc R . .
C12C C 1.1366(10) 0.7669(5) 0.5882(3) 0.100(5) Uani 1 1 d . . .
H12P H 1.1531 0.7866 0.6114 0.150 Uiso 1 1 calc R . .
H12Q H 1.1861 0.7472 0.5805 0.150 Uiso 1 1 calc R . .
H12R H 1.0906 0.7421 0.5928 0.150 Uiso 1 1 calc R . .
C13C C 1.1602(7) 0.8439(5) 0.5541(3) 0.071(3) Uani 1 1 d . . .
C14C C 1.1421(6) 0.8859(5) 0.5222(3) 0.067(3) Uani 1 1 d . . .
H14C H 1.0818 0.8824 0.5111 0.081 Uiso 1 1 calc R . .
C15C C 1.2031(9) 0.8815(7) 0.4913(4) 0.106(5) Uani 1 1 d . . .
H15K H 1.2585 0.8660 0.5011 0.127 Uiso 1 1 calc R . .
H15L H 1.1784 0.8596 0.4701 0.127 Uiso 1 1 calc R . .
C16C C 1.2133(6) 0.9361(6) 0.4798(3) 0.086(4) Uani 1 1 d . . .
H16K H 1.1656 0.9468 0.4614 0.103 Uiso 1 1 calc R . .
H16L H 1.2678 0.9407 0.4679 0.103 Uiso 1 1 calc R . .
C17C C 1.2133(7) 0.9683(5) 0.5151(3) 0.071(3) Uani 1 1 d . . .
H17K H 1.2714 0.9707 0.5280 0.086 Uiso 1 1 calc R . .
H17L H 1.1915 1.0046 0.5096 0.086 Uiso 1 1 calc R . .
C18C C 1.1169(6) 0.9544(4) 0.5680(3) 0.054(2) Uani 1 1 d . . .
C19C C 1.1359(6) 1.0103(4) 0.5844(3) 0.061(3) Uani 1 1 d . . .
H19C H 1.1569 1.0340 0.5646 0.074 Uiso 1 1 calc R . .
C20C C 1.2063(6) 1.0048(5) 0.6186(3) 0.067(3) Uani 1 1 d . . .
H20K H 1.2027 1.0358 0.6354 0.080 Uiso 1 1 calc R . .
H20L H 1.1941 0.9727 0.6332 0.080 Uiso 1 1 calc R . .
C21C C 1.2951(6) 1.0011(5) 0.6063(3) 0.062(3) Uani 1 1 d . . .
C22C C 1.3366(6) 0.9535(5) 0.6057(3) 0.064(3) Uani 1 1 d . . .
H22C H 1.3085 0.9222 0.6128 0.077 Uiso 1 1 calc R . .
C23C C 1.4207(7) 0.9503(5) 0.5945(3) 0.070(3) Uani 1 1 d . . .
H23C H 1.4484 0.9168 0.5940 0.084 Uiso 1 1 calc R . .
C24C C 1.4632(7) 0.9958(6) 0.5844(3) 0.076(3) Uani 1 1 d . . .
H24C H 1.5204 0.9938 0.5775 0.091 Uiso 1 1 calc R . .
C25C C 1.4225(8) 1.0431(6) 0.5843(4) 0.087(4) Uani 1 1 d . . .
H25C H 1.4513 1.0743 0.5774 0.104 Uiso 1 1 calc R . .
C26C C 1.3347(6) 1.0462(5) 0.5946(3) 0.071(3) Uani 1 1 d . . .
H26C H 1.3051 1.0791 0.5934 0.085 Uiso 1 1 calc R . .
C27C C 1.0364(5) 1.0807(3) 0.5959(3) 0.048(2) Uani 1 1 d . . .
C28C C 0.9477(5) 1.0935(4) 0.6058(2) 0.044(2) Uani 1 1 d . . .
H28M H 0.9430 1.1322 0.6095 0.053 Uiso 1 1 calc R . .
H28N H 0.9378 1.0761 0.6301 0.053 Uiso 1 1 calc R . .
C29C C 0.8779(5) 1.0757(3) 0.5757(2) 0.0407(19) Uani 1 1 d . . .
H29M H 0.8906 1.0903 0.5510 0.049 Uiso 1 1 calc R . .
H29N H 0.8788 1.0365 0.5738 0.049 Uiso 1 1 calc R . .
C30C C 0.7902(5) 1.0931(4) 0.5843(3) 0.048(2) Uani 1 1 d . . .
H30M H 0.7905 1.1322 0.5868 0.057 Uiso 1 1 calc R . .
H30N H 0.7784 1.0782 0.6091 0.057 Uiso 1 1 calc R . .
C31C C 0.7174(6) 1.0778(3) 0.5561(3) 0.050(2) Uani 1 1 d . . .
H31M H 0.6646 1.0957 0.5626 0.060 Uiso 1 1 calc R . .
H31N H 0.7302 1.0900 0.5307 0.060 Uiso 1 1 calc R . .
O1D O 0.1862(4) 0.3309(2) 0.97475(15) 0.0488(15) Uani 1 1 d . . .
O2D O -0.0290(4) 0.4109(3) 1.00648(18) 0.0624(18) Uani 1 1 d . . .
O3D O 0.0858(4) 0.6095(3) 1.04979(18) 0.0586(17) Uani 1 1 d . . .
O4D O 0.2320(4) 0.5215(2) 1.04593(15) 0.0430(14) Uani 1 1 d . . .
O5D O 0.5260(4) 0.5492(4) 1.08800(19) 0.085(3) Uani 1 1 d . . .
N1D N 0.4573(6) 0.3189(5) 1.0453(3) 0.086(3) Uani 1 1 d . . .
N2D N 0.4528(8) 0.2858(6) 1.0748(5) 0.140(6) Uani 1 1 d . . .
N3D N 0.3690(7) 0.2772(5) 1.0768(4) 0.107(4) Uani 1 1 d . . .
N4D N 0.1927(4) 0.3567(3) 1.03539(16) 0.0393(16) Uani 1 1 d . . .
H4D H 0.1826 0.3818 1.0517 0.047 Uiso 1 1 calc R . .
N5D N 0.1012(4) 0.4488(3) 1.01521(18) 0.0440(17) Uani 1 1 d . . .
H5D H 0.1337 0.4721 1.0280 0.053 Uiso 1 1 calc R . .
N6D N 0.0080(5) 0.5348(3) 1.0434(2) 0.059(2) Uani 1 1 d . . .
N7D N 0.2066(5) 0.5624(3) 1.1001(2) 0.0464(18) Uani 1 1 d . . .
N8D N 0.3996(4) 0.5324(3) 1.0555(2) 0.054(2) Uani 1 1 d . . .
H8D H 0.3728 0.5168 1.0358 0.065 Uiso 1 1 calc R . .
C1D C 0.3784(6) 0.3343(5) 1.0302(3) 0.065(3) Uani 1 1 d . . .
H1D H 0.3645 0.3582 1.0100 0.078 Uiso 1 1 calc R . .
C2D C 0.3249(6) 0.3072(4) 1.0510(2) 0.053(2) Uani 1 1 d . . .
C3D C 0.2309(6) 0.3070(3) 1.0491(3) 0.050(2) Uani 1 1 d . . .
H3DA H 0.2093 0.2779 1.0322 0.060 Uiso 1 1 calc R . .
H3DB H 0.2124 0.2996 1.0745 0.060 Uiso 1 1 calc R . .
C4D C 0.1726(5) 0.3650(4) 0.9986(2) 0.043(2) Uani 1 1 d . . .
C5D C 0.1355(5) 0.4173(4) 0.9866(2) 0.041(2) Uani 1 1 d . . .
H5DA H 0.1805 0.4382 0.9755 0.049 Uiso 1 1 calc R . .
H5DB H 0.0894 0.4110 0.9664 0.049 Uiso 1 1 calc R . .
C6D C 0.0171(5) 0.4425(4) 1.0227(2) 0.044(2) Uani 1 1 d . . .
C7D C -0.0128(6) 0.4807(4) 1.0525(3) 0.050(2) Uani 1 1 d . . .
H7D H 0.0199 0.4718 1.0770 0.060 Uiso 1 1 calc R . .
C8D C -0.1083(6) 0.4743(5) 1.0583(4) 0.075(3) Uani 1 1 d . B .
H8DA H -0.1261 0.5059 1.0722 0.090 Uiso 1 1 calc R . .
H8DB H -0.1401 0.4752 1.0331 0.090 Uiso 1 1 calc R . .
C9D C -0.1365(9) 0.4288(8) 1.0775(5) 0.117(5) Uani 1 1 d . . .
H9D H -0.1167 0.3950 1.0664 0.141 Uiso 0.47(2) 1 calc PR B 1
H9DA H -0.1400 0.4051 1.0549 0.141 Uiso 0.53(2) 1 calc PR B 2
C10D C -0.2314(11) 0.4284(9) 1.0824(8) 0.205(13) Uani 1 1 d . B .
H10D H -0.2439 0.4537 1.1021 0.308 Uiso 1 1 calc R . .
H10E H -0.2487 0.3927 1.0897 0.308 Uiso 1 1 calc R . .
H10F H -0.2631 0.4384 1.0586 0.308 Uiso 1 1 calc R . .
C11D C -0.105(2) 0.4355(19) 1.1139(11) 0.112(9) Uani 0.47(2) 1 d P B 1
H11D H -0.0422 0.4357 1.1152 0.167 Uiso 0.47(2) 1 calc PR B 1
H11E H -0.1241 0.4063 1.1293 0.167 Uiso 0.47(2) 1 calc PR B 1
H11F H -0.1252 0.4692 1.1235 0.167 Uiso 0.47(2) 1 calc PR B 1
C11X C -0.0785(18) 0.3903(16) 1.1037(9) 0.112(9) Uani 0.53(2) 1 d P B 2
H11G H -0.0446 0.3679 1.0880 0.167 Uiso 0.53(2) 1 calc PR B 2
H11H H -0.1148 0.3679 1.1182 0.167 Uiso 0.53(2) 1 calc PR B 2
H11I H -0.0401 0.4113 1.1209 0.167 Uiso 0.53(2) 1 calc PR B 2
C12D C -0.0362(7) 0.5558(4) 1.0086(3) 0.071(3) Uani 1 1 d . . .
H12D H -0.0859 0.5765 1.0148 0.106 Uiso 1 1 calc R . .
H12E H -0.0551 0.5263 0.9920 0.106 Uiso 1 1 calc R . .
H12F H 0.0029 0.5785 0.9957 0.106 Uiso 1 1 calc R . .
C13D C 0.0706(6) 0.5652(4) 1.0612(3) 0.052(2) Uani 1 1 d . . .
C14D C 0.1190(5) 0.5429(4) 1.0967(2) 0.046(2) Uani 1 1 d . . .
H14D H 0.1179 0.5033 1.0964 0.055 Uiso 1 1 calc R . .
C15D C 0.0814(7) 0.5645(4) 1.1329(3) 0.059(3) Uani 1 1 d . . .
H15C H 0.0532 0.5992 1.1281 0.071 Uiso 1 1 calc R . .
H15D H 0.0396 0.5393 1.1423 0.071 Uiso 1 1 calc R . .
C16D C 0.1593(7) 0.5698(4) 1.1606(3) 0.058(3) Uani 1 1 d . . .
H16C H 0.1749 0.5353 1.1725 0.070 Uiso 1 1 calc R . .
H16D H 0.1491 0.5958 1.1806 0.070 Uiso 1 1 calc R . .
C17D C 0.2294(7) 0.5893(4) 1.1364(2) 0.054(2) Uani 1 1 d . . .
H17C H 0.2279 0.6283 1.1335 0.064 Uiso 1 1 calc R . .
H17D H 0.2868 0.5785 1.1473 0.064 Uiso 1 1 calc R . .
C18D C 0.2582(6) 0.5472(3) 1.0738(2) 0.044(2) Uani 1 1 d . . .
C19D C 0.3523(6) 0.5646(4) 1.0797(3) 0.052(2) Uani 1 1 d . . .
H19D H 0.3729 0.5558 1.1063 0.063 Uiso 1 1 calc R . .
C20D C 0.3619(7) 0.6244(4) 1.0748(3) 0.066(3) Uani 1 1 d . . .
H20C H 0.3201 0.6422 1.0899 0.079 Uiso 1 1 calc R . .
H20D H 0.4197 0.6347 1.0855 0.079 Uiso 1 1 calc R . .
C21D C 0.3500(7) 0.6451(4) 1.0357(3) 0.059(3) Uani 1 1 d . . .
C22D C 0.2731(7) 0.6617(4) 1.0196(3) 0.057(2) Uani 1 1 d . . .
H22D H 0.2238 0.6570 1.0331 0.068 Uiso 1 1 calc R . .
C23D C 0.2638(7) 0.6852(4) 0.9843(3) 0.062(3) Uani 1 1 d . . .
H23D H 0.2091 0.6961 0.9738 0.075 Uiso 1 1 calc R . .
C24D C 0.3345(8) 0.6925(4) 0.9648(3) 0.070(3) Uani 1 1 d . . .
H24D H 0.3286 0.7090 0.9407 0.084 Uiso 1 1 calc R . .
C25D C 0.4123(9) 0.6766(4) 0.9793(3) 0.077(3) Uani 1 1 d . . .
H25D H 0.4611 0.6823 0.9657 0.093 Uiso 1 1 calc R . .
C26D C 0.4207(7) 0.6517(4) 1.0146(3) 0.066(3) Uani 1 1 d . . .
H26D H 0.4751 0.6391 1.0243 0.079 Uiso 1 1 calc R . .
C27D C 0.4858(6) 0.5257(5) 1.0626(3) 0.064(3) Uani 1 1 d . . .
C28D C 0.5251(7) 0.4862(6) 1.0366(3) 0.089(4) Uani 1 1 d . . .
H28E H 0.4944 0.4876 1.0112 0.107 Uiso 1 1 calc R . .
H28F H 0.5858 0.4953 1.0342 0.107 Uiso 1 1 calc R . .
C29D C 0.5187(9) 0.4310(6) 1.0530(4) 0.101(5) Uani 1 1 d . . .
H29E H 0.4595 0.4244 1.0596 0.122 Uiso 1 1 calc R . .
H29F H 0.5573 0.4280 1.0764 0.122 Uiso 1 1 calc R . .
C30D C 0.5435(8) 0.3900(6) 1.0243(4) 0.096(4) Uani 1 1 d . . .
H30E H 0.5029 0.3933 1.0016 0.115 Uiso 1 1 calc R . .
H30F H 0.6008 0.3994 1.0167 0.115 Uiso 1 1 calc R . .
C31D C 0.5453(10) 0.3373(6) 1.0353(6) 0.132(7) Uani 1 1 d . . .
H31E H 0.5870 0.3328 1.0575 0.158 Uiso 1 1 calc R . .
H31F H 0.5642 0.3151 1.0146 0.158 Uiso 1 1 calc R . .
O1E O 1.2938(4) 0.3059(2) 0.84988(16) 0.0551(16) Uani 1 1 d . . .
O2E O 1.1427(5) 0.2212(3) 0.91979(17) 0.0630(18) Uani 1 1 d . . .
O3E O 0.8178(5) 0.2909(3) 0.89298(18) 0.068(2) Uani 1 1 d . . .
O4E O 0.9688(5) 0.3873(3) 0.8966(2) 0.0687(19) Uani 1 1 d . C .
O5E O 0.9149(6) 0.5692(4) 0.9056(3) 0.099(3) Uani 1 1 d . . .
N1E N 1.3005(5) 0.4998(3) 0.9464(2) 0.0509(19) Uani 1 1 d . . .
N2E N 1.3473(5) 0.4781(3) 0.9763(2) 0.056(2) Uani 1 1 d . . .
N3E N 1.3636(5) 0.4297(3) 0.9673(2) 0.0531(19) Uani 1 1 d . . .
N4E N 1.2553(5) 0.3414(3) 0.9039(2) 0.0505(19) Uani 1 1 d . . .
H4E H 1.2135 0.3454 0.9187 0.061 Uiso 1 1 calc R . .
N5E N 1.0932(5) 0.2979(3) 0.89370(18) 0.0491(18) Uani 1 1 d . . .
H5E H 1.0593 0.3254 0.8956 0.059 Uiso 1 1 calc R . .
N6E N 0.9388(6) 0.2578(3) 0.92294(19) 0.052(2) Uani 1 1 d . . .
N7E N 0.8527(5) 0.3894(3) 0.9289(2) 0.060(2) Uani 1 1 d . C .
N8E N 0.9584(6) 0.4926(4) 0.8814(3) 0.088(3) Uani 1 1 d . . .
H8E H 0.9997 0.4765 0.8705 0.106 Uiso 1 1 calc R . .
C1E C 1.2886(6) 0.4642(4) 0.9184(2) 0.053(2) Uani 1 1 d . . .
H1E H 1.2587 0.4691 0.8943 0.064 Uiso 1 1 calc R . .
C2E C 1.3284(5) 0.4197(4) 0.9320(2) 0.044(2) Uani 1 1 d . . .
C3E C 1.3375(7) 0.3658(4) 0.9154(3) 0.064(3) Uani 1 1 d . . .
H3EA H 1.3713 0.3685 0.8931 0.077 Uiso 1 1 calc R . .
H3EB H 1.3693 0.3427 0.9341 0.077 Uiso 1 1 calc R . .
C4E C 1.2399(6) 0.3136(3) 0.8725(2) 0.046(2) Uani 1 1 d . . .
C5E C 1.1520(7) 0.2952(4) 0.8631(2) 0.056(3) Uani 1 1 d . . .
H5EA H 1.1544 0.2580 0.8545 0.068 Uiso 1 1 calc R . .
H5EB H 1.1271 0.3165 0.8415 0.068 Uiso 1 1 calc R . .
C6E C 1.0925(7) 0.2576(4) 0.9185(3) 0.052(2) Uani 1 1 d . . .
C7E C 1.0227(6) 0.2630(3) 0.9462(2) 0.045(2) Uani 1 1 d . . .
H7E H 1.0262 0.2994 0.9573 0.054 Uiso 1 1 calc R . .
C8E C 1.0326(6) 0.2228(4) 0.9782(2) 0.051(2) Uani 1 1 d . . .
H8EA H 1.0924 0.2240 0.9894 0.061 Uiso 1 1 calc R . .
H8EB H 1.0226 0.1869 0.9674 0.061 Uiso 1 1 calc R . .
C9E C 0.9728(7) 0.2306(4) 1.0101(2) 0.054(2) Uani 1 1 d . . .
H9E H 0.9140 0.2368 0.9979 0.064 Uiso 1 1 calc R . .
C10E C 0.9969(7) 0.2786(4) 1.0337(3) 0.066(3) Uani 1 1 d . . .
H10S H 1.0538 0.2735 1.0466 0.100 Uiso 1 1 calc R . .
H10T H 0.9552 0.2837 1.0525 0.100 Uiso 1 1 calc R . .
H10U H 0.9973 0.3100 1.0174 0.100 Uiso 1 1 calc R . .
C11E C 0.9689(8) 0.1833(4) 1.0340(3) 0.065(3) Uani 1 1 d . . .
H11V H 0.9430 0.1539 1.0191 0.098 Uiso 1 1 calc R . .
H11W H 0.9343 0.1910 1.0551 0.098 Uiso 1 1 calc R . .
H11X H 1.0268 0.1733 1.0439 0.098 Uiso 1 1 calc R . .
C12E C 0.9328(8) 0.2124(4) 0.8974(3) 0.068(3) Uani 1 1 d . . .
H12S H 0.9475 0.2235 0.8724 0.101 Uiso 1 1 calc R . .
H12T H 0.8743 0.1985 0.8957 0.101 Uiso 1 1 calc R . .
H12U H 0.9725 0.1847 0.9071 0.101 Uiso 1 1 calc R . .
C13E C 0.8777(7) 0.2940(4) 0.9181(3) 0.056(3) Uani 1 1 d . . .
C14E C 0.8729(6) 0.3380(4) 0.9468(3) 0.057(2) Uani 1 1 d . C .
H14E H 0.9283 0.3405 0.9627 0.068 Uiso 1 1 calc R . .
C15E C 0.7983(7) 0.3289(6) 0.9726(4) 0.086(2) Uani 1 1 d . . .
H15M H 0.8185 0.3321 0.9996 0.104 Uiso 0.39(4) 1 calc PR C 1
H15N H 0.7719 0.2936 0.9681 0.104 Uiso 0.39(4) 1 calc PR C 1
H15O H 0.7585 0.3014 0.9618 0.104 Uiso 0.61(4) 1 calc PR C 2
H15P H 0.8207 0.3177 0.9982 0.104 Uiso 0.61(4) 1 calc PR C 2
C16E C 0.728(3) 0.3790(17) 0.9588(13) 0.086(2) Uani 0.39(4) 1 d P C 1
H16M H 0.6818 0.3656 0.9407 0.104 Uiso 0.39(4) 1 calc PR C 1
H16N H 0.7019 0.3941 0.9809 0.104 Uiso 0.39(4) 1 calc PR C 1
C16X C 0.7585(16) 0.3771(11) 0.9736(8) 0.086(2) Uani 0.61(4) 1 d P C 2
H16O H 0.7767 0.3943 0.9980 0.104 Uiso 0.61(4) 1 calc PR C 2
H16P H 0.6961 0.3709 0.9732 0.104 Uiso 0.61(4) 1 calc PR C 2
C17E C 0.7737(7) 0.4150(6) 0.9429(3) 0.086(2) Uani 1 1 d . . .
H17M H 0.7910 0.4431 0.9614 0.104 Uiso 0.39(4) 1 calc PR C 1
H17N H 0.7392 0.4315 0.9215 0.104 Uiso 0.39(4) 1 calc PR C 1
H17O H 0.7855 0.4512 0.9526 0.104 Uiso 0.61(4) 1 calc PR C 2
H17P H 0.7255 0.4158 0.9232 0.104 Uiso 0.61(4) 1 calc PR C 2
C18E C 0.9021(6) 0.4112(4) 0.9055(3) 0.059(3) Uani 1 1 d . . .
C19E C 0.8794(7) 0.4634(5) 0.8875(4) 0.078(3) Uani 1 1 d . C .
H19E H 0.8545 0.4838 0.9080 0.093 Uiso 0.50 1 calc PR D 1
H19F H 0.8405 0.4844 0.9027 0.093 Uiso 0.50 1 calc PR D 2
C20E C 0.8231(14) 0.4744(10) 0.8554(7) 0.069(5) Uani 0.50 1 d P C 1
H20M H 0.8500 0.4614 0.8329 0.083 Uiso 0.50 1 calc PR C 1
H20N H 0.8176 0.5133 0.8530 0.083 Uiso 0.50 1 calc PR C 1
C20X C 0.8257(14) 0.4385(8) 0.8461(6) 0.069(5) Uani 0.50 1 d PD C 2
H20O H 0.8640 0.4137 0.8340 0.083 Uiso 0.50 1 calc PR C 2
H20P H 0.7751 0.4182 0.8528 0.083 Uiso 0.50 1 calc PR C 2
C21E C 0.7356(6) 0.4515(6) 0.8546(3) 0.067(2) Uani 0.50 1 d PG C 1
C26E C 0.7234(7) 0.3972(5) 0.8505(3) 0.067(2) Uani 0.50 1 d PG C 1
H26E H 0.7705 0.3748 0.8464 0.081 Uiso 0.50 1 calc PR C 1
C25E C 0.6424(9) 0.3756(4) 0.8522(3) 0.067(2) Uani 0.50 1 d PG C 1
H25E H 0.6340 0.3384 0.8494 0.081 Uiso 0.50 1 calc PR C 1
C24E C 0.5735(6) 0.4083(5) 0.8581(3) 0.067(2) Uani 0.50 1 d PG C 1
H24E H 0.5181 0.3936 0.8593 0.081 Uiso 0.50 1 calc PR C 1
C23E C 0.5857(7) 0.4626(5) 0.8623(3) 0.067(2) Uani 0.50 1 d PG C 1
H23E H 0.5386 0.4850 0.8663 0.081 Uiso 0.50 1 calc PR C 1
C22E C 0.6667(9) 0.4842(4) 0.8605(3) 0.067(2) Uani 0.50 1 d PG C 1
H22E H 0.6750 0.5213 0.8633 0.081 Uiso 0.50 1 calc PR C 1
C21X C 0.7972(11) 0.4814(6) 0.8183(4) 0.086(2) Uani 0.50 1 d PGD C 2
C22X C 0.7595(11) 0.5270(7) 0.8312(3) 0.086(2) Uani 0.50 1 d PG C 2
H22X H 0.7522 0.5310 0.8573 0.104 Uiso 0.50 1 calc PR C 2
C23X C 0.7325(11) 0.5668(6) 0.8060(5) 0.086(2) Uani 0.50 1 d PG C 2
H23X H 0.7068 0.5980 0.8149 0.104 Uiso 0.50 1 calc PR C 2
C24X C 0.7432(12) 0.5610(6) 0.7678(4) 0.086(2) Uani 0.50 1 d PG C 2
H24X H 0.7247 0.5882 0.7506 0.104 Uiso 0.50 1 calc PR C 2
C25X C 0.7808(12) 0.5153(7) 0.7549(3) 0.086(2) Uani 0.50 1 d PG C 2
H25X H 0.7881 0.5114 0.7288 0.104 Uiso 0.50 1 calc PR C 2
C26X C 0.8078(10) 0.4755(6) 0.7801(4) 0.086(2) Uani 0.50 1 d PG C 2
H26X H 0.8335 0.4443 0.7712 0.104 Uiso 0.50 1 calc PR C 2
C27E C 0.9684(7) 0.5434(5) 0.8923(3) 0.068(3) Uani 1 1 d . . .
C28E C 1.0579(7) 0.5647(4) 0.8876(3) 0.068(3) Uani 1 1 d . . .
H28O H 1.0557 0.6039 0.8865 0.082 Uiso 1 1 calc R . .
H28P H 1.0772 0.5518 0.8634 0.082 Uiso 1 1 calc R . .
C29E C 1.1230(7) 0.5476(5) 0.9202(3) 0.069(3) Uani 1 1 d . . .
H29O H 1.1008 0.5576 0.9444 0.083 Uiso 1 1 calc R . .
H29P H 1.1290 0.5086 0.9198 0.083 Uiso 1 1 calc R . .
C30E C 1.2087(8) 0.5722(4) 0.9178(4) 0.081(4) Uani 1 1 d . . .
H30O H 1.2019 0.6112 0.9182 0.097 Uiso 1 1 calc R . .
H30P H 1.2298 0.5626 0.8933 0.097 Uiso 1 1 calc R . .
C31E C 1.2766(8) 0.5566(4) 0.9491(4) 0.079(4) Uani 1 1 d . . .
H31O H 1.3281 0.5788 0.9473 0.094 Uiso 1 1 calc R . .
H31P H 1.2545 0.5633 0.9740 0.094 Uiso 1 1 calc R . .
O1F O 0.8232(3) 0.9154(2) 0.89795(13) 0.0408(13) Uani 1 1 d . . .
O1S O 0.1634(12) 0.7345(9) 0.8956(5) 0.104(3) Uani 0.50 1 d P E 1
O2F O 0.6201(4) 1.0064(2) 0.83212(15) 0.0443(14) Uani 1 1 d . . .
O3F O 0.3434(4) 0.8708(3) 0.8204(2) 0.076(2) Uani 1 1 d . . .
O4F O 0.5499(5) 0.8174(3) 0.8275(3) 0.099(3) Uani 1 1 d . . .
O5F O 0.6317(5) 0.6482(4) 0.8068(3) 0.0966(18) Uani 1 1 d . . .
N1F N 0.9427(5) 0.7813(3) 0.8345(2) 0.055(2) Uani 1 1 d . . .
N2F N 0.9534(5) 0.7930(4) 0.7979(2) 0.061(2) Uani 1 1 d . . .
N3F N 0.9295(5) 0.8421(3) 0.7916(2) 0.057(2) Uani 1 1 d . . .
N4F N 0.7855(4) 0.9211(3) 0.83568(16) 0.0372(15) Uani 1 1 d . . .
H4F H 0.7441 0.9244 0.8176 0.045 Uiso 1 1 calc R . .
N5F N 0.6121(4) 0.9190(2) 0.84631(16) 0.0331(14) Uani 1 1 d . . .
H5F H 0.5888 0.8882 0.8401 0.040 Uiso 1 1 calc R . .
N6F N 0.4430(4) 0.9317(3) 0.80924(18) 0.0393(16) Uani 1 1 d . . .
N7F N 0.4425(5) 0.7935(3) 0.7869(3) 0.065(2) Uani 1 1 d . . .
N8F N 0.5959(7) 0.7154(5) 0.8461(3) 0.0966(18) Uani 1 1 d . . .
H8F H 0.6124 0.7335 0.8665 0.116 Uiso 1 1 calc R . .
C1F C 0.9122(6) 0.8250(4) 0.8510(3) 0.057(2) Uani 1 1 d . . .
H1F H 0.8985 0.8283 0.8765 0.068 Uiso 1 1 calc R . .
C1S C 0.2023(19) 0.7856(14) 0.8899(8) 0.104(3) Uani 0.50 1 d P E 1
H1SA H 0.2644 0.7855 0.8973 0.125 Uiso 0.50 1 calc PR E 1
H1SB H 0.1743 0.8144 0.9032 0.125 Uiso 0.50 1 calc PR E 1
C2F C 0.9049(5) 0.8633(4) 0.8242(2) 0.043(2) Uani 1 1 d . . .
C2S C 0.1822(19) 0.7891(13) 0.8452(8) 0.104(3) Uani 0.50 1 d P E 1
H2SA H 0.2288 0.8081 0.8336 0.125 Uiso 0.50 1 calc PR E 1
H2SB H 0.1281 0.8085 0.8389 0.125 Uiso 0.50 1 calc PR E 1
C3F C 0.8751(5) 0.9178(4) 0.8260(2) 0.042(2) Uani 1 1 d . . .
H3FA H 0.8801 0.9350 0.8013 0.050 Uiso 1 1 calc R . .
H3FB H 0.9121 0.9374 0.8451 0.050 Uiso 1 1 calc R . .
C3S C 0.1870(19) 0.7018(14) 0.8654(8) 0.104(3) Uani 0.50 1 d P E 1
H3SA H 0.1539 0.6684 0.8657 0.125 Uiso 0.50 1 calc PR E 1
H3SB H 0.2482 0.6925 0.8701 0.125 Uiso 0.50 1 calc PR E 1
C4F C 0.7668(5) 0.9190(3) 0.87139(19) 0.0319(17) Uani 1 1 d . . .
C5F C 0.6742(5) 0.9225(3) 0.8788(2) 0.0350(17) Uani 1 1 d . . .
H5FA H 0.6620 0.8937 0.8966 0.042 Uiso 1 1 calc R . .
H5FB H 0.6652 0.9565 0.8918 0.042 Uiso 1 1 calc R . .
C6F C 0.5892(5) 0.9627(3) 0.8253(2) 0.0365(18) Uani 1 1 d . . .
C7F C 0.5208(5) 0.9522(3) 0.7933(2) 0.0354(18) Uani 1 1 d . . .
H7F H 0.5428 0.9232 0.7775 0.043 Uiso 1 1 calc R . .
C8F C 0.5036(5) 0.9989(3) 0.7680(2) 0.0414(19) Uani 1 1 d . . .
H8FA H 0.5590 1.0140 0.7618 0.050 Uiso 1 1 calc R . .
H8FB H 0.4738 1.0263 0.7819 0.050 Uiso 1 1 calc R . .
C9F C 0.4489(5) 0.9866(3) 0.7303(2) 0.0414(19) Uani 1 1 d . . .
H9F H 0.4001 0.9632 0.7361 0.050 Uiso 1 1 calc R . .
C10F C 0.5024(6) 0.9577(4) 0.7029(2) 0.051(2) Uani 1 1 d . . .
H10V H 0.5474 0.9814 0.6953 0.077 Uiso 1 1 calc R . .
H10W H 0.4657 0.9470 0.6806 0.077 Uiso 1 1 calc R . .
H10X H 0.5284 0.9263 0.7152 0.077 Uiso 1 1 calc R . .
C11F C 0.4126(6) 1.0378(4) 0.7122(2) 0.057(2) Uani 1 1 d . . .
H11Y H 0.3703 1.0529 0.7279 0.085 Uiso 1 1 calc R . .
H11Z H 0.3853 1.0299 0.6871 0.085 Uiso 1 1 calc R . .
H11{ H 0.4591 1.0632 0.7100 0.085 Uiso 1 1 calc R . .
C12F C 0.4109(6) 0.9665(4) 0.8372(2) 0.051(2) Uani 1 1 d . . .
H12V H 0.4552 0.9717 0.8579 0.077 Uiso 1 1 calc R . .
H12W H 0.3603 0.9505 0.8470 0.077 Uiso 1 1 calc R . .
H12X H 0.3955 1.0008 0.8256 0.077 Uiso 1 1 calc R . .
C13F C 0.4064(6) 0.8854(4) 0.8025(3) 0.050(2) Uani 1 1 d . . .
C14F C 0.4335(6) 0.8471(4) 0.7722(3) 0.058(3) Uani 1 1 d . . .
H14F H 0.4888 0.8591 0.7629 0.069 Uiso 1 1 calc R . .
C15F C 0.3656(8) 0.8428(4) 0.7394(3) 0.074(3) Uani 1 1 d . . .
H15Q H 0.3794 0.8664 0.7185 0.089 Uiso 1 1 calc R . .
H15R H 0.3089 0.8528 0.7474 0.089 Uiso 1 1 calc R . .
C16F C 0.3657(8) 0.7852(5) 0.7269(3) 0.080(4) Uani 1 1 d . . .
H16Q H 0.4104 0.7785 0.7094 0.096 Uiso 1 1 calc R . .
H16R H 0.3094 0.7747 0.7145 0.096 Uiso 1 1 calc R . .
C17F C 0.3854(6) 0.7553(4) 0.7650(3) 0.066(3) Uani 1 1 d . . .
H17Q H 0.3326 0.7486 0.7776 0.079 Uiso 1 1 calc R . .
H17R H 0.4149 0.7213 0.7612 0.079 Uiso 1 1 calc R . .
C18F C 0.5032(7) 0.7819(4) 0.8127(4) 0.086(4) Uani 1 1 d . . .
C19F C 0.5108(8) 0.7252(5) 0.8282(5) 0.097(5) Uani 1 1 d . G .
H19H H 0.5011 0.7002 0.8064 0.116 Uiso 1 1 calc R . .
C20F C 0.4422(9) 0.7162(5) 0.8540(5) 0.105(5) Uani 1 1 d . . .
H20Q H 0.3858 0.7242 0.8407 0.126 Uiso 0.50 1 calc PR F 1
H20R H 0.4507 0.7400 0.8761 0.126 Uiso 0.50 1 calc PR F 1
H20S H 0.4684 0.7333 0.8772 0.126 Uiso 0.50 1 calc PR F 2
H20T H 0.4498 0.6778 0.8588 0.126 Uiso 0.50 1 calc PR F 2
C21F C 0.4444(8) 0.6581(3) 0.8672(3) 0.054(2) Uani 0.50 1 d PG G 1
C22F C 0.3875(7) 0.6209(4) 0.8510(3) 0.054(2) Uani 0.50 1 d PG G 1
H22F H 0.3488 0.6305 0.8302 0.065 Uiso 0.50 1 calc PR G 1
C23F C 0.3872(7) 0.5696(4) 0.8652(3) 0.054(2) Uani 0.50 1 d PG G 1
H23F H 0.3483 0.5441 0.8541 0.065 Uiso 0.50 1 calc PR G 1
C24F C 0.4439(8) 0.5555(3) 0.8956(3) 0.054(2) Uani 0.50 1 d PG G 1
H24F H 0.4437 0.5204 0.9053 0.065 Uiso 0.50 1 calc PR G 1
C25F C 0.5009(7) 0.5928(4) 0.9118(3) 0.054(2) Uani 0.50 1 d PG G 1
H25F H 0.5396 0.5832 0.9326 0.065 Uiso 0.50 1 calc PR G 1
C26F C 0.5011(7) 0.6441(4) 0.8976(3) 0.054(2) Uani 0.50 1 d PG G 1
H26F H 0.5400 0.6695 0.9086 0.065 Uiso 0.50 1 calc PR G 1
C21Y C 0.3411(7) 0.7224(9) 0.8611(5) 0.104(3) Uani 0.50 1 d PG E 2
C22Y C 0.3021(10) 0.6759(7) 0.8477(5) 0.104(3) Uani 0.50 1 d PG E 2
H22Y H 0.3325 0.6434 0.8496 0.125 Uiso 0.50 1 calc PR E 2
C23Y C 0.2186(10) 0.6770(5) 0.8314(4) 0.104(3) Uani 0.50 1 d PG E 2
H23Y H 0.1920 0.6452 0.8222 0.125 Uiso 0.50 1 calc PR E 2
C24Y C 0.1741(7) 0.7247(6) 0.8285(3) 0.104(3) Uani 1 1 d G . .
H24Y H 0.1170 0.7254 0.8173 0.125 Uiso 0.50 1 calc PR E 2
H24H H 0.1171 0.7165 0.8158 0.125 Uiso 0.50 1 calc PR E 1
H24I H 0.2196 0.7153 0.8120 0.125 Uiso 0.50 1 calc PR E 1
C25Y C 0.2130(10) 0.7712(5) 0.8419(5) 0.104(3) Uani 0.50 1 d PG E 2
H25Y H 0.1826 0.8037 0.8399 0.125 Uiso 0.50 1 calc PR E 2
C26Y C 0.2965(11) 0.7701(7) 0.8582(5) 0.104(3) Uani 0.50 1 d PG E 2
H26Y H 0.3232 0.8019 0.8673 0.125 Uiso 0.50 1 calc PR E 2
C27F C 0.6464(9) 0.6831(6) 0.8342(4) 0.0966(18) Uani 1 1 d . . .
C28F C 0.7309(8) 0.6805(6) 0.8590(4) 0.0966(18) Uani 1 1 d . . .
H28Q H 0.7241 0.6986 0.8832 0.116 Uiso 1 1 calc R . .
H28R H 0.7455 0.6430 0.8646 0.116 Uiso 1 1 calc R . .
C29F C 0.7998(7) 0.7051(5) 0.8407(4) 0.081(4) Uani 1 1 d . . .
H29Q H 0.7830 0.7416 0.8330 0.097 Uiso 1 1 calc R . .
H29R H 0.8102 0.6849 0.8176 0.097 Uiso 1 1 calc R . .
C30F C 0.8825(7) 0.7070(4) 0.8670(3) 0.063(3) Uani 1 1 d . . .
H30Q H 0.8721 0.7288 0.8893 0.075 Uiso 1 1 calc R . .
H30R H 0.8962 0.6706 0.8760 0.075 Uiso 1 1 calc R . .
C31F C 0.9577(7) 0.7287(4) 0.8496(3) 0.068(3) Uani 1 1 d . . .
H31Q H 1.0070 0.7297 0.8689 0.082 Uiso 1 1 calc R . .
H31R H 0.9727 0.7048 0.8291 0.082 Uiso 1 1 calc R . .
O1G O 0.7031(4) 0.9250(2) 0.76502(14) 0.0477(15) Uani 1 1 d . . .
O2G O 0.5570(4) 0.8204(2) 0.70711(18) 0.0526(16) Uani 1 1 d . . .
O3G O 0.7349(7) 0.6330(3) 0.6911(2) 0.093(3) Uani 1 1 d . . .
O4G O 0.8526(5) 0.7392(3) 0.7139(2) 0.083(2) Uani 1 1 d . . .
O5G O 1.1340(6) 0.7314(4) 0.6924(3) 0.110(3) Uani 1 1 d . . .
N1G N 0.9741(5) 0.9447(3) 0.6861(2) 0.0526(19) Uani 1 1 d . I .
N2G N 0.9478(5) 0.9754(3) 0.6557(2) 0.0502(18) Uani 1 1 d . . .
N3G N 0.8636(5) 0.9810(3) 0.6558(2) 0.0529(19) Uani 1 1 d . . .
N4G N 0.7261(5) 0.8981(3) 0.70634(18) 0.052(2) Uani 1 1 d . . .
H4G H 0.7256 0.8713 0.6905 0.062 Uiso 1 1 calc R . .
N5G N 0.6921(5) 0.7943(3) 0.72228(19) 0.0489(18) Uani 1 1 d . . .
H5G H 0.7342 0.7731 0.7173 0.059 Uiso 1 1 calc R . .
N6G N 0.6434(6) 0.7002(3) 0.6841(2) 0.058(2) Uani 1 1 d . . .
N7G N 0.8598(7) 0.6885(4) 0.6623(2) 0.075(3) Uani 1 1 d . . .
N8G N 1.0243(6) 0.7293(5) 0.7299(3) 0.085(3) Uani 1 1 d . . .
H8G H 1.0042 0.7418 0.7505 0.102 Uiso 1 1 calc R . .
C1G C 0.9045(7) 0.9313(4) 0.7049(2) 0.057(3) Uani 1 1 d . . .
H1G H 0.9036 0.9100 0.7269 0.069 Uiso 1 1 calc R . .
C2G C 0.8364(6) 0.9552(4) 0.6852(2) 0.050(2) Uani 1 1 d . . .
C3G C 0.7449(6) 0.9505(4) 0.6926(2) 0.052(2) Uani 1 1 d . . .
H3GA H 0.7312 0.9773 0.7115 0.062 Uiso 1 1 calc R . .
H3GB H 0.7087 0.9577 0.6691 0.062 Uiso 1 1 calc R . .
C4G C 0.7098(5) 0.8887(4) 0.7415(2) 0.047(2) Uani 1 1 d . . .
C5G C 0.7035(6) 0.8314(4) 0.7531(2) 0.049(2) Uani 1 1 d . . .
H5GA H 0.7562 0.8218 0.7688 0.059 Uiso 1 1 calc R . .
H5GB H 0.6549 0.8276 0.7689 0.059 Uiso 1 1 calc R . .
C6G C 0.6166(5) 0.7921(3) 0.7009(2) 0.042(2) Uani 1 1 d . . .
C7G C 0.6127(6) 0.7508(3) 0.6689(2) 0.042(2) Uani 1 1 d . . .
H7G H 0.6534 0.7627 0.6503 0.051 Uiso 1 1 calc R . .
C8G C 0.5248(6) 0.7480(4) 0.6480(3) 0.058(3) Uani 1 1 d . . .
H8GA H 0.5177 0.7127 0.6361 0.069 Uiso 1 1 calc R . .
H8GB H 0.4814 0.7512 0.6666 0.069 Uiso 1 1 calc R . .
C9G C 0.5075(7) 0.7897(4) 0.6182(3) 0.069(3) Uani 1 1 d . . .
H9G H 0.5307 0.8242 0.6285 0.083 Uiso 1 1 calc R . .
C10G C 0.4082(9) 0.7963(6) 0.6091(5) 0.123(7) Uani 1 1 d . . .
H10A H 0.3827 0.7617 0.6026 0.185 Uiso 1 1 calc R . .
H10B H 0.3973 0.8206 0.5877 0.185 Uiso 1 1 calc R . .
H10C H 0.3827 0.8106 0.6312 0.185 Uiso 1 1 calc R . .
C11G C 0.5509(10) 0.7773(5) 0.5827(4) 0.097(5) Uani 1 1 d . . .
H11A H 0.6114 0.7695 0.5894 0.145 Uiso 1 1 calc R . .
H11B H 0.5461 0.8080 0.5657 0.145 Uiso 1 1 calc R . .
H11C H 0.5233 0.7466 0.5701 0.145 Uiso 1 1 calc R . .
C12G C 0.5889(8) 0.6769(5) 0.7121(4) 0.078(3) Uani 1 1 d . . .
H12A H 0.5784 0.7035 0.7313 0.117 Uiso 1 1 calc R . .
H12B H 0.6180 0.6463 0.7243 0.117 Uiso 1 1 calc R . .
H12C H 0.5343 0.6655 0.6993 0.117 Uiso 1 1 calc R . .
C13G C 0.7141(8) 0.6756(4) 0.6766(3) 0.060(3) Uani 1 1 d . . .
C14G C 0.7716(7) 0.7003(4) 0.6496(3) 0.060(3) Uani 1 1 d . . .
H14G H 0.7627 0.7395 0.6486 0.072 Uiso 1 1 calc R . .
C15G C 0.7562(8) 0.6765(5) 0.6097(3) 0.083(4) Uani 1 1 d . . .
H15A H 0.7692 0.7025 0.5900 0.099 Uiso 1 1 calc R . .
H15B H 0.6965 0.6640 0.6046 0.099 Uiso 1 1 calc R . .
C16G C 0.8202(8) 0.6297(6) 0.6117(3) 0.091(4) Uani 1 1 d . . .
H16A H 0.8372 0.6207 0.5863 0.109 Uiso 1 1 calc R . .
H16B H 0.7948 0.5980 0.6227 0.109 Uiso 1 1 calc R . .
C17G C 0.8990(8) 0.6498(5) 0.6376(3) 0.078(4) Uani 1 1 d . . .
H17A H 0.9267 0.6204 0.6524 0.094 Uiso 1 1 calc R . .
H17B H 0.9417 0.6670 0.6226 0.094 Uiso 1 1 calc R . .
C18G C 0.8937(8) 0.7080(5) 0.6949(3) 0.072(3) Uani 1 1 d . . .
C19G C 0.9780(8) 0.6868(5) 0.7098(3) 0.079(4) Uani 1 1 d . . .
H19G H 1.0106 0.6747 0.6883 0.094 Uiso 1 1 calc R . .
C20G C 0.9628(8) 0.6374(6) 0.7369(3) 0.089(4) Uani 1 1 d . H .
H20A H 0.9400 0.6506 0.7603 0.107 Uiso 1 1 calc R . .
H20B H 0.9193 0.6136 0.7242 0.107 Uiso 1 1 calc R . .
C21G C 1.0435(7) 0.6062(6) 0.7471(4) 0.110(3) Uani 1 1 d G . .
C22G C 1.0881(10) 0.6173(7) 0.7815(4) 0.110(3) Uani 0.50 1 d PG H 1
H22G H 1.0668 0.6431 0.7979 0.131 Uiso 0.50 1 calc PR H 1
C23G C 1.1640(10) 0.5908(8) 0.7921(4) 0.110(3) Uani 0.50 1 d PG H 1
H23G H 1.1945 0.5985 0.8156 0.131 Uiso 0.50 1 calc PR H 1
C24G C 1.1951(10) 0.5532(8) 0.7682(5) 0.110(3) Uani 0.50 1 d PG H 1
H24G H 1.2470 0.5351 0.7754 0.131 Uiso 0.50 1 calc PR H 1
C25G C 1.1505(12) 0.5420(8) 0.7337(5) 0.110(3) Uani 0.50 1 d PG H 1
H25G H 1.1718 0.5163 0.7174 0.131 Uiso 0.50 1 calc PR H 1
C26G C 1.0747(11) 0.5685(8) 0.7232(4) 0.110(3) Uani 0.50 1 d PG H 1
H26G H 1.0441 0.5609 0.6997 0.131 Uiso 0.50 1 calc PR H 1
C22Z C 1.1198(19) 0.6239(15) 0.7483(8) 0.110(3) Uani 0.50 1 d P H 2
H22Z H 1.1316 0.6602 0.7439 0.131 Uiso 0.50 1 calc PR H 2
C23Z C 1.184(2) 0.5877(14) 0.7564(8) 0.110(3) Uani 0.50 1 d P H 2
H23Z H 1.2360 0.5983 0.7697 0.131 Uiso 0.50 1 calc PR H 2
C24Z C 1.171(2) 0.5280(15) 0.7434(9) 0.110(3) Uani 0.50 1 d P H 2
H24Z H 1.2170 0.5039 0.7427 0.131 Uiso 0.50 1 calc PR H 2
C25Z C 1.0900(19) 0.5138(15) 0.7334(8) 0.110(3) Uani 0.50 1 d P H 2
H25Z H 1.0800 0.4772 0.7283 0.131 Uiso 0.50 1 calc PR H 2
C26Z C 1.022(2) 0.5458(14) 0.7298(8) 0.110(3) Uani 0.50 1 d P H 2
H26Z H 0.9673 0.5354 0.7186 0.131 Uiso 0.50 1 calc PR H 2
C27G C 1.0970(9) 0.7507(6) 0.7183(3) 0.090(4) Uani 1 1 d . I .
C28G C 1.1331(11) 0.7957(5) 0.7401(4) 0.107(5) Uani 1 1 d . . .
H28A H 1.1894 0.7847 0.7522 0.129 Uiso 0.653(12) 1 calc PR I 1
H28B H 1.0956 0.8030 0.7606 0.129 Uiso 0.653(12) 1 calc PR I 1
H28C H 1.1962 0.7980 0.7411 0.129 Uiso 0.347(12) 1 calc PR I 2
H28D H 1.1123 0.7991 0.7655 0.129 Uiso 0.347(12) 1 calc PR I 2
C29G C 1.081(2) 0.8355(13) 0.7067(9) 0.066(4) Uani 0.347(12) 1 d P I 2
H29A H 1.1052 0.8315 0.6820 0.079 Uiso 0.347(12) 1 calc PR I 2
H29B H 1.0192 0.8275 0.7038 0.079 Uiso 0.347(12) 1 calc PR I 2
C29Z C 1.1460(10) 0.8498(6) 0.7181(5) 0.066(4) Uani 0.653(12) 1 d P I 1
H29C H 1.1826 0.8746 0.7337 0.079 Uiso 0.653(12) 1 calc PR I 1
H29D H 1.1726 0.8432 0.6942 0.079 Uiso 0.653(12) 1 calc PR I 1
C30G C 1.0977(19) 0.8900(12) 0.7228(8) 0.052(3) Uani 0.347(12) 1 d P I 2
H30A H 1.1597 0.8955 0.7289 0.062 Uiso 0.347(12) 1 calc PR I 2
H30B H 1.0681 0.8947 0.7461 0.062 Uiso 0.347(12) 1 calc PR I 2
C30Z C 1.0556(10) 0.8719(6) 0.7104(4) 0.052(3) Uani 0.653(12) 1 d P I 1
H30C H 1.0272 0.8742 0.7342 0.062 Uiso 0.653(12) 1 calc PR I 1
H30D H 1.0213 0.8484 0.6928 0.062 Uiso 0.653(12) 1 calc PR I 1
C31G C 1.0629(7) 0.9296(5) 0.6922(3) 0.073(3) Uani 1 1 d . . .
H31A H 1.0950 0.9543 0.7098 0.088 Uiso 0.653(12) 1 calc PR I 1
H31B H 1.0907 0.9282 0.6682 0.088 Uiso 0.653(12) 1 calc PR I 1
H31C H 1.0954 0.9629 0.6970 0.088 Uiso 0.347(12) 1 calc PR I 2
H31D H 1.0796 0.9156 0.6679 0.088 Uiso 0.347(12) 1 calc PR I 2
O2S O 0.7870(7) 0.6068(5) 0.5050(4) 0.140(3) Uani 1 1 d . . .
C4S C 0.7003(11) 0.6188(8) 0.5064(6) 0.140(3) Uani 1 1 d . . .
H4SA H 0.6851 0.6196 0.5329 0.168 Uiso 1 1 calc R . .
H4SB H 0.6646 0.5917 0.4926 0.168 Uiso 1 1 calc R . .
C5S C 0.6864(11) 0.6694(8) 0.4894(6) 0.140(3) Uani 1 1 d . . .
H5SA H 0.6758 0.6964 0.5086 0.168 Uiso 1 1 calc R . .
H5SB H 0.6366 0.6683 0.4704 0.168 Uiso 1 1 calc R . .
C6S C 0.7704(11) 0.6826(8) 0.4700(6) 0.140(3) Uani 1 1 d . . .
H6SA H 0.7679 0.6698 0.4436 0.168 Uiso 1 1 calc R . .
H6SB H 0.7839 0.7209 0.4709 0.168 Uiso 1 1 calc R . .
C7S C 0.8288(11) 0.6520(8) 0.4947(6) 0.140(3) Uani 1 1 d . . .
H7SA H 0.8798 0.6423 0.4815 0.168 Uiso 1 1 calc R . .
H7SB H 0.8478 0.6730 0.5173 0.168 Uiso 1 1 calc R . .
O3S O 0.7466(14) 0.6537(9) 0.9684(6) 0.119(4) Uani 0.50 1 d PU . .
C12S C 0.705(2) 0.6654(14) 1.0055(9) 0.119(4) Uani 0.50 1 d PU . .
H12Y H 0.7445 0.6830 1.0248 0.142 Uiso 0.50 1 calc PR . .
H12Z H 0.6510 0.6856 1.0015 0.142 Uiso 0.50 1 calc PR . .
C13S C 0.692(2) 0.6121(14) 1.0131(9) 0.119(4) Uani 0.50 1 d PU . .
H13A H 0.7281 0.6041 1.0366 0.142 Uiso 0.50 1 calc PR . .
H13B H 0.6321 0.6087 1.0193 0.142 Uiso 0.50 1 calc PR . .
C14S C 0.705(2) 0.5736(14) 0.9896(9) 0.119(4) Uani 0.50 1 d PU . .
H14H H 0.6514 0.5544 0.9828 0.142 Uiso 0.50 1 calc PR . .
H14I H 0.7476 0.5482 1.0014 0.142 Uiso 0.50 1 calc PR . .
C15S C 0.738(2) 0.5970(14) 0.9561(9) 0.119(4) Uani 0.50 1 d PU . .
H15S H 0.6964 0.5930 0.9337 0.142 Uiso 0.50 1 calc PR . .
H15T H 0.7932 0.5814 0.9507 0.142 Uiso 0.50 1 calc PR . .
O4S O 0.8093(10) 0.0958(6) 0.7131(5) 0.197(5) Uani 1 1 d . . .
C8S C 0.8112(14) 0.1395(10) 0.7361(8) 0.197(5) Uani 1 1 d . . .
H8SA H 0.8269 0.1719 0.7226 0.237 Uiso 1 1 calc R . .
H8SB H 0.8508 0.1346 0.7589 0.237 Uiso 1 1 calc R . .
C9S C 0.7224(15) 0.1404(10) 0.7450(8) 0.197(5) Uani 1 1 d . . .
H9SA H 0.7213 0.1402 0.7728 0.237 Uiso 1 1 calc R . .
H9SB H 0.6968 0.1742 0.7357 0.237 Uiso 1 1 calc R . .
C10S C 0.6778(15) 0.1046(10) 0.7323(8) 0.197(5) Uani 1 1 d . . .
H10Y H 0.6198 0.1172 0.7236 0.237 Uiso 1 1 calc R . .
H10Z H 0.6734 0.0759 0.7510 0.237 Uiso 1 1 calc R . .
C11S C 0.7339(14) 0.0847(10) 0.6952(8) 0.197(5) Uani 1 1 d . . .
H11 H 0.7267 0.0465 0.6893 0.237 Uiso 1 1 calc R . .
H11| H 0.7213 0.1063 0.6722 0.237 Uiso 1 1 calc R . .
O5S O 0.6209(11) 0.0870(10) 0.6394(5) 0.120(7) Uani 0.50 1 d P . .
H5SC H 0.5968 0.0612 0.6495 0.180 Uiso 0.50 1 d P . .
H5SD H 0.5844 0.1116 0.6321 0.180 Uiso 0.50 1 d P . .
O6S O 0.7667(5) 0.2287(4) 0.8255(2) 0.090(3) Uani 1 1 d . . .
H6SC H 0.7754 0.2280 0.8500 0.135 Uiso 1 1 d . . .
H6SD H 0.8173 0.2327 0.8178 0.135 Uiso 1 1 d . . .
O7S O 0.8162(11) 0.4779(7) 0.7493(5) 0.086(2) Uani 0.50 1 d P J 1
H7SC H 0.8313 0.4832 0.7265 0.129 Uiso 0.50 1 d P K 1
H7SD H 0.7809 0.5018 0.7552 0.129 Uiso 0.50 1 d P L 1
O8S O 0.7482(12) 0.5824(7) 0.7647(5) 0.086(2) Uani 0.50 1 d P M 1
H8SC H 0.7083 0.5888 0.7799 0.129 Uiso 0.50 1 d P N 1
H8SD H 0.7937 0.5823 0.7803 0.129 Uiso 0.50 1 d P O 1

loop_
_atom_site_aniso_label
_atom_site_aniso_U_11
_atom_site_aniso_U_22
_atom_site_aniso_U_33
_atom_site_aniso_U_23
_atom_site_aniso_U_13
_atom_site_aniso_U_12
O1 0.066(4) 0.061(4) 0.034(3) -0.017(3) 0.000(3) -0.022(3)
O2 0.040(4) 0.077(5) 0.076(4) -0.020(4) 0.010(3) -0.016(3)
O3 0.060(4) 0.050(4) 0.065(4) 0.005(3) -0.002(3) 0.018(3)
O4 0.038(3) 0.037(3) 0.041(3) -0.007(3) -0.001(2) 0.001(2)
O5 0.033(3) 0.097(5) 0.047(3) 0.010(4) -0.009(3) -0.012(3)
N1 0.046(4) 0.038(4) 0.052(4) -0.001(3) -0.013(3) 0.004(3)
N2 0.068(6) 0.050(5) 0.043(4) 0.009(4) -0.015(4) 0.006(4)
N3 0.049(5) 0.047(4) 0.045(4) 0.005(3) -0.011(3) 0.007(4)
N4 0.039(4) 0.041(4) 0.035(3) -0.003(3) -0.005(3) -0.004(3)
N5 0.019(3) 0.044(4) 0.048(4) -0.004(3) -0.001(3) 0.002(3)
N6 0.029(4) 0.053(5) 0.072(5) 0.000(4) 0.004(3) 0.013(3)
N7 0.047(4) 0.035(4) 0.046(4) -0.003(3) -0.007(3) -0.003(3)
N8 0.040(4) 0.044(4) 0.034(3) 0.006(3) -0.004(3) -0.007(3)
C1 0.041(5) 0.042(5) 0.047(5) 0.006(4) -0.017(4) 0.006(4)
C2 0.053(5) 0.036(5) 0.037(4) 0.003(4) -0.007(4) -0.001(4)
C3 0.047(5) 0.049(5) 0.043(5) 0.001(4) -0.010(4) -0.004(4)
C4 0.026(4) 0.050(5) 0.031(4) -0.005(4) 0.004(3) -0.001(3)
C5 0.033(4) 0.058(5) 0.030(4) -0.008(4) -0.009(3) 0.010(4)
C6 0.038(5) 0.053(5) 0.047(5) -0.003(4) -0.002(4) 0.000(4)
C7 0.040(5) 0.061(7) 0.069(6) -0.007(5) 0.007(4) 0.001(5)
C8 0.064(7) 0.081(8) 0.095(8) -0.024(7) 0.038(6) -0.004(6)
C9 0.079(9) 0.105(11) 0.129(12) -0.011(10) 0.056(9) -0.021(8)
C10 0.099(11) 0.137(14) 0.116(12) 0.019(11) 0.018(9) -0.022(10)
C11 0.21(2) 0.138(16) 0.20(2) -0.028(14) 0.152(19) -0.055(15)
C12 0.051(6) 0.067(7) 0.072(7) -0.010(5) -0.010(5) 0.028(5)
C13 0.045(5) 0.042(5) 0.047(5) -0.007(4) -0.001(4) 0.013(4)
C14 0.051(5) 0.037(5) 0.043(5) -0.010(4) 0.004(4) 0.012(4)
C15 0.072(7) 0.061(6) 0.062(6) -0.007(5) 0.011(5) 0.015(5)
C16 0.075(7) 0.055(6) 0.045(5) -0.010(4) -0.001(5) 0.027(5)
C17 0.071(7) 0.040(5) 0.052(5) -0.012(4) -0.008(5) 0.003(5)
C18 0.042(5) 0.023(4) 0.039(4) 0.002(3) -0.007(4) 0.002(3)
C19 0.052(5) 0.025(4) 0.039(4) 0.003(3) -0.015(4) -0.004(4)
C20 0.066(6) 0.038(5) 0.046(5) 0.008(4) -0.013(4) -0.023(4)
C21 0.042(5) 0.033(5) 0.053(5) 0.001(4) -0.015(4) -0.002(4)
C22 0.052(6) 0.046(5) 0.054(5) 0.003(4) 0.002(4) -0.002(4)
C23 0.048(6) 0.050(6) 0.081(7) 0.019(5) -0.014(5) 0.007(5)
C24 0.070(7) 0.047(6) 0.056(6) 0.025(5) -0.018(5) -0.009(5)
C25 0.054(6) 0.055(6) 0.055(6) 0.011(5) -0.005(5) -0.011(5)
C26 0.031(4) 0.058(6) 0.054(5) 0.017(4) -0.011(4) -0.013(4)
C27 0.029(4) 0.053(5) 0.040(4) 0.009(4) -0.005(3) -0.011(4)
C28 0.032(4) 0.061(6) 0.040(4) 0.013(4) -0.005(3) 0.005(4)
C29 0.041(5) 0.070(6) 0.040(4) 0.008(4) -0.001(4) 0.001(4)
C30 0.037(5) 0.062(6) 0.058(5) 0.007(5) -0.002(4) 0.008(4)
C31 0.046(6) 0.064(7) 0.072(6) 0.002(5) -0.008(5) 0.019(5)
O1A 0.047(3) 0.053(4) 0.034(3) -0.001(3) -0.006(3) 0.002(3)
O2A 0.049(4) 0.046(4) 0.044(3) -0.003(3) -0.009(3) 0.008(3)
O3A 0.041(4) 0.070(4) 0.063(4) 0.011(3) 0.011(3) 0.013(3)
O4A 0.083(5) 0.045(4) 0.079(5) -0.014(3) -0.050(4) 0.022(3)
O5A 0.074(8) 0.115(12) 0.073(9) 0.041(7) 0.000(7) 0.004(8)
O5AB 0.074(8) 0.115(12) 0.073(9) 0.041(7) 0.000(7) 0.004(8)
N1A 0.048(5) 0.058(5) 0.063(5) -0.012(4) -0.001(4) -0.001(4)
N2A 0.042(5) 0.068(6) 0.090(6) -0.008(5) -0.005(4) -0.006(4)
N3A 0.041(4) 0.063(6) 0.064(5) 0.000(4) 0.001(4) -0.005(4)
N4A 0.033(4) 0.050(4) 0.045(4) 0.003(3) -0.003(3) -0.004(3)
N5A 0.037(4) 0.037(4) 0.039(3) -0.002(3) -0.013(3) 0.003(3)
N6A 0.036(4) 0.045(4) 0.040(4) 0.005(3) -0.005(3) -0.006(3)
N7A 0.039(4) 0.054(5) 0.049(4) -0.004(4) -0.010(3) 0.011(3)
N8A 0.081(6) 0.039(5) 0.091(7) -0.002(5) -0.049(5) -0.001(4)
C1A 0.064(6) 0.067(7) 0.037(5) -0.010(5) -0.008(4) -0.008(5)
C2A 0.048(5) 0.061(6) 0.037(4) -0.004(4) -0.007(4) 0.002(4)
C3A 0.049(5) 0.059(6) 0.042(5) -0.001(4) -0.001(4) -0.004(4)
C4A 0.047(5) 0.029(4) 0.027(4) -0.001(3) -0.010(3) 0.001(3)
C5A 0.031(4) 0.041(5) 0.036(4) -0.005(4) -0.011(3) -0.002(3)
C6A 0.031(4) 0.036(5) 0.041(4) 0.002(4) -0.009(3) -0.001(4)
C7A 0.039(5) 0.038(5) 0.046(5) -0.003(4) -0.013(4) 0.000(4)
C8A 0.040(5) 0.052(6) 0.050(5) -0.006(4) -0.003(4) -0.003(4)
C9A 0.044(5) 0.064(6) 0.066(6) -0.024(5) -0.003(4) -0.006(5)
C10A 0.087(8) 0.074(8) 0.059(6) -0.024(6) 0.006(6) -0.023(6)
C11A 0.061(7) 0.058(7) 0.114(9) -0.041(7) 0.024(6) -0.005(5)
C12A 0.076(7) 0.051(6) 0.051(5) 0.019(5) -0.002(5) 0.004(5)
C13A 0.044(5) 0.055(6) 0.036(4) -0.007(4) -0.009(4) 0.003(4)
C14A 0.035(4) 0.044(5) 0.051(5) 0.000(4) -0.006(4) -0.002(4)
C15A 0.048(5) 0.050(5) 0.054(5) 0.004(4) -0.003(4) -0.003(4)
C16A 0.058(6) 0.061(6) 0.045(5) 0.001(5) -0.016(4) 0.003(5)
C17A 0.050(5) 0.059(6) 0.042(5) 0.004(4) -0.005(4) 0.013(5)
C18A 0.038(5) 0.060(6) 0.060(6) 0.005(5) -0.016(4) 0.001(4)
C19A 0.064(6) 0.042(5) 0.061(6) -0.011(5) -0.028(5) 0.017(5)
C20A 0.092(8) 0.061(7) 0.053(6) -0.011(5) -0.033(6) 0.027(6)
C21A 0.097(9) 0.059(7) 0.043(5) -0.022(5) -0.012(5) 0.023(6)
C22A 0.076(8) 0.103(11) 0.071(7) 0.001(7) -0.004(6) 0.038(8)
C23A 0.105(11) 0.091(10) 0.088(9) -0.005(8) 0.017(8) 0.018(9)
C24A 0.065(8) 0.123(12) 0.059(7) -0.003(8) 0.014(6) 0.016(8)
C25A 0.083(10) 0.139(14) 0.053(7) 0.005(8) -0.001(6) 0.051(10)
C26A 0.090(9) 0.091(8) 0.040(5) -0.005(5) -0.004(5) 0.034(7)
C27A 0.076(8) 0.093(10) 0.089(9) 0.030(8) 0.001(7) -0.001(7)
C28A 0.087(9) 0.088(9) 0.093(9) 0.013(8) -0.008(8) -0.014(7)
C29A 0.079(8) 0.067(7) 0.087(8) -0.001(6) -0.001(7) 0.010(6)
C30A 0.061(7) 0.070(7) 0.105(9) -0.027(7) 0.011(6) -0.016(6)
C31A 0.081(8) 0.075(8) 0.086(8) -0.016(7) -0.026(7) -0.026(7)
O1B 0.060(4) 0.046(4) 0.034(3) 0.008(3) 0.003(3) -0.003(3)
O2B 0.055(5) 0.069(5) 0.120(7) 0.017(5) -0.003(4) -0.019(4)
O3B 0.052(4) 0.037(4) 0.074(4) -0.003(3) 0.003(3) -0.005(3)
O4B 0.039(3) 0.061(4) 0.073(4) 0.005(4) 0.004(3) -0.001(3)
O5B 0.066(5) 0.166(9) 0.059(4) 0.014(5) 0.016(4) 0.029(6)
N1B 0.050(5) 0.110(8) 0.096(7) -0.044(7) -0.004(5) 0.013(5)
N2B 0.063(6) 0.121(8) 0.066(6) -0.017(6) 0.009(5) -0.021(6)
N3B 0.048(5) 0.081(6) 0.041(4) -0.013(4) 0.000(3) 0.001(4)
N4B 0.068(5) 0.043(4) 0.038(4) 0.005(3) 0.011(4) 0.005(4)
N5B 0.046(4) 0.035(4) 0.049(4) 0.004(3) 0.008(3) -0.001(3)
N6B 0.052(5) 0.032(4) 0.055(4) -0.001(3) -0.001(4) 0.001(3)
N7B 0.041(4) 0.048(4) 0.065(5) 0.004(4) 0.007(4) -0.008(3)
N8B 0.034(4) 0.068(6) 0.089(6) 0.006(5) 0.008(4) 0.004(4)
C1B 0.085(8) 0.073(7) 0.055(6) -0.028(5) -0.019(6) 0.000(6)
C2B 0.061(6) 0.064(6) 0.033(4) -0.009(4) -0.005(4) -0.007(5)
C3B 0.055(5) 0.043(5) 0.051(5) -0.010(4) 0.007(4) 0.004(4)
C4B 0.045(5) 0.044(5) 0.024(4) 0.005(4) -0.005(3) 0.007(4)
C5B 0.077(7) 0.047(6) 0.037(4) 0.001(4) 0.009(4) 0.008(5)
C6B 0.043(5) 0.036(5) 0.072(6) 0.005(4) -0.004(4) -0.009(4)
C7B 0.043(5) 0.043(5) 0.064(6) 0.006(5) -0.007(4) 0.003(4)
C8B 0.113(6) 0.071(4) 0.133(7) -0.010(4) -0.073(5) 0.011(4)
C9B 0.113(6) 0.071(4) 0.133(7) -0.010(4) -0.073(5) 0.011(4)
C10B 0.113(6) 0.071(4) 0.133(7) -0.010(4) -0.073(5) 0.011(4)
C11B 0.113(6) 0.071(4) 0.133(7) -0.010(4) -0.073(5) 0.011(4)
C12B 0.036(5) 0.053(6) 0.094(8) 0.000(5) 0.001(5) 0.003(4)
C13B 0.047(5) 0.030(5) 0.055(5) 0.002(4) -0.008(4) -0.005(4)
C14B 0.050(6) 0.050(6) 0.059(6) -0.004(5) 0.002(4) -0.011(4)
C15B 0.058(6) 0.079(7) 0.054(6) 0.002(5) 0.006(5) -0.001(5)
C16B 0.083(8) 0.071(7) 0.070(7) 0.014(6) 0.009(6) -0.017(6)
C17B 0.059(6) 0.066(7) 0.073(7) 0.000(6) 0.001(5) -0.012(5)
C18B 0.042(5) 0.051(6) 0.062(6) -0.001(5) 0.005(5) 0.005(4)
C19B 0.045(6) 0.061(6) 0.074(7) 0.012(5) 0.007(5) -0.004(5)
C20B 0.039(6) 0.078(8) 0.099(9) 0.003(7) 0.005(5) -0.003(5)
C21B 0.043(5) 0.062(6) 0.073(6) -0.012(5) 0.007(5) -0.020(5)
C22B 0.046(6) 0.066(7) 0.086(7) -0.011(6) 0.007(5) -0.017(5)
C23B 0.042(6) 0.079(8) 0.085(7) -0.010(6) -0.005(5) 0.004(5)
C24B 0.060(7) 0.081(8) 0.062(6) 0.005(6) 0.009(5) -0.012(6)
C25B 0.064(7) 0.085(8) 0.058(6) 0.004(6) 0.012(5) -0.026(6)
C26B 0.042(5) 0.078(8) 0.069(6) -0.009(6) 0.007(5) -0.013(5)
C27B 0.039(6) 0.108(9) 0.052(6) -0.002(6) -0.008(5) 0.010(6)
C28B 0.052(6) 0.097(8) 0.057(6) -0.010(6) -0.013(5) 0.022(6)
C29B 0.069(8) 0.103(10) 0.088(9) -0.025(8) -0.002(6) 0.024(7)
C30B 0.069(8) 0.123(13) 0.145(13) -0.078(11) -0.025(8) 0.015(8)
C31B 0.052(8) 0.151(14) 0.215(19) -0.107(14) -0.041(10) 0.025(9)
O1C 0.116(6) 0.060(4) 0.037(3) -0.003(3) 0.018(4) 0.002(4)
O2C 0.120(7) 0.055(5) 0.048(4) -0.001(3) -0.001(4) 0.001(5)
O3C 0.060(5) 0.097(6) 0.143(8) -0.047(6) -0.057(5) 0.027(4)
O4C 0.048(4) 0.056(4) 0.086(5) -0.022(4) 0.013(3) -0.008(3)
O5C 0.048(4) 0.061(4) 0.087(5) -0.004(4) 0.007(3) -0.016(3)
N1C 0.025(3) 0.046(4) 0.036(3) 0.001(3) -0.002(3) -0.002(3)
N2C 0.033(4) 0.047(4) 0.042(4) -0.003(3) 0.002(3) -0.005(3)
N3C 0.028(3) 0.055(5) 0.043(4) 0.004(3) 0.009(3) 0.000(3)
N4C 0.071(5) 0.040(4) 0.042(4) 0.006(3) 0.000(4) 0.001(4)
N5C 0.067(5) 0.052(5) 0.038(4) 0.000(4) -0.013(4) 0.012(4)
N6C 0.077(6) 0.046(5) 0.066(5) -0.027(4) -0.044(5) 0.022(5)
N7C 0.044(5) 0.084(6) 0.066(5) -0.023(5) -0.008(4) 0.001(4)
N8C 0.040(4) 0.047(5) 0.093(6) -0.009(4) 0.021(4) -0.006(4)
C1C 0.032(4) 0.039(5) 0.031(4) -0.002(3) 0.000(3) -0.010(3)
C2C 0.033(4) 0.063(6) 0.029(4) 0.008(4) 0.006(3) -0.003(4)
C3C 0.052(6) 0.041(5) 0.060(6) -0.001(4) 0.004(4) -0.014(4)
C4C 0.085(7) 0.031(5) 0.031(4) -0.004(4) 0.004(5) -0.004(5)
C5C 0.089(8) 0.065(6) 0.029(4) -0.009(4) -0.002(5) 0.004(6)
C6C 0.076(7) 0.041(6) 0.045(5) -0.005(4) -0.025(5) 0.008(5)
C7C 0.064(6) 0.040(5) 0.053(5) -0.009(4) -0.009(5) 0.019(4)
C8C 0.074(7) 0.042(5) 0.058(6) -0.015(5) -0.016(5) 0.000(5)
C9C 0.046(5) 0.073(7) 0.055(5) -0.019(5) -0.011(4) 0.014(5)
C10C 0.054(6) 0.099(8) 0.054(6) -0.016(6) -0.002(5) 0.016(6)
C11C 0.076(8) 0.072(7) 0.077(7) -0.046(6) -0.010(6) 0.013(6)
C12C 0.120(11) 0.086(9) 0.085(8) -0.022(7) -0.049(8) 0.055(8)
C13C 0.058(6) 0.067(7) 0.081(7) -0.031(6) -0.033(6) 0.038(6)
C14C 0.030(5) 0.098(8) 0.072(7) -0.045(6) -0.004(4) -0.005(5)
C15C 0.066(8) 0.132(13) 0.123(12) -0.058(11) 0.026(8) -0.033(8)
C16C 0.028(5) 0.157(13) 0.072(7) -0.027(8) 0.002(5) -0.013(7)
C17C 0.057(6) 0.073(7) 0.082(8) -0.006(6) -0.007(6) -0.002(6)
C18C 0.039(5) 0.047(6) 0.076(7) -0.011(5) 0.004(5) 0.007(4)
C19C 0.034(5) 0.069(7) 0.083(7) -0.023(6) 0.016(5) -0.006(5)
C20C 0.040(5) 0.085(8) 0.074(7) -0.027(6) 0.005(5) -0.003(5)
C21C 0.045(6) 0.071(7) 0.068(6) -0.020(6) -0.002(5) -0.018(5)
C22C 0.051(6) 0.076(7) 0.064(6) -0.018(6) -0.007(5) -0.008(5)
C23C 0.050(6) 0.100(9) 0.058(6) -0.018(6) -0.001(5) 0.014(6)
C24C 0.046(6) 0.106(10) 0.073(7) -0.026(7) -0.008(5) 0.009(7)
C25C 0.057(7) 0.112(11) 0.090(9) 0.002(8) 0.004(6) -0.024(8)
C26C 0.040(5) 0.084(8) 0.089(8) -0.037(7) -0.003(5) 0.008(6)
C27C 0.035(5) 0.036(5) 0.072(6) -0.004(4) 0.001(4) -0.005(4)
C28C 0.032(4) 0.049(5) 0.050(5) -0.003(4) -0.005(4) -0.001(4)
C29C 0.039(5) 0.038(5) 0.045(5) -0.006(4) -0.002(4) -0.007(4)
C30C 0.040(5) 0.042(5) 0.059(5) 0.000(4) -0.008(4) 0.001(4)
C31C 0.048(5) 0.037(5) 0.063(6) 0.001(4) -0.011(4) 0.003(4)
O1D 0.060(4) 0.050(4) 0.037(3) -0.016(3) 0.007(3) -0.010(3)
O2D 0.058(4) 0.079(5) 0.050(4) -0.007(3) 0.001(3) -0.016(4)
O3D 0.067(4) 0.044(4) 0.062(4) 0.002(3) -0.012(3) 0.008(3)
O4D 0.049(3) 0.037(3) 0.041(3) -0.010(3) -0.010(3) -0.010(3)
O5D 0.049(4) 0.153(8) 0.052(4) -0.011(5) -0.013(3) -0.036(5)
N1D 0.054(6) 0.093(8) 0.112(8) -0.022(7) 0.015(6) 0.013(5)
N2D 0.078(9) 0.116(10) 0.224(17) 0.078(12) 0.000(10) 0.019(8)
N3D 0.058(7) 0.096(8) 0.161(11) 0.036(8) -0.019(7) 0.017(6)
N4D 0.053(4) 0.043(4) 0.023(3) -0.003(3) 0.009(3) -0.006(3)
N5D 0.047(4) 0.043(4) 0.041(4) -0.011(3) -0.006(3) -0.004(3)
N6D 0.056(5) 0.055(5) 0.062(5) -0.002(4) -0.016(4) 0.007(4)
N7D 0.061(5) 0.030(4) 0.045(4) -0.010(3) -0.013(4) 0.001(3)
N8D 0.034(4) 0.082(6) 0.044(4) 0.001(4) -0.011(3) -0.012(4)
C1D 0.038(5) 0.099(8) 0.057(6) 0.000(6) 0.004(4) 0.005(5)
C2D 0.056(6) 0.064(6) 0.039(5) 0.000(4) 0.008(4) 0.010(5)
C3D 0.063(6) 0.042(5) 0.046(5) 0.000(4) 0.009(4) 0.000(4)
C4D 0.044(5) 0.051(5) 0.034(4) -0.013(4) 0.009(4) -0.015(4)
C5D 0.036(4) 0.061(6) 0.024(4) -0.009(4) -0.010(3) -0.005(4)
C6D 0.035(5) 0.055(5) 0.038(4) -0.002(4) -0.013(4) -0.016(4)
C7D 0.043(5) 0.057(6) 0.048(5) -0.008(4) -0.002(4) 0.002(4)
C8D 0.044(6) 0.086(8) 0.096(9) -0.010(7) 0.008(6) -0.009(6)
C9D 0.072(9) 0.167(16) 0.115(12) 0.004(12) 0.014(9) -0.012(10)
C10D 0.084(12) 0.179(19) 0.37(4) 0.01(2) 0.130(18) 0.009(13)
C11D 0.062(14) 0.16(3) 0.116(18) 0.05(2) 0.030(11) -0.026(16)
C11X 0.062(14) 0.16(3) 0.116(18) 0.05(2) 0.030(11) -0.026(16)
C12D 0.058(6) 0.075(7) 0.073(7) 0.003(6) -0.034(5) 0.010(5)
C13D 0.058(6) 0.035(5) 0.061(6) -0.007(4) -0.005(5) 0.023(4)
C14D 0.039(5) 0.048(5) 0.049(5) 0.006(4) -0.004(4) 0.007(4)
C15D 0.065(6) 0.055(6) 0.058(6) -0.003(5) 0.009(5) 0.013(5)
C16D 0.082(7) 0.046(6) 0.045(5) -0.015(4) 0.002(5) 0.008(5)
C17D 0.069(6) 0.043(5) 0.046(5) -0.004(4) -0.016(5) 0.007(5)
C18D 0.059(6) 0.026(4) 0.042(5) 0.002(4) -0.018(4) 0.000(4)
C19D 0.057(6) 0.048(6) 0.048(5) -0.003(4) -0.016(4) -0.009(4)
C20D 0.082(8) 0.058(6) 0.054(6) -0.005(5) -0.012(5) -0.032(6)
C21D 0.063(7) 0.049(6) 0.063(6) -0.001(5) -0.002(5) -0.024(5)
C22D 0.067(7) 0.046(6) 0.057(6) -0.001(5) 0.006(5) -0.003(5)
C23D 0.065(7) 0.050(6) 0.073(7) 0.002(5) 0.008(5) 0.009(5)
C24D 0.082(8) 0.062(7) 0.066(7) 0.024(6) 0.010(6) -0.002(6)
C25D 0.092(9) 0.061(7) 0.083(8) 0.008(6) 0.028(7) -0.012(6)
C26D 0.071(7) 0.056(6) 0.068(7) 0.001(5) -0.016(6) -0.018(5)
C27D 0.037(5) 0.102(8) 0.053(5) -0.004(6) 0.001(4) -0.028(5)
C28D 0.043(6) 0.166(14) 0.058(6) -0.022(8) -0.005(5) -0.012(7)
C29D 0.100(10) 0.121(12) 0.089(9) -0.052(9) 0.047(8) -0.042(9)
C30D 0.066(8) 0.117(12) 0.107(10) -0.025(9) 0.023(7) -0.001(8)
C31D 0.084(11) 0.097(12) 0.22(2) 0.005(12) 0.068(12) 0.035(9)
O1E 0.081(5) 0.049(4) 0.037(3) 0.000(3) 0.019(3) 0.000(3)
O2E 0.097(6) 0.045(4) 0.049(4) -0.007(3) 0.015(4) -0.010(4)
O3E 0.073(5) 0.079(5) 0.048(4) -0.004(3) -0.015(3) -0.028(4)
O4E 0.075(5) 0.059(4) 0.075(5) -0.010(4) 0.022(4) -0.019(4)
O5E 0.080(6) 0.100(7) 0.119(7) -0.008(6) 0.012(5) 0.017(5)
N1E 0.056(5) 0.044(4) 0.051(4) 0.001(4) -0.009(4) -0.013(4)
N2E 0.062(5) 0.054(5) 0.050(4) -0.005(4) -0.015(4) 0.000(4)
N3E 0.047(4) 0.065(6) 0.046(4) 0.001(4) -0.006(3) 0.002(4)
N4E 0.055(5) 0.049(4) 0.049(4) -0.004(4) 0.016(4) -0.011(4)
N5E 0.069(5) 0.045(4) 0.035(4) -0.001(3) 0.016(3) -0.013(4)
N6E 0.078(6) 0.041(4) 0.034(4) 0.000(3) -0.012(4) -0.035(4)
N7E 0.049(5) 0.074(6) 0.055(5) -0.004(4) 0.000(4) -0.005(4)
N8E 0.059(6) 0.066(7) 0.142(10) 0.034(6) 0.025(6) 0.007(5)
C1E 0.065(6) 0.057(6) 0.036(4) 0.003(4) -0.011(4) -0.021(5)
C2E 0.043(5) 0.061(6) 0.028(4) -0.005(4) 0.002(3) -0.018(4)
C3E 0.066(7) 0.083(8) 0.046(5) -0.019(5) 0.016(5) 0.001(6)
C4E 0.072(6) 0.041(5) 0.027(4) -0.001(4) 0.016(4) -0.002(4)
C5E 0.088(8) 0.042(5) 0.040(5) -0.011(4) 0.016(5) -0.015(5)
C6E 0.062(6) 0.046(6) 0.046(5) -0.016(5) -0.002(4) -0.009(5)
C7E 0.058(5) 0.039(5) 0.036(4) -0.003(4) -0.007(4) -0.022(4)
C8E 0.071(6) 0.045(5) 0.036(4) 0.000(4) -0.004(4) -0.020(5)
C9E 0.069(6) 0.059(6) 0.032(4) 0.002(4) -0.001(4) -0.015(5)
C10E 0.076(7) 0.075(7) 0.048(5) 0.001(5) 0.009(5) -0.018(6)
C11E 0.091(8) 0.063(7) 0.041(5) 0.005(5) -0.001(5) -0.024(6)
C12E 0.092(8) 0.062(7) 0.046(5) 0.002(5) -0.013(5) -0.044(6)
C13E 0.059(6) 0.061(6) 0.045(5) 0.001(5) -0.011(5) -0.032(5)
C14E 0.051(6) 0.075(7) 0.045(5) -0.009(5) 0.004(4) -0.016(5)
C15E 0.049(5) 0.137(8) 0.075(5) 0.007(5) 0.010(4) -0.001(4)
C16E 0.049(5) 0.137(8) 0.075(5) 0.007(5) 0.010(4) -0.001(4)
C16X 0.049(5) 0.137(8) 0.075(5) 0.007(5) 0.010(4) -0.001(4)
C17E 0.049(5) 0.137(8) 0.075(5) 0.007(5) 0.010(4) -0.001(4)
C18E 0.044(5) 0.072(7) 0.063(6) -0.012(5) 0.009(5) -0.004(5)
C19E 0.056(7) 0.091(9) 0.086(8) 0.020(7) 0.007(6) -0.005(6)
C20E 0.048(7) 0.075(14) 0.084(11) -0.004(11) -0.001(7) -0.006(11)
C20X 0.048(7) 0.075(14) 0.084(11) -0.004(11) -0.001(7) -0.006(11)
C21E 0.069(5) 0.092(6) 0.038(4) -0.002(5) -0.010(4) -0.002(5)
C26E 0.069(5) 0.092(6) 0.038(4) -0.002(5) -0.010(4) -0.002(5)
C25E 0.069(5) 0.092(6) 0.038(4) -0.002(5) -0.010(4) -0.002(5)
C24E 0.069(5) 0.092(6) 0.038(4) -0.002(5) -0.010(4) -0.002(5)
C23E 0.069(5) 0.092(6) 0.038(4) -0.002(5) -0.010(4) -0.002(5)
C22E 0.069(5) 0.092(6) 0.038(4) -0.002(5) -0.010(4) -0.002(5)
C21X 0.075(5) 0.103(7) 0.078(4) 0.001(5) -0.011(4) -0.003(4)
C22X 0.075(5) 0.103(7) 0.078(4) 0.001(5) -0.011(4) -0.003(4)
C23X 0.075(5) 0.103(7) 0.078(4) 0.001(5) -0.011(4) -0.003(4)
C24X 0.075(5) 0.103(7) 0.078(4) 0.001(5) -0.011(4) -0.003(4)
C25X 0.075(5) 0.103(7) 0.078(4) 0.001(5) -0.011(4) -0.003(4)
C26X 0.075(5) 0.103(7) 0.078(4) 0.001(5) -0.011(4) -0.003(4)
C27E 0.051(6) 0.065(8) 0.085(8) 0.014(6) -0.004(5) 0.005(6)
C28E 0.068(7) 0.054(6) 0.080(7) 0.008(5) -0.002(6) 0.005(5)
C29E 0.070(7) 0.065(7) 0.071(7) 0.007(6) -0.004(6) 0.005(6)
C30E 0.085(8) 0.045(6) 0.105(9) 0.008(6) -0.034(7) -0.010(6)
C31E 0.084(8) 0.055(7) 0.091(8) -0.007(6) -0.032(7) 0.002(6)
O1F 0.039(3) 0.056(4) 0.026(3) 0.008(2) -0.005(2) -0.003(3)
O1S 0.083(5) 0.149(7) 0.082(4) 0.029(5) 0.009(4) 0.005(5)
O2F 0.047(3) 0.043(3) 0.041(3) -0.008(3) -0.003(3) -0.011(3)
O3F 0.048(4) 0.090(5) 0.091(5) -0.004(4) 0.019(4) -0.028(4)
O4F 0.080(6) 0.059(5) 0.147(8) 0.013(5) -0.057(6) -0.031(4)
O5F 0.071(4) 0.115(5) 0.100(4) -0.004(3) -0.015(3) -0.025(3)
N1F 0.054(5) 0.057(5) 0.051(4) -0.003(4) -0.010(4) 0.008(4)
N2F 0.056(5) 0.066(6) 0.063(5) -0.001(4) 0.014(4) 0.000(4)
N3F 0.054(5) 0.069(6) 0.049(4) -0.011(4) 0.011(4) -0.001(4)
N4F 0.031(3) 0.055(4) 0.024(3) -0.003(3) -0.005(3) 0.001(3)
N5F 0.030(3) 0.035(4) 0.033(3) 0.000(3) -0.010(3) -0.006(3)
N6F 0.037(4) 0.043(4) 0.038(3) -0.008(3) -0.001(3) -0.012(3)
N7F 0.043(5) 0.042(5) 0.105(7) -0.010(5) -0.010(4) -0.012(4)
N8F 0.071(4) 0.115(5) 0.100(4) -0.004(3) -0.015(3) -0.025(3)
C1F 0.063(6) 0.063(6) 0.043(5) -0.013(5) -0.002(4) 0.014(5)
C1S 0.083(5) 0.149(7) 0.082(4) 0.029(5) 0.009(4) 0.005(5)
C2F 0.031(4) 0.065(6) 0.033(4) -0.007(4) 0.003(3) 0.002(4)
C2S 0.083(5) 0.149(7) 0.082(4) 0.029(5) 0.009(4) 0.005(5)
C3F 0.033(4) 0.057(6) 0.037(4) 0.005(4) 0.004(3) 0.001(4)
C3S 0.083(5) 0.149(7) 0.082(4) 0.029(5) 0.009(4) 0.005(5)
C4F 0.037(4) 0.030(4) 0.028(4) -0.002(3) -0.006(3) -0.003(3)
C5F 0.032(4) 0.040(5) 0.031(4) 0.009(3) -0.006(3) -0.006(3)
C6F 0.036(4) 0.044(5) 0.027(4) -0.002(4) -0.010(3) -0.004(4)
C7F 0.027(4) 0.044(5) 0.033(4) -0.001(3) -0.008(3) -0.002(3)
C8F 0.036(4) 0.050(5) 0.038(4) 0.001(4) -0.004(3) 0.003(4)
C9F 0.036(4) 0.048(5) 0.038(4) 0.005(4) -0.008(3) -0.002(4)
C10F 0.066(6) 0.051(5) 0.036(4) 0.001(4) -0.007(4) 0.009(5)
C11F 0.059(6) 0.068(6) 0.041(5) 0.007(5) -0.011(4) 0.000(5)
C12F 0.039(5) 0.066(6) 0.049(5) -0.003(5) 0.010(4) 0.003(4)
C13F 0.041(5) 0.047(5) 0.060(5) 0.008(5) -0.004(4) -0.002(4)
C14F 0.053(6) 0.057(6) 0.062(6) -0.008(5) -0.002(5) -0.021(5)
C15F 0.092(8) 0.061(7) 0.065(6) -0.002(5) -0.019(6) -0.023(6)
C16F 0.074(8) 0.086(8) 0.079(8) -0.031(7) 0.013(6) -0.033(7)
C17F 0.047(6) 0.061(6) 0.089(8) -0.024(6) -0.006(5) -0.009(5)
C18F 0.052(7) 0.053(7) 0.144(12) 0.000(7) -0.045(7) -0.010(5)
C19F 0.077(9) 0.066(8) 0.138(12) 0.007(8) -0.046(8) -0.027(7)
C20F 0.085(10) 0.070(9) 0.156(14) 0.029(9) -0.022(9) -0.024(7)
C21F 0.063(5) 0.045(4) 0.059(5) -0.016(4) 0.031(4) -0.015(4)
C22F 0.063(5) 0.045(4) 0.059(5) -0.016(4) 0.031(4) -0.015(4)
C23F 0.063(5) 0.045(4) 0.059(5) -0.016(4) 0.031(4) -0.015(4)
C24F 0.063(5) 0.045(4) 0.059(5) -0.016(4) 0.031(4) -0.015(4)
C25F 0.063(5) 0.045(4) 0.059(5) -0.016(4) 0.031(4) -0.015(4)
C26F 0.063(5) 0.045(4) 0.059(5) -0.016(4) 0.031(4) -0.015(4)
C21Y 0.083(5) 0.149(7) 0.082(4) 0.029(5) 0.009(4) 0.005(5)
C22Y 0.083(5) 0.149(7) 0.082(4) 0.029(5) 0.009(4) 0.005(5)
C23Y 0.083(5) 0.149(7) 0.082(4) 0.029(5) 0.009(4) 0.005(5)
C24Y 0.083(5) 0.149(7) 0.082(4) 0.029(5) 0.009(4) 0.005(5)
C25Y 0.083(5) 0.149(7) 0.082(4) 0.029(5) 0.009(4) 0.005(5)
C26Y 0.083(5) 0.149(7) 0.082(4) 0.029(5) 0.009(4) 0.005(5)
C27F 0.071(4) 0.115(5) 0.100(4) -0.004(3) -0.015(3) -0.025(3)
C28F 0.071(4) 0.115(5) 0.100(4) -0.004(3) -0.015(3) -0.025(3)
C29F 0.062(7) 0.084(8) 0.091(8) 0.026(7) -0.023(6) -0.011(6)
C30F 0.063(6) 0.059(6) 0.066(6) 0.006(5) 0.000(5) -0.002(5)
C31F 0.051(6) 0.066(7) 0.086(8) -0.002(6) -0.007(5) -0.002(5)
O1G 0.044(3) 0.069(4) 0.029(3) -0.011(3) -0.003(2) 0.010(3)
O2G 0.040(3) 0.049(4) 0.066(4) -0.014(3) -0.014(3) 0.001(3)
O3G 0.138(8) 0.063(5) 0.083(5) 0.015(4) 0.035(5) 0.027(5)
O4G 0.072(5) 0.117(7) 0.061(4) -0.017(4) 0.007(4) 0.038(5)
O5G 0.084(6) 0.156(9) 0.091(6) -0.057(6) 0.020(5) 0.026(6)
N1G 0.054(5) 0.059(5) 0.045(4) 0.000(4) 0.004(4) -0.001(4)
N2G 0.042(4) 0.064(5) 0.045(4) 0.002(4) 0.006(3) -0.001(4)
N3G 0.045(4) 0.068(5) 0.045(4) -0.001(4) -0.002(3) -0.007(4)
N4G 0.058(5) 0.068(5) 0.031(4) -0.013(3) 0.009(3) -0.023(4)
N5G 0.047(4) 0.055(5) 0.042(4) -0.003(4) -0.008(3) 0.007(4)
N6G 0.077(6) 0.049(5) 0.047(4) 0.010(4) 0.004(4) 0.005(4)
N7G 0.091(7) 0.092(7) 0.043(5) 0.000(5) 0.011(4) 0.036(6)
N8G 0.069(6) 0.131(9) 0.057(5) -0.011(6) 0.015(5) 0.018(6)
C1G 0.069(6) 0.071(7) 0.034(4) -0.002(5) 0.023(4) -0.007(5)
C2G 0.068(6) 0.053(6) 0.028(4) -0.007(4) 0.005(4) -0.007(5)
C3G 0.055(6) 0.063(6) 0.038(4) -0.009(4) 0.009(4) -0.018(5)
C4G 0.035(4) 0.071(6) 0.032(4) -0.015(4) -0.008(3) -0.011(4)
C5G 0.041(5) 0.080(7) 0.026(4) -0.006(4) -0.001(3) 0.000(5)
C6G 0.038(5) 0.040(5) 0.046(5) -0.002(4) -0.015(4) 0.000(4)
C7G 0.049(5) 0.035(5) 0.042(4) -0.007(4) -0.005(4) -0.003(4)
C8G 0.056(6) 0.052(6) 0.063(6) -0.013(5) -0.012(5) -0.009(5)
C9G 0.065(7) 0.040(6) 0.092(8) -0.002(5) -0.047(6) -0.009(5)
C10G 0.085(10) 0.085(9) 0.184(16) -0.029(10) -0.081(11) 0.013(8)
C11G 0.131(12) 0.071(8) 0.078(8) 0.024(7) -0.054(8) -0.042(8)
C12G 0.074(8) 0.066(7) 0.098(9) 0.017(7) 0.026(7) -0.005(6)
C13G 0.091(8) 0.039(6) 0.050(5) 0.004(4) 0.003(5) 0.025(5)
C14G 0.069(7) 0.065(6) 0.047(5) 0.001(5) 0.005(5) 0.029(5)
C15G 0.082(8) 0.120(10) 0.046(6) -0.002(6) -0.001(5) 0.030(7)
C16G 0.094(9) 0.114(10) 0.062(7) -0.026(7) -0.009(6) 0.048(8)
C17G 0.100(9) 0.081(8) 0.053(6) -0.002(6) 0.006(6) 0.042(7)
C18G 0.080(8) 0.089(8) 0.050(6) -0.005(6) 0.014(5) 0.047(7)
C19G 0.079(8) 0.101(9) 0.054(6) -0.020(6) -0.002(6) 0.034(7)
C20G 0.068(8) 0.137(12) 0.063(7) 0.001(8) 0.010(6) 0.007(8)
C21G 0.081(5) 0.151(8) 0.095(6) 0.014(5) -0.004(4) 0.023(5)
C22G 0.081(5) 0.151(8) 0.095(6) 0.014(5) -0.004(4) 0.023(5)
C23G 0.081(5) 0.151(8) 0.095(6) 0.014(5) -0.004(4) 0.023(5)
C24G 0.081(5) 0.151(8) 0.095(6) 0.014(5) -0.004(4) 0.023(5)
C25G 0.081(5) 0.151(8) 0.095(6) 0.014(5) -0.004(4) 0.023(5)
C26G 0.081(5) 0.151(8) 0.095(6) 0.014(5) -0.004(4) 0.023(5)
C22Z 0.081(5) 0.151(8) 0.095(6) 0.014(5) -0.004(4) 0.023(5)
C23Z 0.081(5) 0.151(8) 0.095(6) 0.014(5) -0.004(4) 0.023(5)
C24Z 0.081(5) 0.151(8) 0.095(6) 0.014(5) -0.004(4) 0.023(5)
C25Z 0.081(5) 0.151(8) 0.095(6) 0.014(5) -0.004(4) 0.023(5)
C26Z 0.081(5) 0.151(8) 0.095(6) 0.014(5) -0.004(4) 0.023(5)
C27G 0.093(10) 0.119(11) 0.059(7) -0.024(7) 0.020(7) 0.034(9)
C28G 0.158(15) 0.088(10) 0.083(9) 0.024(8) 0.053(9) 0.062(10)
C29G 0.045(8) 0.067(10) 0.081(10) -0.017(8) -0.014(7) 0.001(7)
C29Z 0.045(8) 0.067(10) 0.081(10) -0.017(8) -0.014(7) 0.001(7)
C30G 0.041(9) 0.058(10) 0.056(9) 0.000(7) 0.002(6) 0.000(7)
C30Z 0.041(9) 0.058(10) 0.056(9) 0.000(7) 0.002(6) 0.000(7)
C31G 0.069(7) 0.094(8) 0.058(6) 0.021(6) 0.011(5) 0.035(6)
O2S 0.088(4) 0.147(6) 0.186(7) 0.049(6) 0.013(5) 0.005(5)
C4S 0.088(4) 0.147(6) 0.186(7) 0.049(6) 0.013(5) 0.005(5)
C5S 0.088(4) 0.147(6) 0.186(7) 0.049(6) 0.013(5) 0.005(5)
C6S 0.088(4) 0.147(6) 0.186(7) 0.049(6) 0.013(5) 0.005(5)
C7S 0.088(4) 0.147(6) 0.186(7) 0.049(6) 0.013(5) 0.005(5)
O3S 0.119(6) 0.135(6) 0.103(5) 0.000(4) 0.018(4) -0.008(4)
C12S 0.119(6) 0.135(6) 0.103(5) 0.000(4) 0.018(4) -0.008(4)
C13S 0.119(6) 0.135(6) 0.103(5) 0.000(4) 0.018(4) -0.008(4)
C14S 0.119(6) 0.135(6) 0.103(5) 0.000(4) 0.018(4) -0.008(4)
C15S 0.119(6) 0.135(6) 0.103(5) 0.000(4) 0.018(4) -0.008(4)
O4S 0.132(7) 0.177(9) 0.274(13) -0.102(8) -0.032(8) -0.016(7)
C8S 0.132(7) 0.177(9) 0.274(13) -0.102(8) -0.032(8) -0.016(7)
C9S 0.132(7) 0.177(9) 0.274(13) -0.102(8) -0.032(8) -0.016(7)
C10S 0.132(7) 0.177(9) 0.274(13) -0.102(8) -0.032(8) -0.016(7)
C11S 0.132(7) 0.177(9) 0.274(13) -0.102(8) -0.032(8) -0.016(7)
O5S 0.065(11) 0.21(2) 0.088(12) 0.017(14) 0.017(9) -0.020(13)
O6S 0.057(5) 0.149(8) 0.063(4) -0.028(5) -0.007(4) 0.003(5)
O7S 0.075(5) 0.103(7) 0.078(4) 0.001(5) -0.011(4) -0.003(4)
O8S 0.075(5) 0.103(7) 0.078(4) 0.001(5) -0.011(4) -0.003(4)

loop_
_atom_type_symbol
_atom_type_description
_atom_type_scat_dispersion_real
_atom_type_scat_dispersion_imag
_atom_type_scat_source
C C 0.0181 0.0091 'International Tables Vol C Tables 4.2.6.8 and 6.1.1.4'
H H 0.0000 0.0000 'International Tables Vol C Tables 4.2.6.8 and 6.1.1.4'
N N 0.0311 0.0180 'International Tables Vol C Tables 4.2.6.8 and 6.1.1.4'
O O 0.0492 0.0322 'International Tables Vol C Tables 4.2.6.8 and 6.1.1.4'

loop_
_geom_angle_atom_site_label_1
_geom_angle_atom_site_label_2
_geom_angle_atom_site_label_3
_geom_angle
N2 N1 C1 111.8(8)
N2 N1 C31 120.3(7)
C1 N1 C31 127.9(8)
N3 N2 N1 107.3(6)
N2 N3 C2 107.7(7)
C4 N4 C3 122.9(7)
C4 N4 H4 118.5
C3 N4 H4 118.5
C6 N5 C5 118.4(7)
C6 N5 H5 120.8
C5 N5 H5 120.8
C13 N6 C7 125.3(8)
C13 N6 C12 117.4(8)
C7 N6 C12 116.1(8)
C18 N7 C14 118.1(7)
C18 N7 C17 127.1(8)
C14 N7 C17 113.5(7)
C27 N8 C19 120.7(7)
C27 N8 H8 119.7
C19 N8 H8 119.7
N1 C1 C2 104.2(7)
N1 C1 H1 127.9
C2 C1 H1 127.9
C1 C2 N3 109.0(8)
C1 C2 C3 129.6(7)
N3 C2 C3 121.3(8)
N4 C3 C2 113.7(7)
N4 C3 H3A 108.8
C2 C3 H3A 108.8
N4 C3 H3B 108.8
C2 C3 H3B 108.8
H3A C3 H3B 107.7
O1 C4 N4 121.1(8)
O1 C4 C5 119.8(7)
N4 C4 C5 119.1(7)
N5 C5 C4 114.2(6)
N5 C5 H5B 108.7
C4 C5 H5B 108.7
N5 C5 H5C 108.7
C4 C5 H5C 108.7
H5B C5 H5C 107.6
O2 C6 N5 121.4(8)
O2 C6 C7 126.5(8)
N5 C6 C7 112.2(7)
N6 C7 C8 112.6(8)
N6 C7 C6 109.6(8)
C8 C7 C6 110.6(8)
N6 C7 H7 108.0
C8 C7 H7 108.0
C6 C7 H7 108.0
C7 C8 C9 113.2(10)
C7 C8 H8B 108.9
C9 C8 H8B 108.9
C7 C8 H8C 108.9
C9 C8 H8C 108.9
H8B C8 H8C 107.8
C10 C9 C8 109.8(12)
C10 C9 C11 110.9(12)
C8 C9 C11 102.8(14)
C10 C9 H9 111.0
C8 C9 H9 111.0
C11 C9 H9 111.0
C9 C10 H10J 109.5
C9 C10 H10K 109.5
H10J C10 H10K 109.5
C9 C10 H10L 109.5
H10J C10 H10L 109.5
H10K C10 H10L 109.5
C9 C11 H11M 109.5
C9 C11 H11N 109.5
H11M C11 H11N 109.5
C9 C11 H11O 109.5
H11M C11 H11O 109.5
H11N C11 H11O 109.5
N6 C12 H12J 109.5
N6 C12 H12K 109.5
H12J C12 H12K 109.5
N6 C12 H12L 109.5
H12J C12 H12L 109.5
H12K C12 H12L 109.5
O3 C13 N6 120.3(8)
O3 C13 C14 119.3(8)
N6 C13 C14 120.0(8)
N7 C14 C13 112.5(7)
N7 C14 C15 104.6(7)
C13 C14 C15 110.4(7)
N7 C14 H14 109.8
C13 C14 H14 109.8
C15 C14 H14 109.8
C16 C15 C14 101.2(8)
C16 C15 H15G 111.5
C14 C15 H15G 111.5
C16 C15 H15H 111.5
C14 C15 H15H 111.5
H15G C15 H15H 109.4
C17 C16 C15 105.7(8)
C17 C16 H16G 110.6
C15 C16 H16G 110.6
C17 C16 H16H 110.6
C15 C16 H16H 110.6
H16G C16 H16H 108.7
N7 C17 C16 102.0(8)
N7 C17 H17G 111.4
C16 C17 H17G 111.4
N7 C17 H17H 111.4
C16 C17 H17H 111.4
H17G C17 H17H 109.2
O4 C18 N7 120.7(7)
O4 C18 C19 121.4(7)
N7 C18 C19 117.8(7)
N8 C19 C18 106.8(6)
N8 C19 C20 112.1(7)
C18 C19 C20 114.5(7)
N8 C19 H19 107.7
C18 C19 H19 107.7
C20 C19 H19 107.7
C21 C20 C19 116.3(7)
C21 C20 H20G 108.2
C19 C20 H20G 108.2
C21 C20 H20H 108.2
C19 C20 H20H 108.2
H20G C20 H20H 107.4
C22 C21 C26 117.8(8)
C22 C21 C20 120.4(9)
C26 C21 C20 121.8(8)
C21 C22 C23 120.4(10)
C21 C22 H22 119.8
C23 C22 H22 119.8
C24 C23 C22 120.4(9)
C24 C23 H23 119.8
C22 C23 H23 119.8
C25 C24 C23 119.8(9)
C25 C24 H24 120.1
C23 C24 H24 120.1
C24 C25 C26 120.2(10)
C24 C25 H25 119.9
C26 C25 H25 119.9
C25 C26 C21 121.5(9)
C25 C26 H26 119.3
C21 C26 H26 119.3
O5 C27 N8 122.5(8)
O5 C27 C28 122.1(8)
N8 C27 C28 115.2(7)
C27 C28 C29 112.0(7)
C27 C28 H28I 109.2
C29 C28 H28I 109.2
C27 C28 H28J 109.2
C29 C28 H28J 109.2
H28I C28 H28J 107.9
C28 C29 C30 115.8(7)
C28 C29 H29I 108.3
C30 C29 H29I 108.3
C28 C29 H29J 108.3
C30 C29 H29J 108.3
H29I C29 H29J 107.4
C31 C30 C29 116.0(8)
C31 C30 H30I 108.3
C29 C30 H30I 108.3
C31 C30 H30J 108.3
C29 C30 H30J 108.3
H30I C30 H30J 107.4
C30 C31 N1 113.0(7)
C30 C31 H31I 109.0
N1 C31 H31I 109.0
C30 C31 H31J 109.0
N1 C31 H31J 109.0
H31I C31 H31J 107.8
C1A N1A N2A 108.9(8)
C1A N1A C31A 128.6(9)
N2A N1A C31A 122.5(9)
N3A N2A N1A 107.1(8)
N2A N3A C2A 109.6(9)
C4A N4A C3A 122.3(7)
C4A N4A H4A 118.9
C3A N4A H4A 118.9
C6A N5A C5A 117.3(6)
C6A N5A H5A 121.3
C5A N5A H5A 121.3
C13A N6A C7A 125.3(7)
C13A N6A C12A 118.4(7)
C7A N6A C12A 116.3(7)
C18A N7A C14A 120.4(7)
C18A N7A C17A 126.8(8)
C14A N7A C17A 112.7(7)
C27A N8A C19A 124.3(9)
C27A N8A H8A 117.8
C19A N8A H8A 117.8
N1A C1A C2A 106.7(9)
N1A C1A H1A 126.6
C2A C1A H1A 126.6
C1A C2A N3A 107.6(9)
C1A C2A C3A 129.3(9)
N3A C2A C3A 123.0(8)
N4A C3A C2A 111.6(8)
N4A C3A H3AA 109.3
C2A C3A H3AA 109.3
N4A C3A H3AB 109.3
C2A C3A H3AB 109.3
H3AA C3A H3AB 108.0
O1A C4A N4A 122.4(8)
O1A C4A C5A 120.6(7)
N4A C4A C5A 116.8(7)
N5A C5A C4A 115.7(6)
N5A C5A H5AA 108.4
C4A C5A H5AA 108.4
N5A C5A H5AB 108.4
C4A C5A H5AB 108.4
H5AA C5A H5AB 107.4
O2A C6A N5A 123.0(7)
O2A C6A C7A 121.3(7)
N5A C6A C7A 115.6(7)
N6A C7A C8A 114.0(7)
N6A C7A C6A 112.2(7)
C8A C7A C6A 111.8(7)
N6A C7A H7A 106.1
C8A C7A H7A 106.1
C6A C7A H7A 106.1
C7A C8A C9A 113.5(8)
C7A C8A H8AA 108.9
C9A C8A H8AA 108.9
C7A C8A H8AB 108.9
C9A C8A H8AB 108.9
H8AA C8A H8AB 107.7
C8A C9A C11A 110.9(9)
C8A C9A C10A 109.7(8)
C11A C9A C10A 110.6(9)
C8A C9A H9A 108.5
C11A C9A H9A 108.5
C10A C9A H9A 108.5
C9A C10A H10G 109.5
C9A C10A H10H 109.5
H10G C10A H10H 109.5
C9A C10A H10I 109.5
H10G C10A H10I 109.5
H10H C10A H10I 109.5
C9A C11A H11J 109.5
C9A C11A H11K 109.5
H11J C11A H11K 109.5
C9A C11A H11L 109.5
H11J C11A H11L 109.5
H11K C11A H11L 109.5
N6A C12A H12G 109.5
N6A C12A H12H 109.5
H12G C12A H12H 109.5
N6A C12A H12I 109.5
H12G C12A H12I 109.5
H12H C12A H12I 109.5
O3A C13A N6A 120.0(8)
O3A C13A C14A 119.2(8)
N6A C13A C14A 120.7(8)
N7A C14A C13A 111.7(7)
N7A C14A C15A 104.9(7)
C13A C14A C15A 112.1(7)
N7A C14A H14A 109.3
C13A C14A H14A 109.3
C15A C14A H14A 109.3
C14A C15A C16A 102.0(7)
C14A C15A H15E 111.4
C16A C15A H15E 111.4
C14A C15A H15F 111.4
C16A C15A H15F 111.4
H15E C15A H15F 109.2
C17A C16A C15A 103.6(7)
C17A C16A H16E 111.0
C15A C16A H16E 111.0
C17A C16A H16F 111.0
C15A C16A H16F 111.0
H16E C16A H16F 109.0
N7A C17A C16A 102.0(7)
N7A C17A H17E 111.4
C16A C17A H17E 111.4
N7A C17A H17F 111.4
C16A C17A H17F 111.4
H17E C17A H17F 109.2
O4A C18A N7A 121.5(9)
O4A C18A C19A 118.3(8)
N7A C18A C19A 120.2(8)
N8A C19A C20A 110.1(8)
N8A C19A C18A 106.2(8)
C20A C19A C18A 112.5(9)
N8A C19A H19A 109.3
C20A C19A H19A 109.3
C18A C19A H19A 109.3
C21A C20A C19A 114.4(8)
C21A C20A H20E 108.7
C19A C20A H20E 108.7
C21A C20A H20F 108.7
C19A C20A H20F 108.7
H20E C20A H20F 107.6
C22A C21A C26A 118.2(12)
C22A C21A C20A 120.4(10)
C26A C21A C20A 121.5(12)
C21A C22A C23A 120.0(12)
C21A C22A H22A 120.0
C23A C22A H22A 120.0
C24A C23A C22A 121.5(15)
C24A C23A H23A 119.3
C22A C23A H23A 119.3
C25A C24A C23A 119.6(14)
C25A C24A H24A 120.2
C23A C24A H24A 120.2
C24A C25A C26A 121.3(13)
C24A C25A H25A 119.3
C26A C25A H25A 119.3
C25A C26A C21A 119.3(13)
C25A C26A H26A 120.3
C21A C26A H26A 120.3
O5A C27A N8A 111.4(14)
O5A C27A O5AB 56.0(11)
N8A C27A O5AB 120.7(13)
O5A C27A C28A 124.2(14)
N8A C27A C28A 117.3(11)
O5AB C27A C28A 113.5(13)
C29A C28A C27A 109.4(11)
C29A C28A H28G 109.8
C27A C28A H28G 109.8
C29A C28A H28H 109.8
C27A C28A H28H 109.8
H28G C28A H28H 108.2
C28A C29A C30A 114.1(11)
C28A C29A H29G 108.7
C30A C29A H29G 108.7
C28A C29A H29H 108.7
C30A C29A H29H 108.7
H29G C29A H29H 107.6
C31A C30A C29A 117.3(10)
C31A C30A H30G 108.0
C29A C30A H30G 108.0
C31A C30A H30H 108.0
C29A C30A H30H 108.0
H30G C30A H30H 107.2
N1A C31A C30A 110.8(9)
N1A C31A H31G 109.5
C30A C31A H31G 109.5
N1A C31A H31H 109.5
C30A C31A H31H 109.5
H31G C31A H31H 108.1
N2B N1B C1B 109.3(9)
N2B N1B C31B 120.6(10)
C1B N1B C31B 129.8(10)
N1B N2B N3B 109.8(9)
N2B N3B C2B 108.4(8)
C4B N4B C3B 124.2(7)
C4B N4B H4B 117.9
C3B N4B H4B 117.9
C6B N5B C5B 118.3(8)
C6B N5B H5BA 120.9
C5B N5B H5BA 120.9
C13B N6B C7B 128.7(8)
C13B N6B C12B 116.8(7)
C7B N6B C12B 114.5(8)
C18B N7B C17B 129.5(8)
C18B N7B C14B 118.3(8)
C17B N7B C14B 112.0(7)
C27B N8B C19B 122.3(9)
C27B N8B H8BA 118.9
C19B N8B H8BA 118.9
N1B C1B C2B 104.8(9)
N1B C1B H1B 127.6
C2B C1B H1B 127.6
N3B C2B C1B 107.5(9)
N3B C2B C3B 120.9(8)
C1B C2B C3B 131.5(9)
N4B C3B C2B 111.5(8)
N4B C3B H3BA 109.3
C2B C3B H3BA 109.3
N4B C3B H3BB 109.3
C2B C3B H3BB 109.3
H3BA C3B H3BB 108.0
O1B C4B N4B 122.8(8)
O1B C4B C5B 120.6(7)
N4B C4B C5B 116.4(8)
N5B C5B C4B 115.2(7)
N5B C5B H5BB 108.5
C4B C5B H5BB 108.5
N5B C5B H5BC 108.5
C4B C5B H5BC 108.5
H5BB C5B H5BC 107.5
O2B C6B N5B 122.1(9)
O2B C6B C7B 122.4(8)
N5B C6B C7B 115.2(7)
N6B C7B C6B 110.0(7)
N6B C7B C8B 114.6(8)
C6B C7B C8B 112.5(9)
N6B C7B H7B 106.4
C6B C7B H7B 106.4
C8B C7B H7B 106.4
C9B C8B C7B 112.3(11)
C9B C8B H8BB 109.1
C7B C8B H8BB 109.1
C9B C8B H8BC 109.1
C7B C8B H8BC 109.1
H8BB C8B H8BC 107.9
C11B C9B C10B 106.5(13)
C11B C9B C8B 113.1(13)
C10B C9B C8B 111.1(12)
C11B C9B H9B 108.7
C10B C9B H9B 108.7
C8B C9B H9B 108.7
C9B C10B H10M 109.5
C9B C10B H10N 109.5
H10M C10B H10N 109.5
C9B C10B H10O 109.5
H10M C10B H10O 109.5
H10N C10B H10O 109.5
C9B C11B H11P 109.5
C9B C11B H11Q 109.5
H11P C11B H11Q 109.5
C9B C11B H11R 109.5
H11P C11B H11R 109.5
H11Q C11B H11R 109.5
N6B C12B H12M 109.5
N6B C12B H12N 109.5
H12M C12B H12N 109.5
N6B C12B H12O 109.5
H12M C12B H12O 109.5
H12N C12B H12O 109.5
O3B C13B N6B 122.5(9)
O3B C13B C14B 120.8(8)
N6B C13B C14B 116.7(8)
N7B C14B C13B 111.0(7)
N7B C14B C15B 103.3(7)
C13B C14B C15B 111.5(8)
N7B C14B H14B 110.3
C13B C14B H14B 110.3
C15B C14B H14B 110.3
C14B C15B C16B 103.8(8)
C14B C15B H15I 111.0
C16B C15B H15I 111.0
C14B C15B H15J 111.0
C16B C15B H15J 111.0
H15I C15B H15J 109.0
C17B C16B C15B 101.8(9)
C17B C16B H16I 111.4
C15B C16B H16I 111.4
C17B C16B H16J 111.4
C15B C16B H16J 111.4
H16I C16B H16J 109.3
N7B C17B C16B 103.6(8)
N7B C17B H17I 111.0
C16B C17B H17I 111.0
N7B C17B H17J 111.0
C16B C17B H17J 111.0
H17I C17B H17J 109.0
O4B C18B N7B 122.7(9)
O4B C18B C19B 120.4(9)
N7B C18B C19B 116.9(9)
N8B C19B C18B 106.8(8)
N8B C19B C20B 108.1(8)
C18B C19B C20B 114.3(8)
N8B C19B H19B 109.2
C18B C19B H19B 109.2
C20B C19B H19B 109.2
C21B C20B C19B 112.5(9)
C21B C20B H20I 109.1
C19B C20B H20I 109.1
C21B C20B H20J 109.1
C19B C20B H20J 109.1
H20I C20B H20J 107.8
C26B C21B C22B 118.5(10)
C26B C21B C20B 121.6(9)
C22B C21B C20B 119.9(9)
C23B C22B C21B 120.1(10)
C23B C22B H22B 120.0
C21B C22B H22B 120.0
C24B C23B C22B 121.7(10)
C24B C23B H23B 119.1
C22B C23B H23B 119.1
C23B C24B C25B 119.7(11)
C23B C24B H24B 120.2
C25B C24B H24B 120.2
C24B C25B C26B 118.9(10)
C24B C25B H25B 120.5
C26B C25B H25B 120.5
C21B C26B C25B 121.0(10)
C21B C26B H26B 119.5
C25B C26B H26B 119.5
O5B C27B N8B 119.2(11)
O5B C27B C28B 126.1(10)
N8B C27B C28B 114.6(10)
C27B C28B C29B 110.1(9)
C27B C28B H28K 109.6
C29B C28B H28K 109.6
C27B C28B H28L 109.6
C29B C28B H28L 109.6
H28K C28B H28L 108.1
C30B C29B C28B 112.1(10)
C30B C29B H29K 109.2
C28B C29B H29K 109.2
C30B C29B H29L 109.2
C28B C29B H29L 109.2
H29K C29B H29L 107.9
C29B C30B C31B 116.8(14)
C29B C30B H30K 108.1
C31B C30B H30K 108.1
C29B C30B H30L 108.1
C31B C30B H30L 108.1
H30K C30B H30L 107.3
N1B C31B C30B 112.3(11)
N1B C31B H31K 109.2
C30B C31B H31K 109.2
N1B C31B H31L 109.2
C30B C31B H31L 109.2
H31K C31B H31L 107.9
C1C N1C N2C 110.3(6)
C1C N1C C31C 130.9(7)
N2C N1C C31C 118.7(6)
N3C N2C N1C 107.1(6)
N2C N3C C2C 108.7(7)
C4C N4C C3C 123.1(9)
C4C N4C H4C 118.5
C3C N4C H4C 118.5
C6C N5C C5C 119.9(9)
C6C N5C H5CA 120.0
C5C N5C H5CA 120.0
C13C N6C C12C 114.5(9)
C13C N6C C7C 126.1(8)
C12C N6C C7C 118.7(11)
C18C N7C C17C 130.0(9)
C18C N7C C14C 120.1(9)
C17C N7C C14C 109.9(9)
C27C N8C C19C 122.6(8)
C27C N8C H8CA 118.7
C19C N8C H8CA 118.7
N1C C1C C2C 105.6(6)
N1C C1C H1C 127.2
C2C C1C H1C 127.2
N3C C2C C1C 108.2(7)
N3C C2C C3C 121.2(8)
C1C C2C C3C 130.5(7)
N4C C3C C2C 111.9(7)
N4C C3C H3CA 109.2
C2C C3C H3CA 109.2
N4C C3C H3CB 109.2
C2C C3C H3CB 109.2
H3CA C3C H3CB 107.9
O1C C4C N4C 121.8(10)
O1C C4C C5C 120.1(8)
N4C C4C C5C 118.0(9)
N5C C5C C4C 116.5(7)
N5C C5C H5CB 108.2
C4C C5C H5CB 108.2
N5C C5C H5CC 108.2
C4C C5C H5CC 108.2
H5CB C5C H5CC 107.3
O2C C6C N5C 121.1(10)
O2C C6C C7C 124.0(9)
N5C C6C C7C 115.0(9)
N6C C7C C6C 108.8(8)
N6C C7C C8C 111.3(7)
C6C C7C C8C 112.4(8)
N6C C7C H7C 108.1
C6C C7C H7C 108.1
C8C C7C H7C 108.1
C9C C8C C7C 116.0(9)
C9C C8C H8CB 108.3
C7C C8C H8CB 108.3
C9C C8C H8CC 108.3
C7C C8C H8CC 108.3
H8CB C8C H8CC 107.4
C8C C9C C10C 115.2(8)
C8C C9C C11C 113.4(9)
C10C C9C C11C 108.1(8)
C8C C9C H9C 106.5
C10C C9C H9C 106.5
C11C C9C H9C 106.5
C9C C10C H10P 109.5
C9C C10C H10Q 109.5
H10P C10C H10Q 109.5
C9C C10C H10R 109.5
H10P C10C H10R 109.5
H10Q C10C H10R 109.5
C9C C11C H11S 109.5
C9C C11C H11T 109.5
H11S C11C H11T 109.5
C9C C11C H11U 109.5
H11S C11C H11U 109.5
H11T C11C H11U 109.5
N6C C12C H12P 109.5
N6C C12C H12Q 109.5
H12P C12C H12Q 109.5
N6C C12C H12R 109.5
H12P C12C H12R 109.5
H12Q C12C H12R 109.5
O3C C13C N6C 123.6(11)
O3C C13C C14C 114.1(12)
N6C C13C C14C 122.1(8)
N7C C14C C15C 104.7(10)
N7C C14C C13C 109.8(8)
C15C C14C C13C 112.8(10)
N7C C14C H14C 109.8
C15C C14C H14C 109.8
C13C C14C H14C 109.8
C16C C15C C14C 103.1(11)
C16C C15C H15K 111.1
C14C C15C H15K 111.1
C16C C15C H15L 111.1
C14C C15C H15L 111.1
H15K C15C H15L 109.1
C15C C16C C17C 105.7(11)
C15C C16C H16K 110.6
C17C C16C H16K 110.6
C15C C16C H16L 110.6
C17C C16C H16L 110.6
H16K C16C H16L 108.7
N7C C17C C16C 103.4(9)
N7C C17C H17K 111.1
C16C C17C H17K 111.1
N7C C17C H17L 111.1
C16C C17C H17L 111.1
H17K C17C H17L 109.1
O4C C18C N7C 122.0(9)
O4C C18C C19C 119.3(9)
N7C C18C C19C 118.6(9)
N8C C19C C18C 105.9(8)
N8C C19C C20C 112.3(8)
C18C C19C C20C 108.1(9)
N8C C19C H19C 110.2
C18C C19C H19C 110.2
C20C C19C H19C 110.2
C21C C20C C19C 113.0(9)
C21C C20C H20K 109.0
C19C C20C H20K 109.0
C21C C20C H20L 109.0
C19C C20C H20L 109.0
H20K C20C H20L 107.8
C22C C21C C26C 119.6(10)
C22C C21C C20C 121.1(10)
C26C C21C C20C 119.3(10)
C21C C22C C23C 120.9(11)
C21C C22C H22C 119.6
C23C C22C H22C 119.6
C24C C23C C22C 120.3(11)
C24C C23C H23C 119.9
C22C C23C H23C 119.9
C25C C24C C23C 119.5(11)
C25C C24C H24C 120.2
C23C C24C H24C 120.2
C24C C25C C26C 120.3(12)
C24C C25C H25C 119.9
C26C C25C H25C 119.9
C21C C26C C25C 119.3(11)
C21C C26C H26C 120.3
C25C C26C H26C 120.3
O5C C27C N8C 122.9(9)
O5C C27C C28C 121.7(8)
N8C C27C C28C 115.4(8)
C27C C28C C29C 113.5(7)
C27C C28C H28M 108.9
C29C C28C H28M 108.9
C27C C28C H28N 108.9
C29C C28C H28N 108.9
H28M C28C H28N 107.7
C30C C29C C28C 112.8(7)
C30C C29C H29M 109.0
C28C C29C H29M 109.0
C30C C29C H29N 109.0
C28C C29C H29N 109.0
H29M C29C H29N 107.8
C29C C30C C31C 116.6(8)
C29C C30C H30M 108.1
C31C C30C H30M 108.1
C29C C30C H30N 108.1
C31C C30C H30N 108.1
H30M C30C H30N 107.3
N1C C31C C30C 111.8(7)
N1C C31C H31M 109.3
C30C C31C H31M 109.3
N1C C31C H31N 109.3
C30C C31C H31N 109.3
H31M C31C H31N 107.9
N2D N1D C1D 112.4(11)
N2D N1D C31D 118.4(12)
C1D N1D C31D 129.1(13)
N3D N2D N1D 104.8(11)
C2D N3D N2D 109.1(12)
C4D N4D C3D 121.3(7)
C4D N4D H4D 119.4
C3D N4D H4D 119.4
C6D N5D C5D 119.7(7)
C6D N5D H5D 120.2
C5D N5D H5D 120.2
C13D N6D C7D 126.6(8)
C13D N6D C12D 117.6(9)
C7D N6D C12D 115.4(8)
C18D N7D C14D 117.7(7)
C18D N7D C17D 128.6(8)
C14D N7D C17D 112.9(8)
C27D N8D C19D 120.9(8)
C27D N8D H8D 119.6
C19D N8D H8D 119.6
C2D C1D N1D 102.9(10)
C2D C1D H1D 128.6
N1D C1D H1D 128.6
N3D C2D C1D 110.7(10)
N3D C2D C3D 119.4(9)
C1D C2D C3D 129.9(9)
N4D C3D C2D 113.3(8)
N4D C3D H3DA 108.9
C2D C3D H3DA 108.9
N4D C3D H3DB 108.9
C2D C3D H3DB 108.9
H3DA C3D H3DB 107.7
O1D C4D N4D 121.4(8)
O1D C4D C5D 120.3(7)
N4D C4D C5D 118.2(7)
N5D C5D C4D 116.8(6)
N5D C5D H5DA 108.1
C4D C5D H5DA 108.1
N5D C5D H5DB 108.1
C4D C5D H5DB 108.1
H5DA C5D H5DB 107.3
O2D C6D N5D 122.5(8)
O2D C6D C7D 123.1(8)
N5D C6D C7D 114.3(7)
N6D C7D C6D 110.5(8)
N6D C7D C8D 111.7(8)
C6D C7D C8D 112.6(8)
N6D C7D H7D 107.3
C6D C7D H7D 107.3
C8D C7D H7D 107.3
C9D C8D C7D 119.5(11)
C9D C8D H8DA 107.4
C7D C8D H8DA 107.4
C9D C8D H8DB 107.4
C7D C8D H8DB 107.4
H8DA C8D H8DB 107.0
C11D C9D C8D 105(2)
C11D C9D C10D 100(2)
C8D C9D C10D 114.1(16)
C11D C9D C11X 51(2)
C8D C9D C11X 126.2(15)
C10D C9D C11X 116.9(18)
C11D C9D H9D 112.3
C8D C9D H9D 112.3
C10D C9D H9D 112.3
C11X C9D H9D 61.7
C11D C9D H9DA 146.2
C8D C9D H9DA 95.6
C10D C9D H9DA 95.5
C11X C9D H9DA 95.6
H9D C9D H9DA 34.0
C9D C10D H10D 109.5
C9D C10D H10E 109.5
H10D C10D H10E 109.5
C9D C10D H10F 109.5
H10D C10D H10F 109.5
H10E C10D H10F 109.5
C9D C11D H11D 109.5
C9D C11D H11E 109.5
C9D C11D H11F 109.5
C9D C11X H11G 109.5
C9D C11X H11H 109.5
H11G C11X H11H 109.5
C9D C11X H11I 109.5
H11G C11X H11I 109.5
H11H C11X H11I 109.5
N6D C12D H12D 109.5
N6D C12D H12E 109.5
H12D C12D H12E 109.5
N6D C12D H12F 109.5
H12D C12D H12F 109.5
H12E C12D H12F 109.5
O3D C13D N6D 121.0(9)
O3D C13D C14D 121.0(9)
N6D C13D C14D 117.9(9)
N7D C14D C13D 110.3(8)
N7D C14D C15D 103.4(7)
C13D C14D C15D 111.0(7)
N7D C14D H14D 110.6
C13D C14D H14D 110.6
C15D C14D H14D 110.6
C16D C15D C14D 103.2(8)
C16D C15D H15C 111.1
C14D C15D H15C 111.1
C16D C15D H15D 111.1
C14D C15D H15D 111.1
H15C C15D H15D 109.1
C15D C16D C17D 104.1(8)
C15D C16D H16C 110.9
C17D C16D H16C 110.9
C15D C16D H16D 110.9
C17D C16D H16D 110.9
H16C C16D H16D 109.0
N7D C17D C16D 102.1(7)
N7D C17D H17C 111.4
C16D C17D H17C 111.4
N7D C17D H17D 111.4
C16D C17D H17D 111.4
H17C C17D H17D 109.2
O4D C18D N7D 122.2(8)
O4D C18D C19D 121.0(9)
N7D C18D C19D 116.8(7)
N8D C19D C20D 115.5(9)
N8D C19D C18D 107.2(7)
C20D C19D C18D 111.7(8)
N8D C19D H19D 107.4
C20D C19D H19D 107.4
C18D C19D H19D 107.4
C21D C20D C19D 116.7(8)
C21D C20D H20C 108.1
C19D C20D H20C 108.1
C21D C20D H20D 108.1
C19D C20D H20D 108.1
H20C C20D H20D 107.3
C22D C21D C26D 116.8(10)
C22D C21D C20D 123.0(10)
C26D C21D C20D 120.0(10)
C21D C22D C23D 122.6(10)
C21D C22D H22D 118.7
C23D C22D H22D 118.7
C24D C23D C22D 119.2(10)
C24D C23D H23D 120.4
C22D C23D H23D 120.4
C25D C24D C23D 120.8(11)
C25D C24D H24D 119.6
C23D C24D H24D 119.6
C24D C25D C26D 119.6(11)
C24D C25D H25D 120.2
C26D C25D H25D 120.2
C21D C26D C25D 120.9(11)
C21D C26D H26D 119.5
C25D C26D H26D 119.5
O5D C27D N8D 121.6(11)
O5D C27D C28D 124.0(10)
N8D C27D C28D 114.4(8)
C29D C28D C27D 108.9(10)
C29D C28D H28E 109.9
C27D C28D H28E 109.9
C29D C28D H28F 109.9
C27D C28D H28F 109.9
H28E C28D H28F 108.3
C28D C29D C30D 109.6(11)
C28D C29D H29E 109.7
C30D C29D H29E 109.7
C28D C29D H29F 109.7
C30D C29D H29F 109.7
H29E C29D H29F 108.2
C31D C30D C29D 117.5(15)
C31D C30D H30E 107.9
C29D C30D H30E 107.9
C31D C30D H30F 107.9
C29D C30D H30F 107.9
H30E C30D H30F 107.2
C30D C31D N1D 111.1(12)
C30D C31D H31E 109.4
N1D C31D H31E 109.4
C30D C31D H31F 109.4
N1D C31D H31F 109.4
H31E C31D H31F 108.0
C1E N1E N2E 110.2(7)
C1E N1E C31E 132.3(8)
N2E N1E C31E 117.4(8)
N3E N2E N1E 107.1(7)
N2E N3E C2E 109.2(8)
C4E N4E C3E 123.8(8)
C4E N4E H4E 118.1
C3E N4E H4E 118.1
C6E N5E C5E 118.9(8)
C6E N5E H5E 120.6
C5E N5E H5E 120.6
C13E N6E C12E 116.8(8)
C13E N6E C7E 127.2(7)
C12E N6E C7E 114.8(9)
C18E N7E C14E 122.1(9)
C18E N7E C17E 125.0(10)
C14E N7E C17E 112.7(9)
C27E N8E C19E 120.9(11)
C27E N8E H8E 119.5
C19E N8E H8E 119.5
N1E C1E C2E 104.9(7)
N1E C1E H1E 127.6
C2E C1E H1E 127.6
C1E C2E N3E 108.6(8)
C1E C2E C3E 132.0(8)
N3E C2E C3E 119.4(9)
N4E C3E C2E 112.6(8)
N4E C3E H3EA 109.1
C2E C3E H3EA 109.1
N4E C3E H3EB 109.1
C2E C3E H3EB 109.1
H3EA C3E H3EB 107.8
O1E C4E N4E 123.2(9)
O1E C4E C5E 118.9(8)
N4E C4E C5E 117.7(8)
C4E C5E N5E 116.5(7)
C4E C5E H5EA 108.2
N5E C5E H5EA 108.2
C4E C5E H5EB 108.2
N5E C5E H5EB 108.2
H5EA C5E H5EB 107.3
O2E C6E N5E 124.0(9)
O2E C6E C7E 122.6(9)
N5E C6E C7E 113.4(9)
N6E C7E C8E 112.7(7)
N6E C7E C6E 106.2(7)
C8E C7E C6E 112.7(8)
N6E C7E H7E 108.4
C8E C7E H7E 108.4
C6E C7E H7E 108.4
C7E C8E C9E 115.7(8)
C7E C8E H8EA 108.4
C9E C8E H8EA 108.4
C7E C8E H8EB 108.4
C9E C8E H8EB 108.4
H8EA C8E H8EB 107.4
C11E C9E C10E 110.5(7)
C11E C9E C8E 112.2(9)
C10E C9E C8E 111.9(8)
C11E C9E H9E 107.3
C10E C9E H9E 107.3
C8E C9E H9E 107.3
C9E C10E H10S 109.5
C9E C10E H10T 109.5
H10S C10E H10T 109.5
C9E C10E H10U 109.5
H10S C10E H10U 109.5
H10T C10E H10U 109.5
C9E C11E H11V 109.5
C9E C11E H11W 109.5
H11V C11E H11W 109.5
C9E C11E H11X 109.5
H11V C11E H11X 109.5
H11W C11E H11X 109.5
N6E C12E H12S 109.5
N6E C12E H12T 109.5
H12S C12E H12T 109.5
N6E C12E H12U 109.5
H12S C12E H12U 109.5
H12T C12E H12U 109.5
O3E C13E N6E 123.0(9)
O3E C13E C14E 117.0(10)
N6E C13E C14E 119.6(8)
N7E C14E C13E 112.0(7)
N7E C14E C15E 104.0(9)
C13E C14E C15E 111.6(9)
N7E C14E H14E 109.7
C13E C14E H14E 109.7
C15E C14E H14E 109.7
C16X C15E C14E 104.4(13)
C16X C15E C16E 21.9(16)
C14E C15E C16E 102.6(14)
C16X C15E H15M 90.7
C14E C15E H15M 111.3
C16E C15E H15M 111.3
C16X C15E H15N 128.0
C14E C15E H15N 111.3
C16E C15E H15N 111.3
H15M C15E H15N 109.2
C16X C15E H15O 110.9
C14E C15E H15O 110.9
C16E C15E H15O 91.9
H15M C15E H15O 125.1
H15N C15E H15O 20.6
C16X C15E H15P 110.9
C14E C15E H15P 110.9
C16E C15E H15P 129.8
H15M C15E H15P 21.4
H15N C15E H15P 90.4
H15O C15E H15P 108.9
C17E C16E C15E 106(2)
C17E C16E H16M 110.6
C15E C16E H16M 110.6
C17E C16E H16N 110.6
C15E C16E H16N 110.6
H16M C16E H16N 108.8
C15E C16X C17E 116.8(17)
C15E C16X H16O 108.1
C17E C16X H16O 108.1
C15E C16X H16P 108.1
C17E C16X H16P 108.1
H16O C16X H16P 107.3
C16E C17E C16X 27.4(17)
C16E C17E N7E 110(2)
C16X C17E N7E 98.8(13)
C16E C17E H17M 109.7
C16X C17E H17M 91.3
N7E C17E H17M 109.7
C16E C17E H17N 109.7
C16X C17E H17N 136.5
N7E C17E H17N 109.7
H17M C17E H17N 108.2
C16E C17E H17O 125.5
C16X C17E H17O 112.0
N7E C17E H17O 112.0
H17M C17E H17O 22.1
H17N C17E H17O 87.3
C16E C17E H17P 84.6
C16X C17E H17P 112.0
N7E C17E H17P 112.0
H17M C17E H17P 127.4
H17N C17E H17P 26.7
H17O C17E H17P 109.7
O4E C18E N7E 120.2(10)
O4E C18E C19E 119.0(10)
N7E C18E C19E 120.8(10)
C20E C19E N8E 105.2(13)
C20E C19E C18E 129.1(14)
N8E C19E C18E 109.2(9)
C20E C19E C20X 33.4(11)
N8E C19E C20X 114.2(12)
C18E C19E C20X 97.3(10)
C20E C19E H19E 103.5
N8E C19E H19E 103.5
C18E C19E H19E 103.5
C20X C19E H19E 127.5
C20E C19E H19F 87.8
N8E C19E H19F 111.8
C18E C19E H19F 111.8
C20X C19E H19F 111.8
H19E C19E H19F 16.1
C19E C20E C21E 117.1(19)
C19E C20E H20M 108.0
C21E C20E H20M 108.0
C19E C20E H20N 108.0
C21E C20E H20N 108.0
H20M C20E H20N 107.3
C21X C20X C19E 113.0(15)
C21X C20X H20O 109.0
C19E C20X H20O 109.0
C21X C20X H20P 109.0
C19E C20X H20P 109.0
H20O C20X H20P 107.8
C26E C21E C22E 120.0
C26E C21E C20E 120.2(14)
C22E C21E C20E 119.6(14)
C21E C26E C25E 120.0
C21E C26E H26E 120.0
C25E C26E H26E 120.0
C24E C25E C26E 120.0
C24E C25E H25E 120.0
C26E C25E H25E 120.0
C23E C24E C25E 120.0
C23E C24E H24E 120.0
C25E C24E H24E 120.0
C24E C23E C22E 120.0
C24E C23E H23E 120.0
C22E C23E H23E 120.0
C23E C22E C21E 120.0
C23E C22E H22E 120.0
C21E C22E H22E 120.0
C22X C21X C26X 120.0
C22X C21X C20X 119.2(15)
C26X C21X C20X 120.8(15)
C23X C22X C21X 120.0
C23X C22X H22X 120.0
C21X C22X H22X 120.0
C22X C23X C24X 120.0
C22X C23X H23X 120.0
C24X C23X H23X 120.0
C22X C23X H8SC 163.2(10)
C24X C23X H8SC 45.8(10)
H23X C23X H8SC 74.9
C22X C23X H8SD 115.1(7)
C24X C23X H8SD 42.7(8)
H23X C23X H8SD 108.1
H8SC C23X H8SD 62.4(9)
C25X C24X C23X 120.0
C25X C24X H24X 120.0
C23X C24X H24X 120.0
C25X C24X H8SC 168.2(13)
C23X C24X H8SC 52.9(10)
H24X C24X H8SC 68.0
C25X C24X H8SD 104.1(12)
C23X C24X H8SD 70.9(11)
H24X C24X H8SD 94.8
H8SC C24X H8SD 83.0(14)
C26X C25X C24X 120.0
C26X C25X H25X 120.0
C24X C25X H25X 120.0
C26X C25X H7SC 84.1(10)
C24X C25X H7SC 153.8(10)
H25X C25X H7SC 37.4
C26X C25X H7SD 42(2)
C24X C25X H7SD 144(3)
H25X C25X H7SD 86.2
H7SC C25X H7SD 60(2)
C25X C26X C21X 120.0
C25X C26X H26X 120.0
C21X C26X H26X 120.0
C25X C26X H7SD 11.3(8)
C21X C26X H7SD 128.3(7)
H26X C26X H7SD 111.1
O5E C27E N8E 124.5(12)
O5E C27E C28E 122.4(12)
N8E C27E C28E 113.1(11)
C27E C28E C29E 112.3(9)
C27E C28E H28O 109.1
C29E C28E H28O 109.1
C27E C28E H28P 109.1
C29E C28E H28P 109.1
H28O C28E H28P 107.9
C30E C29E C28E 112.9(9)
C30E C29E H29O 109.0
C28E C29E H29O 109.0
C30E C29E H29P 109.0
C28E C29E H29P 109.0
H29O C29E H29P 107.8
C29E C30E C31E 115.6(10)
C29E C30E H30O 108.4
C31E C30E H30O 108.4
C29E C30E H30P 108.4
C31E C30E H30P 108.4
H30O C30E H30P 107.4
N1E C31E C30E 111.4(9)
N1E C31E H31O 109.3
C30E C31E H31O 109.3
N1E C31E H31P 109.3
C30E C31E H31P 109.3
H31O C31E H31P 108.0
C3S O1S C1S 106(2)
C1F N1F N2F 108.2(8)
C1F N1F C31F 129.8(9)
N2F N1F C31F 121.8(9)
N3F N2F N1F 108.4(8)
N2F N3F C2F 108.8(8)
C4F N4F C3F 120.6(6)
C4F N4F H4F 119.7
C3F N4F H4F 119.7
C6F N5F C5F 121.1(6)
C6F N5F H5F 119.5
C5F N5F H5F 119.5
C13F N6F C12F 119.6(8)
C13F N6F C7F 127.0(7)
C12F N6F C7F 113.3(6)
C18F N7F C14F 120.6(8)
C18F N7F C17F 126.7(9)
C14F N7F C17F 112.1(8)
C27F N8F C19F 123.7(13)
C27F N8F H8F 118.1
C19F N8F H8F 118.1
C2F C1F N1F 106.8(8)
C2F C1F H1F 126.6
N1F C1F H1F 126.6
O1S C1S C2S 98(2)
O1S C1S H1SA 112.2
C2S C1S H1SA 112.2
O1S C1S H1SB 112.2
C2S C1S H1SB 112.2
H1SA C1S H1SB 109.8
C1F C2F N3F 107.8(8)
C1F C2F C3F 130.7(8)
N3F C2F C3F 121.4(8)
C1S C2S C24Y 107(2)
C1S C2S H2SA 110.3
C24Y C2S H2SA 110.3
C1S C2S H2SB 110.3
C24Y C2S H2SB 110.3
H2SA C2S H2SB 108.6
C2F C3F N4F 112.3(7)
C2F C3F H3FA 109.2
N4F C3F H3FA 109.2
C2F C3F H3FB 109.2
N4F C3F H3FB 109.2
H3FA C3F H3FB 107.9
O1S C3S C24Y 116(2)
O1S C3S H3SA 108.4
C24Y C3S H3SA 108.4
O1S C3S H3SB 108.4
C24Y C3S H3SB 108.4
H3SA C3S H3SB 107.5
O1F C4F N4F 122.0(7)
O1F C4F C5F 120.6(6)
N4F C4F C5F 117.3(6)
N5F C5F C4F 116.9(6)
N5F C5F H5FA 108.1
C4F C5F H5FA 108.1
N5F C5F H5FB 108.1
C4F C5F H5FB 108.1
H5FA C5F H5FB 107.3
O2F C6F N5F 122.6(6)
O2F C6F C7F 123.4(7)
N5F C6F C7F 114.0(7)
N6F C7F C8F 113.0(6)
N6F C7F C6F 109.2(6)
C8F C7F C6F 113.3(7)
N6F C7F H7F 107.0
C8F C7F H7F 107.0
C6F C7F H7F 107.0
C7F C8F C9F 114.8(7)
C7F C8F H8FA 108.6
C9F C8F H8FA 108.6
C7F C8F H8FB 108.6
C9F C8F H8FB 108.6
H8FA C8F H8FB 107.5
C10F C9F C11F 109.7(7)
C10F C9F C8F 110.5(7)
C11F C9F C8F 110.7(7)
C10F C9F H9F 108.6
C11F C9F H9F 108.6
C8F C9F H9F 108.6
C9F C10F H10V 109.5
C9F C10F H10W 109.5
H10V C10F H10W 109.5
C9F C10F H10X 109.5
H10V C10F H10X 109.5
H10W C10F H10X 109.5
C9F C11F H11Y 109.5
C9F C11F H11Z 109.5
H11Y C11F H11Z 109.5
C9F C11F H11{ 109.5
H11Y C11F H11{ 109.5
H11Z C11F H11{ 109.5
N6F C12F H12V 109.5
N6F C12F H12W 109.5
H12V C12F H12W 109.5
N6F C12F H12X 109.5
H12V C12F H12X 109.5
H12W C12F H12X 109.5
O3F C13F N6F 120.7(9)
O3F C13F C14F 116.2(8)
N6F C13F C14F 123.1(8)
N7F C14F C15F 104.6(7)
N7F C14F C13F 110.9(8)
C15F C14F C13F 111.5(9)
N7F C14F H14F 109.9
C15F C14F H14F 109.9
C13F C14F H14F 109.9
C14F C15F C16F 106.0(9)
C14F C15F H15Q 110.5
C16F C15F H15Q 110.5
C14F C15F H15R 110.5
C16F C15F H15R 110.5
H15Q C15F H15R 108.7
C15F C16F C17F 102.3(9)
C15F C16F H16Q 111.3
C17F C16F H16Q 111.3
C15F C16F H16R 111.3
C17F C16F H16R 111.3
H16Q C16F H16R 109.2
N7F C17F C16F 102.2(8)
N7F C17F H17Q 111.3
C16F C17F H17Q 111.3
N7F C17F H17R 111.3
C16F C17F H17R 111.3
H17Q C17F H17R 109.2
O4F C18F N7F 120.4(10)
O4F C18F C19F 119.6(10)
N7F C18F C19F 119.6(9)
N8F C19F C20F 112.9(12)
N8F C19F C18F 111.0(9)
C20F C19F C18F 109.0(12)
N8F C19F H19H 107.9
C20F C19F H19H 107.9
C18F C19F H19H 107.9
C19F C20F C21F 109.5(12)
C19F C20F C21Y 147.2(13)
C21F C20F C21Y 92.5(11)
C19F C20F H20Q 109.8
C21F C20F H20Q 109.8
C21Y C20F H20Q 38.0
C19F C20F H20R 109.8
C21F C20F H20R 109.8
C21Y C20F H20R 83.7
H20Q C20F H20R 108.2
C19F C20F H20S 100.0
C21F C20F H20S 99.4
C21Y C20F H20S 100.0
H20Q C20F H20S 127.1
H20R C20F H20S 18.9
C19F C20F H20T 100.0
C21F C20F H20T 9.9
C21Y C20F H20T 100.0
H20Q C20F H20T 112.0
H20R C20F H20T 116.7
H20S C20F H20T 104.2
C22F C21F C26F 120.0
C22F C21F C20F 121.3(9)
C26F C21F C20F 118.5(9)
C21F C22F C23F 120.0
C21F C22F H22F 120.0
C23F C22F H22F 120.0
C22F C23F C24F 120.0
C22F C23F H23F 120.0
C24F C23F H23F 120.0
C23F C24F C25F 120.0
C23F C24F H24F 120.0
C25F C24F H24F 120.0
C26F C25F C24F 120.0
C26F C25F H25F 120.0
C24F C25F H25F 120.0
C25F C26F C21F 120.0
C25F C26F H26F 120.0
C21F C26F H26F 120.0
C22Y C21Y C26Y 120.0
C22Y C21Y C20F 105.8(13)
C26Y C21Y C20F 124.1(13)
C23Y C22Y C21Y 120.0
C23Y C22Y H22Y 120.0
C21Y C22Y H22Y 120.0
C22Y C23Y C24Y 120.0
C22Y C23Y H23Y 120.0
C24Y C23Y H23Y 120.0
C25Y C24Y C23Y 120.0
C25Y C24Y C3S 90.0(15)
C23Y C24Y C3S 63.3(15)
C25Y C24Y C2S 21.8(12)
C23Y C24Y C2S 139.8(12)
C3S C24Y C2S 93.6(19)
C25Y C24Y H24Y 120.0
C23Y C24Y H24Y 120.0
C3S C24Y H24Y 116.7
C2S C24Y H24Y 99.5
C25Y C24Y H24H 133.5
C23Y C24Y H24H 106.5
C3S C24Y H24H 113.0
C2S C24Y H24H 113.0
H24Y C24Y H24H 13.5
C25Y C24Y H24I 95.0
C23Y C24Y H24I 56.9
C3S C24Y H24I 113.0
C2S C24Y H24I 113.0
H24Y C24Y H24I 117.4
H24H C24Y H24I 110.4
C24Y C25Y C26Y 120.0
C24Y C25Y H25Y 120.0
C26Y C25Y H25Y 120.0
C25Y C26Y C21Y 120.0
C25Y C26Y H26Y 120.0
C21Y C26Y H26Y 120.0
N8F C27F O5F 127.9(13)
N8F C27F C28F 112.3(13)
O5F C27F C28F 119.2(14)
C29F C28F C27F 111.4(11)
C29F C28F H28Q 109.4
C27F C28F H28Q 109.4
C29F C28F H28R 109.4
C27F C28F H28R 109.4
H28Q C28F H28R 108.0
C28F C29F C30F 111.4(10)
C28F C29F H29Q 109.4
C30F C29F H29Q 109.4
C28F C29F H29R 109.4
C30F C29F H29R 109.4
H29Q C29F H29R 108.0
C31F C30F C29F 114.9(9)
C31F C30F H30Q 108.5
C29F C30F H30Q 108.5
C31F C30F H30R 108.5
C29F C30F H30R 108.5
H30Q C30F H30R 107.5
N1F C31F C30F 112.5(9)
N1F C31F H31Q 109.1
C30F C31F H31Q 109.1
N1F C31F H31R 109.1
C30F C31F H31R 109.1
H31Q C31F H31R 107.8
N2G N1G C1G 108.9(8)
N2G N1G C31G 119.6(8)
C1G N1G C31G 131.4(8)
N3G N2G N1G 107.1(7)
N2G N3G C2G 109.5(8)
C4G N4G C3G 123.0(8)
C4G N4G H4G 118.5
C3G N4G H4G 118.5
C6G N5G C5G 120.1(7)
C6G N5G H5G 119.9
C5G N5G H5G 119.9
C13G N6G C7G 126.6(9)
C13G N6G C12G 119.4(9)
C7G N6G C12G 113.9(9)
C18G N7G C14G 120.0(8)
C18G N7G C17G 127.2(9)
C14G N7G C17G 112.5(9)
C27G N8G C19G 123.0(10)
C27G N8G H8G 118.5
C19G N8G H8G 118.5
N1G C1G C2G 105.3(8)
N1G C1G H1G 127.4
C2G C1G H1G 127.4
N3G C2G C1G 109.2(8)
N3G C2G C3G 123.7(8)
C1G C2G C3G 126.9(8)
N4G C3G C2G 111.0(8)
N4G C3G H3GA 109.4
C2G C3G H3GA 109.4
N4G C3G H3GB 109.4
C2G C3G H3GB 109.4
H3GA C3G H3GB 108.0
O1G C4G N4G 122.3(9)
O1G C4G C5G 120.7(7)
N4G C4G C5G 116.9(8)
N5G C5G C4G 115.0(7)
N5G C5G H5GA 108.5
C4G C5G H5GA 108.5
N5G C5G H5GB 108.5
C4G C5G H5GB 108.5
H5GA C5G H5GB 107.5
O2G C6G N5G 121.8(8)
O2G C6G C7G 123.1(7)
N5G C6G C7G 115.1(7)
N6G C7G C8G 113.7(7)
N6G C7G C6G 109.0(7)
C8G C7G C6G 112.0(7)
N6G C7G H7G 107.3
C8G C7G H7G 107.3
C6G C7G H7G 107.3
C9G C8G C7G 114.7(8)
C9G C8G H8GA 108.6
C7G C8G H8GA 108.6
C9G C8G H8GB 108.6
C7G C8G H8GB 108.6
H8GA C8G H8GB 107.6
C8G C9G C11G 112.1(9)
C8G C9G C10G 109.8(11)
C11G C9G C10G 110.7(10)
C8G C9G H9G 108.0
C11G C9G H9G 108.0
C10G C9G H9G 108.0
C9G C10G H10A 109.5
C9G C10G H10B 109.5
H10A C10G H10B 109.5
C9G C10G H10C 109.5
H10A C10G H10C 109.5
H10B C10G H10C 109.5
C9G C11G H11A 109.5
C9G C11G H11B 109.5
H11A C11G H11B 109.5
C9G C11G H11C 109.5
H11A C11G H11C 109.5
H11B C11G H11C 109.5
N6G C12G H12A 109.5
N6G C12G H12B 109.5
H12A C12G H12B 109.5
N6G C12G H12C 109.5
H12A C12G H12C 109.5
H12B C12G H12C 109.5
O3G C13G N6G 121.9(11)
O3G C13G C14G 118.5(10)
N6G C13G C14G 119.6(8)
N7G C14G C13G 108.9(8)
N7G C14G C15G 106.4(8)
C13G C14G C15G 111.6(10)
N7G C14G H14G 110.0
C13G C14G H14G 110.0
C15G C14G H14G 110.0
C14G C15G C16G 101.5(8)
C14G C15G H15A 111.5
C16G C15G H15A 111.5
C14G C15G H15B 111.5
C16G C15G H15B 111.5
H15A C15G H15B 109.3
C15G C16G C17G 105.1(10)
C15G C16G H16A 110.7
C17G C16G H16A 110.7
C15G C16G H16B 110.7
C17G C16G H16B 110.7
H16A C16G H16B 108.8
N7G C17G C16G 102.5(9)
N7G C17G H17A 111.3
C16G C17G H17A 111.3
N7G C17G H17B 111.3
C16G C17G H17B 111.3
H17A C17G H17B 109.2
O4G C18G N7G 121.1(10)
O4G C18G C19G 121.3(10)
N7G C18G C19G 117.3(9)
N8G C19G C18G 107.8(10)
N8G C19G C20G 111.7(9)
C18G C19G C20G 108.9(11)
N8G C19G H19G 109.5
C18G C19G H19G 109.5
C20G C19G H19G 109.5
C21G C20G C19G 112.8(11)
C21G C20G H20A 109.0
C19G C20G H20A 109.0
C21G C20G H20B 109.0
C19G C20G H20B 109.0
H20A C20G H20B 107.8
C22Z C21G C22G 59.6(15)
C22Z C21G C26G 83.3(17)
C22G C21G C26G 120.0
C22Z C21G C20G 126(2)
C22G C21G C20G 117.3(11)
C26G C21G C20G 122.7(11)
C22Z C21G C26Z 120(2)
C22G C21G C26Z 125.7(12)
C26G C21G C26Z 38.9(12)
C20G C21G C26Z 104.2(14)
C21G C22G C23G 120.0
C21G C22G H22G 120.0
C23G C22G H22G 120.0
C24G C23G C22G 120.0
C24G C23G H23G 120.0
C22G C23G H23G 120.0
C23G C24G C25G 120.0
C23G C24G H24G 120.0
C25G C24G H24G 120.0
C26G C25G C24G 120.0
C26G C25G H25G 120.0
C24G C25G H25G 120.0
C25G C26G C21G 120.0
C25G C26G H26G 120.0
C21G C26G H26G 120.0
C21G C22Z C23Z 116(3)
C21G C22Z H22Z 121.8
C23Z C22Z H22Z 121.8
C22Z C23Z C24Z 120(3)
C22Z C23Z H23Z 120.2
C24Z C23Z H23Z 120.2
C25Z C24Z C23Z 116(3)
C25Z C24Z H24Z 122.1
C23Z C24Z H24Z 122.1
C24Z C25Z C26Z 127(4)
C24Z C25Z H25Z 116.7
C26Z C25Z H25Z 116.7
C25Z C26Z C21G 112(3)
C25Z C26Z H26Z 123.9
C21G C26Z H26Z 123.9
O5G C27G N8G 122.0(14)
O5G C27G C28G 121.3(14)
N8G C27G C28G 116.6(11)
C27G C28G C29Z 117.6(12)
C27G C28G C29G 86.9(14)
C29Z C28G C29G 39.6(12)
C27G C28G H28A 107.9
C29Z C28G H28A 107.9
C29G C28G H28A 145.5
C27G C28G H28B 107.9
C29Z C28G H28B 107.9
C29G C28G H28B 97.0
H28A C28G H28B 107.2
C27G C28G H28C 114.2
C29Z C28G H28C 78.4
C29G C28G H28C 114.2
H28A C28G H28C 31.4
H28B C28G H28C 127.9
C27G C28G H28D 114.2
C29Z C28G H28D 116.0
C29G C28G H28D 114.2
H28A C28G H28D 88.6
H28B C28G H28D 18.6
H28C C28G H28D 111.3
C30G C29G C28G 102(2)
C30G C29G H29A 111.3
C28G C29G H29A 111.3
C30G C29G H29B 111.3
C28G C29G H29B 111.3
H29A C29G H29B 109.2
C30Z C29Z C28G 104.3(13)
C30Z C29Z H29C 110.9
C28G C29Z H29C 110.9
C30Z C29Z H29D 110.9
C28G C29Z H29D 110.9
H29C C29Z H29D 108.9
C29G C30G C31G 107(2)
C29G C30G H30A 110.4
C31G C30G H30A 110.4
C29G C30G H30B 110.4
C31G C30G H30B 110.4
H30A C30G H30B 108.6
C29Z C30Z C31G 108.0(12)
C29Z C30Z H30C 110.1
C31G C30Z H30C 110.1
C29Z C30Z H30D 110.1
C31G C30Z H30D 110.1
H30C C30Z H30D 108.4
N1G C31G C30G 124.0(14)
N1G C31G C30Z 101.6(10)
C30G C31G C30Z 32.8(11)
N1G C31G H31A 111.5
C30G C31G H31A 80.2
C30Z C31G H31A 111.5
N1G C31G H31B 111.5
C30G C31G H31B 115.4
C30Z C31G H31B 111.5
H31A C31G H31B 109.3
N1G C31G H31C 106.3
C30G C31G H31C 106.3
C30Z C31G H31C 139.0
H31A C31G H31C 29.6
H31B C31G H31C 85.4
N1G C31G H31D 106.3
C30G C31G H31D 106.3
C30Z C31G H31D 93.5
H31A C31G H31D 128.3
H31B C31G H31D 21.1
H31C C31G H31D 106.4
C7S O2S C4S 108.5(13)
O2S C4S C5S 107.1(15)
O2S C4S H4SA 110.3
C5S C4S H4SA 110.3
O2S C4S H4SB 110.3
C5S C4S H4SB 110.3
H4SA C4S H4SB 108.5
C4S C5S C6S 105.8(15)
C4S C5S H5SA 110.6
C6S C5S H5SA 110.6
C4S C5S H5SB 110.6
C6S C5S H5SB 110.6
H5SA C5S H5SB 108.7
C7S C6S C5S 97.7(15)
C7S C6S H6SA 112.2
C5S C6S H6SA 112.2
C7S C6S H6SB 112.2
C5S C6S H6SB 112.2
H6SA C6S H6SB 109.8
O2S C7S C6S 108.1(15)
O2S C7S H7SA 110.1
C6S C7S H7SA 110.1
O2S C7S H7SB 110.1
C6S C7S H7SB 110.1
H7SA C7S H7SB 108.4
C15S O3S C12S 113(2)
C13S C12S O3S 93(3)
C13S C12S H12Y 113.1
O3S C12S H12Y 113.1
C13S C12S H12Z 113.1
O3S C12S H12Z 113.1
H12Y C12S H12Z 110.4
C14S C13S C12S 124(3)
C14S C13S H13A 106.3
C12S C13S H13A 106.3
C14S C13S H13B 106.3
C12S C13S H13B 106.3
H13A C13S H13B 106.4
C13S C14S C15S 108(3)
C13S C14S H14H 110.1
C15S C14S H14H 110.1
C13S C14S H14I 110.1
C15S C14S H14I 110.1
H14H C14S H14I 108.5
C14S C15S O3S 100(3)
C14S C15S H15S 111.7
O3S C15S H15S 111.7
C14S C15S H15T 111.7
O3S C15S H15T 111.7
H15S C15S H15T 109.5
C11S O4S C8S 115.6(19)
O4S C8S C9S 99.6(17)
O4S C8S H8SA 111.8
C9S C8S H8SA 111.8
O4S C8S H8SB 111.8
C9S C8S H8SB 111.8
H8SA C8S H8SB 109.6
C10S C9S C8S 116(2)
C10S C9S H9SA 108.2
C8S C9S H9SA 108.2
C10S C9S H9SB 108.2
C8S C9S H9SB 108.2
H9SA C9S H9SB 107.3
C9S C10S C11S 101(2)
C9S C10S H10Y 111.6
C11S C10S H10Y 111.6
C9S C10S H10Z 111.6
C11S C10S H10Z 111.6
H10Y C10S H10Z 109.4
O4S C11S C10S 93.5(18)
O4S C11S H11 113.0
C10S C11S H11 113.0
O4S C11S H11| 113.0
C10S C11S H11| 113.0
H11 C11S H11| 110.4
H5SC O5S H5SD 112(2)
H6SC O6S H6SD 104.3(7)
H7SC O7S H7SD 110.5(19)
H8SC O8S H8SD 101.5(18)

loop_
_geom_bond_atom_site_label_1
_geom_bond_atom_site_label_2
_geom_bond_distance
O1 C4 1.252(9)
O2 C6 1.200(10)
O3 C13 1.241(11)
O4 C18 1.250(9)
O5 C27 1.214(9)
N1 N2 1.338(10)
N1 C1 1.344(10)
N1 C31 1.497(12)
N2 N3 1.319(11)
N3 C2 1.377(10)
N4 C4 1.327(10)
N4 C3 1.431(11)
N4 H4 0.8800
N5 C6 1.372(11)
N5 C5 1.452(10)
N5 H5 0.8800
N6 C13 1.348(11)
N6 C7 1.444(12)
N6 C12 1.465(11)
N7 C18 1.357(10)
N7 C14 1.437(11)
N7 C17 1.468(11)
N8 C27 1.353(10)
N8 C19 1.464(10)
N8 H8 0.8800
C1 C2 1.361(12)
C1 H1 0.9500
C2 C3 1.479(12)
C3 H3A 0.9900
C3 H3B 0.9900
C4 C5 1.484(12)
C5 H5B 0.9900
C5 H5C 0.9900
C6 C7 1.545(13)
C7 C8 1.529(14)
C7 H7 1.0000
C8 C9 1.570(19)
C8 H8B 0.9900
C8 H8C 0.9900
C9 C10 1.53(2)
C9 C11 1.58(2)
C9 H9 1.0000
C10 H10J 0.9800
C10 H10K 0.9800
C10 H10L 0.9800
C11 H11M 0.9800
C11 H11N 0.9800
C11 H11O 0.9800
C12 H12J 0.9800
C12 H12K 0.9800
C12 H12L 0.9800
C13 C14 1.525(12)
C14 C15 1.545(12)
C14 H14 1.0000
C15 C16 1.541(14)
C15 H15G 0.9900
C15 H15H 0.9900
C16 C17 1.499(14)
C16 H16G 0.9900
C16 H16H 0.9900
C17 H17G 0.9900
C17 H17H 0.9900
C18 C19 1.519(12)
C19 C20 1.542(11)
C19 H19 1.0000
C20 C21 1.490(11)
C20 H20G 0.9900
C20 H20H 0.9900
C21 C22 1.367(12)
C21 C26 1.388(13)
C22 C23 1.393(13)
C22 H22 0.9500
C23 C24 1.363(15)
C23 H23 0.9500
C24 C25 1.354(14)
C24 H24 0.9500
C25 C26 1.370(12)
C25 H25 0.9500
C26 H26 0.9500
C27 C28 1.492(12)
C28 C29 1.505(12)
C28 H28I 0.9900
C28 H28J 0.9900
C29 C30 1.510(13)
C29 H29I 0.9900
C29 H29J 0.9900
C30 C31 1.479(14)
C30 H30I 0.9900
C30 H30J 0.9900
C31 H31I 0.9900
C31 H31J 0.9900
O1A C4A 1.224(9)
O2A C6A 1.228(9)
O3A C13A 1.250(10)
O4A C18A 1.257(10)
O5A C27A 1.28(2)
O5AB C27A 1.36(2)
N1A C1A 1.342(13)
N1A N2A 1.376(12)
N1A C31A 1.440(14)
N2A N3A 1.305(11)
N3A C2A 1.361(12)
N4A C4A 1.341(10)
N4A C3A 1.422(11)
N4A H4A 0.8800
N5A C6A 1.334(10)
N5A C5A 1.469(9)
N5A H5A 0.8800
N6A C13A 1.366(11)
N6A C7A 1.446(11)
N6A C12A 1.455(11)
N7A C18A 1.329(11)
N7A C14A 1.427(11)
N7A C17A 1.486(10)
N8A C27A 1.282(15)
N8A C19A 1.453(13)
N8A H8A 0.8800
C1A C2A 1.358(13)
C1A H1A 0.9500
C2A C3A 1.492(13)
C3A H3AA 0.9900
C3A H3AB 0.9900
C4A C5A 1.484(11)
C5A H5AA 0.9900
C5A H5AB 0.9900
C6A C7A 1.552(10)
C7A C8A 1.512(12)
C7A H7A 1.0000
C8A C9A 1.523(13)
C8A H8AA 0.9900
C8A H8AB 0.9900
C9A C11A 1.529(14)
C9A C10A 1.539(15)
C9A H9A 1.0000
C10A H10G 0.9800
C10A H10H 0.9800
C10A H10I 0.9800
C11A H11J 0.9800
C11A H11K 0.9800
C11A H11L 0.9800
C12A H12G 0.9800
C12A H12H 0.9800
C12A H12I 0.9800
C13A C14A 1.506(12)
C14A C15A 1.519(12)
C14A H14A 1.0000
C15A C16A 1.549(13)
C15A H15E 0.9900
C15A H15F 0.9900
C16A C17A 1.515(13)
C16A H16E 0.9900
C16A H16F 0.9900
C17A H17E 0.9900
C17A H17F 0.9900
C18A C19A 1.539(13)
C19A C20A 1.516(15)
C19A H19A 1.0000
C20A C21A 1.465(16)
C20A H20E 0.9900
C20A H20F 0.9900
C21A C22A 1.353(18)
C21A C26A 1.403(15)
C22A C23A 1.368(19)
C22A H22A 0.9500
C23A C24A 1.347(18)
C23A H23A 0.9500
C24A C25A 1.321(19)
C24A H24A 0.9500
C25A C26A 1.372(19)
C25A H25A 0.9500
C26A H26A 0.9500
C27A C28A 1.525(18)
C28A C29A 1.477(17)
C28A H28G 0.9900
C28A H28H 0.9900
C29A C30A 1.546(16)
C29A H29G 0.9900
C29A H29H 0.9900
C30A C31A 1.513(17)
C30A H30G 0.9900
C30A H30H 0.9900
C31A H31G 0.9900
C31A H31H 0.9900
O1B C4B 1.239(9)
O2B C6B 1.215(11)
O3B C13B 1.220(10)
O4B C18B 1.232(11)
O5B C27B 1.265(13)
N1B N2B 1.288(12)
N1B C1B 1.369(14)
N1B C31B 1.474(14)
N2B N3B 1.314(12)
N3B C2B 1.338(11)
N4B C4B 1.332(10)
N4B C3B 1.473(11)
N4B H4B 0.8800
N5B C6B 1.350(11)
N5B C5B 1.450(11)
N5B H5BA 0.8800
N6B C13B 1.328(11)
N6B C7B 1.445(11)
N6B C12B 1.508(12)
N7B C18B 1.329(12)
N7B C17B 1.472(12)
N7B C14B 1.478(11)
N8B C27B 1.361(13)
N8B C19B 1.453(13)
N8B H8BA 0.8800
C1B C2B 1.375(13)
C1B H1B 0.9500
C2B C3B 1.482(13)
C3B H3BA 0.9900
C3B H3BB 0.9900
C4B C5B 1.499(12)
C5B H5BB 0.9900
C5B H5BC 0.9900
C6B C7B 1.527(13)
C7B C8B 1.551(13)
C7B H7B 1.0000
C8B C9B 1.54(2)
C8B H8BB 0.9900
C8B H8BC 0.9900
C9B C11B 1.489(16)
C9B C10B 1.53(2)
C9B H9B 1.0000
C10B H10M 0.9800
C10B H10N 0.9800
C10B H10O 0.9800
C11B H11P 0.9800
C11B H11Q 0.9800
C11B H11R 0.9800
C12B H12M 0.9800
C12B H12N 0.9800
C12B H12O 0.9800
C13B C14B 1.534(13)
C14B C15B 1.538(13)
C14B H14B 1.0000
C15B C16B 1.552(15)
C15B H15I 0.9900
C15B H15J 0.9900
C16B C17B 1.534(15)
C16B H16I 0.9900
C16B H16J 0.9900
C17B H17I 0.9900
C17B H17J 0.9900
C18B C19B 1.528(13)
C19B C20B 1.547(15)
C19B H19B 1.0000
C20B C21B 1.511(15)
C20B H20I 0.9900
C20B H20J 0.9900
C21B C26B 1.377(14)
C21B C22B 1.409(14)
C22B C23B 1.380(15)
C22B H22B 0.9500
C23B C24B 1.377(15)
C23B H23B 0.9500
C24B C25B 1.382(15)
C24B H24B 0.9500
C25B C26B 1.432(16)
C25B H25B 0.9500
C26B H26B 0.9500
C27B C28B 1.462(16)
C28B C29B 1.580(16)
C28B H28K 0.9900
C28B H28L 0.9900
C29B C30B 1.50(2)
C29B H29K 0.9900
C29B H29L 0.9900
C30B C31B 1.527(18)
C30B H30K 0.9900
C30B H30L 0.9900
C31B H31K 0.9900
C31B H31L 0.9900
O1C C4C 1.249(11)
O2C C6C 1.212(12)
O3C C13C 1.257(11)
O4C C18C 1.220(12)
O5C C27C 1.226(10)
N1C C1C 1.333(10)
N1C N2C 1.357(9)
N1C C31C 1.471(11)
N2C N3C 1.311(10)
N3C C2C 1.360(10)
N4C C4C 1.324(11)
N4C C3C 1.446(12)
N4C H4C 0.8800
N5C C6C 1.366(11)
N5C C5C 1.455(12)
N5C H5CA 0.8800
N6C C13C 1.333(15)
N6C C12C 1.443(14)
N6C C7C 1.455(12)
N7C C18C 1.343(12)
N7C C17C 1.453(14)
N7C C14C 1.461(13)
N8C C27C 1.322(12)
N8C C19C 1.438(11)
N8C H8CA 0.8800
C1C C2C 1.361(11)
C1C H1C 0.9500
C2C C3C 1.483(12)
C3C H3CA 0.9900
C3C H3CB 0.9900
C4C C5C 1.479(14)
C5C H5CB 0.9900
C5C H5CC 0.9900
C6C C7C 1.513(15)
C7C C8C 1.532(12)
C7C H7C 1.0000
C8C C9C 1.491(14)
C8C H8CB 0.9900
C8C H8CC 0.9900
C9C C10C 1.513(14)
C9C C11C 1.513(13)
C9C H9C 1.0000
C10C H10P 0.9800
C10C H10Q 0.9800
C10C H10R 0.9800
C11C H11S 0.9800
C11C H11T 0.9800
C11C H11U 0.9800
C12C H12P 0.9800
C12C H12Q 0.9800
C12C H12R 0.9800
C13C C14C 1.561(17)
C14C C15C 1.519(16)
C14C H14C 1.0000
C15C C16C 1.45(2)
C15C H15K 0.9900
C15C H15L 0.9900
C16C C17C 1.496(16)
C16C H16K 0.9900
C16C H16L 0.9900
C17C H17K 0.9900
C17C H17L 0.9900
C18C C19C 1.545(14)
C19C C20C 1.581(14)
C19C H19C 1.0000
C20C C21C 1.498(14)
C20C H20K 0.9900
C20C H20L 0.9900
C21C C22C 1.367(15)
C21C C26C 1.377(16)
C22C C23C 1.410(15)
C22C H22C 0.9500
C23C C24C 1.392(17)
C23C H23C 0.9500
C24C C25C 1.352(18)
C24C H24C 0.9500
C25C C26C 1.458(16)
C25C H25C 0.9500
C26C H26C 0.9500
C27C C28C 1.499(12)
C28C C29C 1.537(11)
C28C H28M 0.9900
C28C H28N 0.9900
C29C C30C 1.499(12)
C29C H29M 0.9900
C29C H29N 0.9900
C30C C31C 1.509(11)
C30C H30M 0.9900
C30C H30N 0.9900
C31C H31M 0.9900
C31C H31N 0.9900
O1D C4D 1.238(9)
O2D C6D 1.193(10)
O3D C13D 1.220(11)
O4D C18D 1.228(9)
O5D C27D 1.213(11)
N1D N2D 1.348(17)
N1D C1D 1.367(13)
N1D C31D 1.526(17)
N2D N3D 1.341(16)
N3D C2D 1.338(13)
N4D C4D 1.338(10)
N4D C3D 1.457(11)
N4D H4D 0.8800
N5D C6D 1.377(11)
N5D C5D 1.429(10)
N5D H5D 0.8800
N6D C13D 1.362(12)
N6D C7D 1.446(12)
N6D C12D 1.468(12)
N7D C18D 1.342(12)
N7D C14D 1.457(11)
N7D C17D 1.478(10)
N8D C27D 1.367(12)
N8D C19D 1.432(12)
N8D H8D 0.8800
C1D C2D 1.350(14)
C1D H1D 0.9500
C2D C3D 1.473(13)
C3D H3DA 0.9900
C3D H3DB 0.9900
C4D C5D 1.491(12)
C5D H5DA 0.9900
C5D H5DB 0.9900
C6D C7D 1.534(12)
C7D C8D 1.539(13)
C7D H7D 1.0000
C8D C9D 1.42(2)
C8D H8DA 0.9900
C8D H8DB 0.9900
C9D C11D 1.36(4)
C9D C10D 1.51(2)
C9D C11X 1.58(4)
C9D H9D 1.0000
C9D H9DA 1.0000
C10D H10D 0.9800
C10D H10E 0.9800
C10D H10F 0.9800
C11D H11D 0.9800
C11D H11E 0.9800
C11D H11F 0.9800
C11X H11G 0.9800
C11X H11H 0.9800
C11X H11I 0.9800
C12D H12D 0.9800
C12D H12E 0.9800
C12D H12F 0.9800
C13D C14D 1.528(12)
C14D C15D 1.558(13)
C14D H14D 1.0000
C15D C16D 1.514(13)
C15D H15C 0.9900
C15D H15D 0.9900
C16D C17D 1.531(14)
C16D H16C 0.9900
C16D H16D 0.9900
C17D H17C 0.9900
C17D H17D 0.9900
C18D C19D 1.539(13)
C19D C20D 1.528(14)
C19D H19D 1.0000
C20D C21D 1.481(14)
C20D H20C 0.9900
C20D H20D 0.9900
C21D C22D 1.360(14)
C21D C26D 1.399(15)
C22D C23D 1.384(14)
C22D H22D 0.9500
C23D C24D 1.367(15)
C23D H23D 0.9500
C24D C25D 1.348(16)
C24D H24D 0.9500
C25D C26D 1.400(15)
C25D H25D 0.9500
C26D H26D 0.9500
C27D C28D 1.523(16)
C28D C29D 1.52(2)
C28D H28E 0.9900
C28D H28F 0.9900
C29D C30D 1.527(17)
C29D H29E 0.9900
C29D H29F 0.9900
C30D C31D 1.39(2)
C30D H30E 0.9900
C30D H30F 0.9900
C31D H31E 0.9900
C31D H31F 0.9900
O1E C4E 1.231(10)
O2E C6E 1.208(11)
O3E C13E 1.247(11)
O4E C18E 1.271(12)
O5E C27E 1.191(13)
N1E C1E 1.342(11)
N1E N2E 1.358(10)
N1E C31E 1.486(13)
N2E N3E 1.294(11)
N3E C2E 1.355(10)
N4E C4E 1.323(11)
N4E C3E 1.458(12)
N4E H4E 0.8800
N5E C6E 1.347(12)
N5E C5E 1.486(11)
N5E H5E 0.8800
N6E C13E 1.325(13)
N6E C12E 1.460(12)
N6E C7E 1.504(11)
N7E C18E 1.303(13)
N7E C14E 1.468(13)
N7E C17E 1.518(14)
N8E C27E 1.344(15)
N8E C19E 1.474(14)
N8E H8E 0.8800
C1E C2E 1.355(13)
C1E H1E 0.9500
C2E C3E 1.496(14)
C3E H3EA 0.9900
C3E H3EB 0.9900
C4E C5E 1.468(14)
C5E H5EA 0.9900
C5E H5EB 0.9900
C6E C7E 1.537(13)
C7E C8E 1.524(11)
C7E H7E 1.0000
C8E C9E 1.542(13)
C8E H8EA 0.9900
C8E H8EB 0.9900
C9E C11E 1.472(13)
C9E C10E 1.506(13)
C9E H9E 1.0000
C10E H10S 0.9800
C10E H10T 0.9800
C10E H10U 0.9800
C11E H11V 0.9800
C11E H11W 0.9800
C11E H11X 0.9800
C12E H12S 0.9800
C12E H12T 0.9800
C12E H12U 0.9800
C13E C14E 1.514(14)
C14E C15E 1.561(14)
C14E H14E 1.0000
C15E C16X 1.37(3)
C15E C16E 1.72(5)
C15E H15M 0.9900
C15E H15N 0.9900
C15E H15O 0.9900
C15E H15P 0.9900
C16E C17E 1.31(4)
C16E H16M 0.9900
C16E H16N 0.9900
C16X C17E 1.48(3)
C16X H16O 0.9900
C16X H16P 0.9900
C17E H17M 0.9900
C17E H17N 0.9900
C17E H17O 0.9900
C17E H17P 0.9900
C18E C19E 1.495(16)
C19E C20E 1.41(2)
C19E C20X 1.75(3)
C19E H19E 1.0000
C19E H19F 1.0000
C20E C21E 1.49(2)
C20E H20M 0.9900
C20E H20N 0.9900
C20X C21X 1.510(10)
C20X H20O 0.9900
C20X H20P 0.9900
C21E C26E 1.3900
C21E C22E 1.3900
C26E C25E 1.3900
C26E H26E 0.9500
C25E C24E 1.3900
C25E H25E 0.9500
C24E C23E 1.3900
C24E H24E 0.9500
C23E C22E 1.3900
C23E H23E 0.9500
C22E H22E 0.9500
C21X C22X 1.3900
C21X C26X 1.3900
C22X C23X 1.3900
C22X H22X 0.9500
C23X C24X 1.3900
C23X H23X 0.9500
C23X H8SC 1.121(16)
C23X H8SD 1.433(18)
C24X C25X 1.3900
C24X H24X 0.9500
C24X H8SC 1.008(19)
C24X H8SD 1.029(18)
C25X C26X 1.3900
C25X H25X 0.9500
C25X H7SC 1.559(16)
C25X H7SD 0.342(18)
C26X H26X 0.9500
C26X H7SD 1.157(16)
C27E C28E 1.526(15)
C28E C29E 1.543(14)
C28E H28O 0.9900
C28E H28P 0.9900
C29E C30E 1.489(16)
C29E H29O 0.9900
C29E H29P 0.9900
C30E C31E 1.529(14)
C30E H30O 0.9900
C30E H30P 0.9900
C31E H31O 0.9900
C31E H31P 0.9900
O1F C4F 1.245(8)
O1S C3S 1.43(3)
O1S C1S 1.45(4)
O2F C6F 1.220(9)
O3F C13F 1.275(11)
O4F C18F 1.247(12)
O5F C27F 1.319(17)
N1F C1F 1.356(12)
N1F N2F 1.359(11)
N1F C31F 1.444(13)
N2F N3F 1.309(11)
N3F C2F 1.363(11)
N4F C4F 1.328(9)
N4F C3F 1.477(10)
N4F H4F 0.8800
N5F C6F 1.364(10)
N5F C5F 1.455(9)
N5F H5F 0.8800
N6F C13F 1.317(11)
N6F C12F 1.447(11)
N6F C7F 1.481(10)
N7F C18F 1.303(13)
N7F C14F 1.453(13)
N7F C17F 1.492(12)
N8F C27F 1.235(18)
N8F C19F 1.454(15)
N8F H8F 0.8800
C1F C2F 1.355(13)
C1F H1F 0.9500
C1S C2S 1.60(4)
C1S H1SA 0.9900
C1S H1SB 0.9900
C2F C3F 1.455(13)
C2S C24Y 1.73(4)
C2S H2SA 0.9900
C2S H2SB 0.9900
C3F H3FA 0.9900
C3F H3FB 0.9900
C3S C24Y 1.43(3)
C3S H3SA 0.9900
C3S H3SB 0.9900
C4F C5F 1.501(11)
C5F H5FA 0.9900
C5F H5FB 0.9900
C6F C7F 1.523(9)
C7F C8F 1.494(11)
C7F H7F 1.0000
C8F C9F 1.563(10)
C8F H8FA 0.9900
C8F H8FB 0.9900
C9F C10F 1.523(12)
C9F C11F 1.533(12)
C9F H9F 1.0000
C10F H10V 0.9800
C10F H10W 0.9800
C10F H10X 0.9800
C11F H11Y 0.9800
C11F H11Z 0.9800
C11F H11{ 0.9800
C12F H12V 0.9800
C12F H12W 0.9800
C12F H12X 0.9800
C13F C14F 1.532(14)
C14F C15F 1.520(13)
C14F H14F 1.0000
C15F C16F 1.521(16)
C15F H15Q 0.9900
C15F H15R 0.9900
C16F C17F 1.560(16)
C16F H16Q 0.9900
C16F H16R 0.9900
C17F H17Q 0.9900
C17F H17R 0.9900
C18F C19F 1.532(17)
C19F C20F 1.49(2)
C19F H19H 1.0000
C20F C21F 1.537(15)
C20F C21Y 1.634(19)
C20F H20Q 0.9900
C20F H20R 0.9900
C20F H20S 0.9900
C20F H20T 0.9900
C21F C22F 1.3900
C21F C26F 1.3900
C22F C23F 1.3900
C22F H22F 0.9500
C23F C24F 1.3900
C23F H23F 0.9500
C24F C25F 1.3900
C24F H24F 0.9500
C25F C26F 1.3900
C25F H25F 0.9500
C26F H26F 0.9500
C21Y C22Y 1.3900
C21Y C26Y 1.3900
C22Y C23Y 1.3900
C22Y H22Y 0.9500
C23Y C24Y 1.3900
C23Y H23Y 0.9500
C24Y C25Y 1.3900
C24Y H24Y 0.9500
C24Y H24H 0.9900
C24Y H24I 0.9900
C25Y C26Y 1.3900
C25Y H25Y 0.9500
C26Y H26Y 0.9500
C27F C28F 1.535(17)
C28F C29F 1.446(17)
C28F H28Q 0.9900
C28F H28R 0.9900
C29F C30F 1.539(14)
C29F H29Q 0.9900
C29F H29R 0.9900
C30F C31F 1.480(15)
C30F H30Q 0.9900
C30F H30R 0.9900
C31F H31Q 0.9900
C31F H31R 0.9900
O1G C4G 1.251(10)
O2G C6G 1.212(10)
O3G C13G 1.226(11)
O4G C18G 1.251(11)
O5G C27G 1.228(13)
N1G N2G 1.367(10)
N1G C1G 1.368(12)
N1G C31G 1.445(12)
N2G N3G 1.328(10)
N3G C2G 1.331(11)
N4G C4G 1.320(11)
N4G C3G 1.450(12)
N4G H4G 0.8800
N5G C6G 1.356(10)
N5G C5G 1.440(11)
N5G H5G 0.8800
N6G C13G 1.317(13)
N6G C7G 1.455(11)
N6G C12G 1.487(13)
N7G C18G 1.331(14)
N7G C14G 1.451(13)
N7G C17G 1.481(13)
N8G C27G 1.356(17)
N8G C19G 1.453(16)
N8G H8G 0.8800
C1G C2G 1.369(14)
C1G H1G 0.9500
C2G C3G 1.485(13)
C3G H3GA 0.9900
C3G H3GB 0.9900
C4G C5G 1.508(14)
C5G H5GA 0.9900
C5G H5GB 0.9900
C6G C7G 1.541(11)
C7G C8G 1.514(12)
C7G H7G 1.0000
C8G C9G 1.503(14)
C8G H8GA 0.9900
C8G H8GB 0.9900
C9G C11G 1.516(18)
C9G C10G 1.575(16)
C9G H9G 1.0000
C10G H10A 0.9800
C10G H10B 0.9800
C10G H10C 0.9800
C11G H11A 0.9800
C11G H11B 0.9800
C11G H11C 0.9800
C12G H12A 0.9800
C12G H12B 0.9800
C12G H12C 0.9800
C13G C14G 1.505(15)
C14G C15G 1.543(14)
C14G H14G 1.0000
C15G C16G 1.549(16)
C15G H15A 0.9900
C15G H15B 0.9900
C16G C17G 1.565(17)
C16G H16A 0.9900
C16G H16B 0.9900
C17G H17A 0.9900
C17G H17B 0.9900
C18G C19G 1.484(15)
C19G C20G 1.605(18)
C19G H19G 1.0000
C20G C21G 1.511(16)
C20G H20A 0.9900
C20G H20B 0.9900
C21G C22Z 1.28(3)
C21G C22G 1.3900
C21G C26G 1.3900
C21G C26Z 1.67(4)
C22G C23G 1.3900
C22G H22G 0.9500
C23G C24G 1.3900
C23G H23G 0.9500
C24G C25G 1.3900
C24G H24G 0.9500
C25G C26G 1.3900
C25G H25G 0.9500
C26G H26G 0.9500
C22Z C23Z 1.37(4)
C22Z H22Z 0.9500
C23Z C24Z 1.58(5)
C23Z H23Z 0.9500
C24Z C25Z 1.34(4)
C24Z H24Z 0.9500
C25Z C26Z 1.34(4)
C25Z H25Z 0.9500
C26Z H26Z 0.9500
C27G C28G 1.46(2)
C28G C29Z 1.59(2)
C28G C29G 1.71(3)
C28G H28A 0.9900
C28G H28B 0.9900
C28G H28C 0.9900
C28G H28D 0.9900
C29G C30G 1.50(4)
C29G H29A 0.9900
C29G H29B 0.9900
C29Z C30Z 1.53(2)
C29Z H29C 0.9900
C29Z H29D 0.9900
C30G C31G 1.54(3)
C30G H30A 0.9900
C30G H30B 0.9900
C30Z C31G 1.601(19)
C30Z H30C 0.9900
C30Z H30D 0.9900
C31G H31A 0.9900
C31G H31B 0.9900
C31G H31C 0.9900
C31G H31D 0.9900
O2S C7S 1.379(19)
O2S C4S 1.399(18)
C4S C5S 1.42(2)
C4S H4SA 0.9900
C4S H4SB 0.9900
C5S C6S 1.57(2)
C5S H5SA 0.9900
C5S H5SB 0.9900
C6S C7S 1.44(2)
C6S H6SA 0.9900
C6S H6SB 0.9900
C7S H7SA 0.9900
C7S H7SB 0.9900
O3S C15S 1.50(4)
O3S C12S 1.55(4)
C12S C13S 1.39(4)
C12S H12Y 0.9900
C12S H12Z 0.9900
C13S C14S 1.31(4)
C13S H13A 0.9900
C13S H13B 0.9900
C14S C15S 1.46(4)
C14S H14H 0.9900
C14S H14I 0.9900
C15S H15S 0.9900
C15S H15T 0.9900
O4S C11S 1.33(2)
O4S C8S 1.37(2)
C8S C9S 1.45(3)
C8S H8SA 0.9900
C8S H8SB 0.9900
C9S C10S 1.21(2)
C9S H9SA 0.9900
C9S H9SB 0.9900
C10S C11S 1.72(3)
C10S H10Y 0.9900
C10S H10Z 0.9900
C11S H11 0.9900
C11S H11| 0.9900
O5S H5SC 0.85(2)
O5S H5SD 0.87(2)
O6S H6SC 0.871(7)
O6S H6SD 0.867(8)
O7S H7SC 0.873(17)
O7S H7SD 0.857(18)
O8S H8SC 0.88(2)
O8S H8SD 0.867(17)

loop_
_geom_hbond_atom_site_label_D
_geom_hbond_atom_site_label_H
_geom_hbond_atom_site_label_A
_geom_hbond_distance_DH
_geom_hbond_distance_HA
_geom_hbond_distance_DA
_geom_hbond_angle_DHA
_geom_hbond_site_symmetry_A
N4 H4 O1A 0.88 2.00 2.807(8) 151.1 .
N5 H5 O4 0.88 2.06 2.925(8) 166.9 .
N4A H4A O1B 0.88 2.06 2.808(8) 142.0 .
N5A H5A O4A 0.88 1.99 2.833(9) 159.0 .
N4B H4B O1E 0.88 2.01 2.804(9) 148.8 1_455
N4C H4C O1 0.88 1.99 2.748(10) 143.8 2_656
N5C H5CA O4C 0.88 2.07 2.952(11) 174.4 .
N4D H4D O1F 0.88 1.99 2.823(8) 157.1 2_647
N5D H5D O4D 0.88 2.05 2.901(8) 163.6 .
N4E H4E O1D 0.88 2.10 2.835(9) 140.0 1_655
N5E H5E O4E 0.88 2.11 2.989(11) 174.2 .
N4F H4F O1G 0.88 1.93 2.734(7) 151.4 .
N5F H5F O4F 0.88 1.93 2.804(9) 173.9 .
N4G H4G O1C 0.88 1.98 2.792(10) 153.2 .
N5G H5G O4G 0.88 2.06 2.913(10) 164.1 .
O6S H6SD O5B 0.867(8) 2.145(8) 2.918(11) 148.2(7) 1_655
O6S H6SC O3E 0.871(7) 2.267(6) 2.924(10) 132.3(7) .
O7S H7SD O8S 0.857(18) 2.132(19) 2.91(3) 151.5(13) .
